data_4346963
loop_
_publ_author_name
'Oms, Olivier'
'Yang, Shu'
'Salomon, William'
'Marrot, J\'er\^ome'
'Dolbecq, Anne'
'Rivi\`ere, Eric'
'Bonnefont, Antoine'
'Ruhlmann, Laurent'
'Mialane, Pierre'

_publ_section_title
;
 Heteroanionic Materials Based on Copper Clusters, Bisphosphonates, and
 Polyoxometalates: Magnetic Properties and Comparative Electrocatalytic
 NO(x) Reduction Studies.
;
_journal_issue 4
_journal_name_full 'Inorganic chemistry'
_journal_page_first 1551
_journal_page_last 1561
_journal_paper_doi 10.1021/acs.inorgchem.5b02456
_journal_volume 55
_journal_year 2016
_chemical_formula_sum 'C48 H443 Cl Cu24 Li32 N12 Na5 O323.5 P24 Sb4 W36'
_chemical_formula_weight 16113.44
_space_group_crystal_system triclinic
_space_group_IT_number 2
_space_group_name_Hall '-P 1'
_space_group_name_H-M_alt 'P -1'
_atom_sites_solution_hydrogens geom
_audit_creation_method SHELXL-2014/7
_cell_angle_alpha 75.951(4)
_cell_angle_beta 78.016(5)
_cell_angle_gamma 78.695(5)
_cell_formula_units_Z 2
_cell_length_a 22.384(3)
_cell_length_b 32.340(4)
_cell_length_c 34.221(4)
_cell_measurement_reflns_used 9772
_cell_measurement_temperature 200(2)
_cell_measurement_theta_max 25.12
_cell_measurement_theta_min 2.50
_cell_volume 23229(5)
_computing_cell_refinement 'Bruker SAINT'
_computing_data_collection 'Bruker APEX2'
_computing_data_reduction 'Bruker SAINT'
_computing_molecular_graphics 'Bruker SHELXTL'
_computing_publication_material 'Bruker SHELXTL'
_computing_structure_refinement 'SHELXL-2014/7 (Sheldrick, 2014)'
_computing_structure_solution 'SHELXS-97 (Sheldrick 2008)'
_diffrn_ambient_temperature 200(2)
_diffrn_measured_fraction_theta_full 0.981
_diffrn_measured_fraction_theta_max 0.981
_diffrn_measurement_device_type 'Bruker APEX-II CCD'
_diffrn_measurement_method '\f and \w scans'
_diffrn_radiation_type MoK\a
_diffrn_radiation_wavelength 0.71073
_diffrn_reflns_av_R_equivalents 0.0954
_diffrn_reflns_av_unetI/netI 0.0997
_diffrn_reflns_Laue_measured_fraction_full 0.981
_diffrn_reflns_Laue_measured_fraction_max 0.981
_diffrn_reflns_limit_h_max 26
_diffrn_reflns_limit_h_min -26
_diffrn_reflns_limit_k_max 38
_diffrn_reflns_limit_k_min -38
_diffrn_reflns_limit_l_max 40
_diffrn_reflns_limit_l_min -40
_diffrn_reflns_number 333971
_diffrn_reflns_point_group_measured_fraction_full 0.981
_diffrn_reflns_point_group_measured_fraction_max 0.981
_diffrn_reflns_theta_full 25.226
_diffrn_reflns_theta_max 25.226
_diffrn_reflns_theta_min 0.941
_diffrn_source 'fine-focus sealed tube'
_exptl_absorpt_coefficient_mu 10.359
_exptl_absorpt_correction_type multi-scan
_exptl_absorpt_process_details 'SADABS (Sheldrick, V2.10)'
_exptl_crystal_colour green
_exptl_crystal_density_diffrn 2.304
_exptl_crystal_description parallelepiped
_exptl_crystal_F_000 14990
_exptl_crystal_size_max 0.280
_exptl_crystal_size_mid 0.180
_exptl_crystal_size_min 0.040
_exptl_transmission_factor_max 0.7452
_exptl_transmission_factor_min 0.3801
_refine_diff_density_max 4.297
_refine_diff_density_min -6.700
_refine_diff_density_rms 0.528
_refine_ls_extinction_method none
_refine_ls_goodness_of_fit_ref 1.031
_refine_ls_hydrogen_treatment constr
_refine_ls_matrix_type fullcycle
_refine_ls_number_parameters 4165
_refine_ls_number_reflns 82318
_refine_ls_number_restraints 0
_refine_ls_restrained_S_all 1.031
_refine_ls_R_factor_all 0.1257
_refine_ls_R_factor_gt 0.0918
_refine_ls_shift/su_max 0.003
_refine_ls_shift/su_mean 0.000
_refine_ls_structure_factor_coef Fsqd
_refine_ls_weighting_details 'w=1/[\s^2^(Fo^2^)+(0.1234P)^2^+1657.1104P] where P=(Fo^2^+2Fc^2^)/3'
_refine_ls_weighting_scheme calc
_refine_ls_wR_factor_gt 0.2469
_refine_ls_wR_factor_ref 0.2679
_reflns_Friedel_coverage 0.000
_reflns_number_gt 57466
_reflns_number_total 82318
_reflns_threshold_expression 'I > 2\s(I)'
_cod_data_source_file ic5b02456_si_002.cif
_cod_data_source_block SbW9Cuale_
_cod_original_formula_sum 'C48 H443 Cl Cu24 Li32 N12 Na5 O323.50 P24 Sb4 W36'
_cod_database_code 4346963
_shelx_shelxl_version_number 2014/7
_shelx_space_group_comment
; 
The symmetry employed for this shelxl refinement is uniquely defined 
by the following loop, which should always be used as a source of 
symmetry information in preference to the above space-group names. 
They are only intended as comments. 
;
_shelx_estimated_absorpt_t_min 0.160
_shelx_estimated_absorpt_t_max 0.682
_exptl_absorpt_special_details 'Blessing, Acta Cryst. (1995) A51, 33-38'

loop_
_space_group_symop_operation_xyz
'x, y, z'
'-x, -y, -z'

loop_
_atom_site_label
_atom_site_type_symbol
_atom_site_fract_x
_atom_site_fract_y
_atom_site_fract_z
_atom_site_U_iso_or_equiv
_atom_site_adp_type
_atom_site_occupancy
_atom_site_site_symmetry_order
_atom_site_calc_flag
_atom_site_refinement_flags_posn
_atom_site_refinement_flags_adp
_atom_site_refinement_flags_occupancy
W1 W 0.73883(2) 0.52134(2) 0.98975(2) 0.02631(14) Uani 1 1 d . . .
W2 W 0.60035(2) 0.48722(2) 1.06243(2) 0.02161(13) Uani 1 1 d . . .
W3 W 0.74698(2) 0.48154(2) 1.09993(2) 0.02670(14) Uani 1 1 d . . .
W4 W 0.66896(2) 0.54364(2) 1.16665(2) 0.02831(14) Uani 1 1 d . . .
W5 W 0.79470(2) 0.57413(2) 1.10116(2) 0.03006(14) Uani 1 1 d . . .
W6 W 0.78488(2) 0.61412(2) 0.99311(2) 0.02901(15) Uani 1 1 d . . .
W7 W 0.65345(2) 0.61856(2) 0.95670(2) 0.02401(13) Uani 1 1 d . . .
W8 W 0.51900(2) 0.58579(2) 1.02969(2) 0.01988(12) Uani 1 1 d . . .
W9 W 0.52598(2) 0.54897(2) 1.12990(2) 0.02295(13) Uani 1 1 d . . .
W10 W 0.58004(2) 0.80508(2) 0.98446(2) 0.03241(15) Uani 1 1 d . . .
W11 W 0.44176(2) 0.77293(2) 1.05233(2) 0.02673(13) Uani 1 1 d . . .
W12 W 0.44452(2) 0.73486(2) 1.15326(2) 0.03047(14) Uani 1 1 d . . .
W13 W 0.58476(3) 0.72900(2) 1.19336(2) 0.03626(15) Uani 1 1 d . . .
W14 W 0.71403(3) 0.76057(2) 1.13100(2) 0.03714(15) Uani 1 1 d . . .
W15 W 0.71048(3) 0.79930(2) 1.02233(2) 0.03596(16) Uani 1 1 d . . .
W16 W 0.58626(3) 0.87584(2) 1.04192(2) 0.04181(16) Uani 1 1 d . . .
W17 W 0.44474(3) 0.84194(2) 1.11215(2) 0.03850(15) Uani 1 1 d . . .
W18 W 0.58804(3) 0.83581(2) 1.15309(2) 0.04475(16) Uani 1 1 d . . .
W19 W 0.01089(2) 0.74076(2) 0.65397(2) 0.02656(14) Uani 1 1 d . . .
W20 W 0.12457(3) 0.66372(2) 0.60055(2) 0.03230(15) Uani 1 1 d . . .
W21 W -0.00380(3) 0.73253(2) 0.55026(2) 0.02980(14) Uani 1 1 d . . .
W22 W 0.10125(3) 0.76977(2) 0.46747(2) 0.02667(14) Uani 1 1 d . . .
W23 W 0.00146(2) 0.84018(2) 0.51730(2) 0.02551(14) Uani 1 1 d . . .
W24 W 0.01539(2) 0.84791(2) 0.61923(2) 0.02332(13) Uani 1 1 d . . .
W25 W 0.13088(2) 0.78415(2) 0.66619(2) 0.02229(13) Uani 1 1 d . . .
W26 W 0.24149(3) 0.71031(2) 0.61165(2) 0.02751(14) Uani 1 1 d . . .
W27 W 0.22666(3) 0.70289(2) 0.51743(2) 0.02894(14) Uani 1 1 d . . .
W28 W 0.39205(3) 0.84543(2) 0.44673(2) 0.03052(15) Uani 1 1 d . . .
W29 W 0.26994(3) 0.91307(2) 0.39502(2) 0.03274(16) Uani 1 1 d . . .
W30 W 0.16469(3) 0.98297(2) 0.44202(2) 0.02947(15) Uani 1 1 d . . .
W31 W 0.17442(2) 0.99073(2) 0.54450(2) 0.02536(14) Uani 1 1 d . . .
W32 W 0.28854(2) 0.92837(2) 0.59269(2) 0.02458(14) Uani 1 1 d . . .
W33 W 0.40161(2) 0.85320(2) 0.54169(2) 0.02592(14) Uani 1 1 d . . .
W34 W 0.43783(3) 0.93439(2) 0.46129(2) 0.02909(15) Uani 1 1 d . . .
W35 W 0.31221(3) 1.00355(2) 0.40834(2) 0.03106(15) Uani 1 1 d . . .
W36 W 0.32147(2) 1.01205(2) 0.51297(2) 0.02698(14) Uani 1 1 d . . .
Cu1 Cu 0.56246(7) 0.64200(5) 1.15404(5) 0.0294(4) Uani 1 1 d . . .
Cu2 Cu 0.74050(7) 0.68499(5) 1.06394(5) 0.0329(5) Uani 1 1 d . . .
Cu3 Cu 0.55358(7) 0.69383(5) 1.01061(5) 0.0260(4) Uani 1 1 d . . .
Cu4 Cu 0.24292(8) 0.81105(6) 0.46104(5) 0.0319(5) Uani 1 1 d . . .
Cu5 Cu 0.09873(7) 0.90894(5) 0.52984(4) 0.0266(4) Uani 1 1 d . . .
Cu6 Cu 0.26028(7) 0.82085(5) 0.59718(5) 0.0258(4) Uani 1 1 d . . .
Cu7 Cu 0.62989(7) 0.66125(6) 0.84120(5) 0.0317(5) Uani 1 1 d . . .
Cu8 Cu 0.72488(9) 0.63851(6) 0.78046(6) 0.0434(6) Uani 1 1 d . . .
Cu9 Cu 0.66821(9) 0.76750(7) 0.70810(6) 0.0457(6) Uani 1 1 d . . .
Cu10 Cu 0.57139(10) 0.63745(6) 0.70978(5) 0.0419(6) Uani 1 1 d . . .
Cu11 Cu 0.62617(8) 0.74867(6) 0.59631(6) 0.0398(5) Uani 1 1 d . . .
Cu12 Cu 0.50496(7) 0.78490(5) 0.62059(5) 0.0304(5) Uani 1 1 d . . .
Cu13 Cu 0.32401(7) 0.78006(5) 0.97995(5) 0.0238(4) Uani 1 1 d . . .
Cu14 Cu 0.19668(7) 0.79262(5) 1.00600(4) 0.0228(4) Uani 1 1 d . . .
Cu15 Cu 0.20976(7) 0.69316(5) 0.91955(4) 0.0227(4) Uani 1 1 d . . .
Cu16 Cu 0.17800(8) 0.86552(6) 0.88102(5) 0.0322(4) Uani 1 1 d . . .
Cu17 Cu 0.06829(7) 0.78726(5) 0.84052(4) 0.0256(4) Uani 1 1 d . . .
Cu18 Cu 0.16512(7) 0.78262(5) 0.77536(4) 0.0248(4) Uani 1 1 d . . .
Cu19 Cu 0.86380(8) 0.75810(6) 1.17821(6) 0.0443(5) Uani 1 1 d . . .
Cu20 Cu 0.98780(8) 0.74486(7) 1.14379(5) 0.0435(5) Uani 1 1 d . . .
Cu21 Cu 1.01540(8) 0.83952(6) 1.21555(5) 0.0362(5) Uani 1 1 d . . .
Cu22 Cu 1.01346(8) 0.66420(6) 1.27400(5) 0.0404(5) Uani 1 1 d . . .
Cu23 Cu 1.06753(9) 0.76127(6) 1.35858(5) 0.0391(5) Uani 1 1 d . . .
Cu24 Cu 1.15457(8) 0.74386(6) 1.29237(5) 0.0316(4) Uani 1 1 d . . .
Sb1 Sb 0.65309(5) 0.59257(4) 1.06464(4) 0.0536(4) Uani 1 1 d . . .
Sb2 Sb 0.58381(6) 0.75491(4) 1.08786(4) 0.0659(4) Uani 1 1 d . . .
Sb3 Sb 0.27145(6) 0.90948(4) 0.49860(4) 0.0556(4) Uani 1 1 d . . .
Sb4 Sb 0.12977(6) 0.78497(4) 0.56179(4) 0.0536(4) Uani 1 1 d . . .
P1 P 0.64472(16) 0.74754(12) 0.80062(11) 0.0323(10) Uani 1 1 d . . .
P2 P 0.77373(19) 0.72086(15) 0.75436(13) 0.0505(14) Uani 1 1 d . . .
P3 P 0.55333(17) 0.62582(13) 0.80338(11) 0.0338(10) Uani 1 1 d . . .
P4 P 0.6653(2) 0.57573(14) 0.75751(12) 0.0458(13) Uani 1 1 d . . .
P5 P 0.56037(18) 0.82205(14) 0.66905(12) 0.0396(11) Uani 1 1 d . . .
P6 P 0.68805(18) 0.81091(15) 0.61778(12) 0.0440(12) Uani 1 1 d . . .
P7 P 0.47995(18) 0.69981(12) 0.65884(10) 0.0306(10) Uani 1 1 d . . .
P8 P 0.6038(2) 0.65769(13) 0.61473(11) 0.0387(12) Uani 1 1 d . . .
P9 P 0.31349(14) 0.69801(10) 0.96444(9) 0.0196(8) Uani 1 1 d . . .
P10 P 0.18020(14) 0.70239(11) 1.01027(9) 0.0205(8) Uani 1 1 d . . .
P11 P 0.29731(17) 0.85543(12) 0.91703(11) 0.0329(10) Uani 1 1 d . . .
P12 P 0.17050(16) 0.88467(11) 0.96483(10) 0.0275(9) Uani 1 1 d . . .
P13 P 0.09414(16) 0.69566(11) 0.88424(10) 0.0258(9) Uani 1 1 d . . .
P14 P 0.21828(16) 0.70294(12) 0.82536(10) 0.0269(9) Uani 1 1 d . . .
P15 P 0.06228(17) 0.87963(11) 0.84114(10) 0.0293(9) Uani 1 1 d . . .
P16 P 0.19068(16) 0.85930(11) 0.79274(10) 0.0277(9) Uani 1 1 d . . .
P17 P 0.89171(18) 0.68080(13) 1.23828(13) 0.0391(11) Uani 1 1 d . . .
P18 P 1.01524(18) 0.65325(13) 1.18659(12) 0.0399(10) Uani 1 1 d . . .
P19 P 0.89029(18) 0.83724(14) 1.19095(13) 0.0419(11) Uani 1 1 d . . .
P20 P 1.01042(19) 0.83460(15) 1.12807(12) 0.0457(12) Uani 1 1 d . . .
P21 P 1.14231(16) 0.83240(12) 1.24119(10) 0.0293(9) Uani 1 1 d . . .
P22 P 1.0232(2) 0.83944(14) 1.30442(11) 0.0398(11) Uani 1 1 d . . .
P23 P 1.13824(18) 0.65248(12) 1.30304(11) 0.0332(10) Uani 1 1 d . . .
P24 P 1.02009(19) 0.68390(14) 1.35757(11) 0.0388(11) Uani 1 1 d . . .
O1 O 0.7731(4) 0.4808(3) 0.9641(3) 0.032(3) Uani 1 1 d . . .
O2 O 0.7634(4) 0.4985(3) 1.0415(3) 0.036(3) Uani 1 1 d . . .
O3 O 0.8001(4) 0.5575(3) 0.9772(3) 0.027(2) Uani 1 1 d . . .
O4 O 0.6964(4) 0.5599(3) 0.9490(3) 0.029(3) Uani 1 1 d . . .
O5 O 0.6617(4) 0.5027(3) 1.0149(3) 0.026(2) Uani 1 1 d . . .
O6 O 0.6952(4) 0.5842(3) 1.0167(3) 0.022(2) Uani 1 1 d . . .
O7 O 0.5921(4) 0.4368(3) 1.0582(2) 0.027(2) Uani 1 1 d . . .
O8 O 0.5466(4) 0.4933(3) 1.1103(2) 0.024(2) Uani 1 1 d . . .
O9 O 0.5411(4) 0.5229(2) 1.0309(2) 0.020(2) Uani 1 1 d . . .
O10 O 0.6680(4) 0.4735(2) 1.0922(3) 0.023(2) Uani 1 1 d . . .
O11 O 0.5968(4) 0.5585(3) 1.0686(2) 0.024(2) Uani 1 1 d . . .
O12 O 0.7836(4) 0.4290(3) 1.1067(3) 0.028(2) Uani 1 1 d . . .
O13 O 0.7128(4) 0.4857(3) 1.1536(2) 0.026(2) Uani 1 1 d . . .
O14 O 0.8120(4) 0.5106(3) 1.1011(3) 0.0331(18) Uani 1 1 d . . .
O15 O 0.7024(4) 0.5555(3) 1.0964(3) 0.025(2) Uani 1 1 d . . .
O16 O 0.6585(4) 0.5258(3) 1.2193(3) 0.034(3) Uani 1 1 d . . .
O17 O 0.6382(4) 0.5999(3) 1.1592(3) 0.033(3) Uani 1 1 d . . .
O18 O 0.5974(4) 0.5283(3) 1.1559(3) 0.0331(18) Uani 1 1 d . . .
O19 O 0.7538(4) 0.5568(3) 1.1562(3) 0.031(2) Uani 1 1 d . . .
O20 O 0.8669(4) 0.5761(3) 1.1108(3) 0.044(3) Uani 1 1 d . . .
O21 O 0.7554(4) 0.6288(3) 1.0982(3) 0.031(3) Uani 1 1 d . . .
O22 O 0.8101(4) 0.5807(3) 1.0441(3) 0.041(3) Uani 1 1 d . . .
O23 O 0.8517(4) 0.6317(3) 0.9656(3) 0.038(3) Uani 1 1 d . . .
O24 O 0.7471(4) 0.6568(3) 1.0178(3) 0.034(3) Uani 1 1 d . . .
O25 O 0.7377(4) 0.6321(3) 0.9484(3) 0.030(3) Uani 1 1 d . . .
O26 O 0.6374(4) 0.6365(3) 0.9083(3) 0.028(2) Uani 1 1 d . . .
O27 O 0.6215(4) 0.6629(3) 0.9802(3) 0.026(2) Uani 1 1 d . . .
O28 O 0.5854(4) 0.5892(3) 0.9835(2) 0.026(2) Uani 1 1 d . . .
O29 O 0.4564(4) 0.5943(3) 1.0044(2) 0.023(2) Uani 1 1 d . . .
O30 O 0.5256(4) 0.6387(3) 1.0350(3) 0.027(2) Uani 1 1 d . . .
O31 O 0.4795(3) 0.5685(3) 1.0853(2) 0.019(2) Uani 1 1 d . . .
O32 O 0.4695(4) 0.5352(3) 1.1689(3) 0.032(3) Uani 1 1 d . . .
O33 O 0.5314(4) 0.6028(3) 1.1311(2) 0.022(2) Uani 1 1 d . . .
O34 O 0.5687(4) 0.8213(3) 0.9346(3) 0.039(3) Uani 1 1 d . . .
O35 O 0.5892(4) 0.7476(3) 0.9947(3) 0.035(3) Uani 1 1 d . . .
O36 O 0.6695(4) 0.8066(3) 0.9761(3) 0.037(3) Uani 1 1 d . . .
O37 O 0.4954(4) 0.8072(3) 1.0133(3) 0.037(3) Uani 1 1 d . . .
O38 O 0.5688(4) 0.8669(3) 0.9952(3) 0.047(3) Uani 1 1 d . . .
O39 O 0.6053(4) 0.8003(3) 1.0485(3) 0.039(3) Uani 1 1 d . . .
O40 O 0.3840(4) 0.7767(3) 1.0246(3) 0.034(2) Uani 1 1 d . . .
O41 O 0.4901(4) 0.7231(3) 1.0455(3) 0.028(2) Uani 1 1 d . . .
O42 O 0.4035(4) 0.7450(3) 1.1053(2) 0.025(2) Uani 1 1 d . . .
O43 O 0.4089(4) 0.8284(4) 1.0721(3) 0.042(3) Uani 1 1 d . . .
O44 O 0.5027(4) 0.7759(3) 1.0988(3) 0.031(2) Uani 1 1 d . . .
O45 O 0.3871(4) 0.7144(3) 1.1911(3) 0.036(3) Uani 1 1 d . . .
O46 O 0.4938(4) 0.6874(3) 1.1412(3) 0.031(2) Uani 1 1 d . . .
O47 O 0.5010(4) 0.7424(4) 1.1857(3) 0.043(3) Uani 1 1 d . . .
O48 O 0.4097(4) 0.7982(3) 1.1527(3) 0.028(2) Uani 1 1 d . . .
O49 O 0.5745(4) 0.7067(3) 1.2458(3) 0.040(2) Uani 1 1 d . . .
O50 O 0.5986(4) 0.6840(3) 1.1700(3) 0.034(3) Uani 1 1 d . . .
O51 O 0.5757(4) 0.7898(4) 1.1984(3) 0.050(3) Uani 1 1 d . . .
O52 O 0.6759(4) 0.7333(3) 1.1837(3) 0.042(3) Uani 1 1 d . . .
O53 O 0.6070(4) 0.7703(3) 1.1288(3) 0.039(3) Uani 1 1 d . . .
O54 O 0.7845(5) 0.7596(3) 1.1436(3) 0.050(3) Uani 1 1 d . . .
O55 O 0.7241(4) 0.7132(3) 1.1105(3) 0.038(3) Uani 1 1 d . . .
O56 O 0.7183(4) 0.7974(3) 1.0785(3) 0.036(3) Uani 1 1 d . . .
O57 O 0.6730(5) 0.8159(3) 1.1494(3) 0.047(3) Uani 1 1 d . . .
O58 O 0.7819(5) 0.8101(3) 0.9955(3) 0.053(3) Uani 1 1 d . . .
O59 O 0.7199(4) 0.7418(3) 1.0308(3) 0.037(3) Uani 1 1 d . . .
O60 O 0.6731(4) 0.8615(3) 1.0239(3) 0.043(3) Uani 1 1 d . . .
O61 O 0.5790(5) 0.9316(3) 1.0317(4) 0.060(3) Uani 1 1 d . . .
O62 O 0.5044(5) 0.8677(3) 1.0657(3) 0.0420(19) Uani 1 1 d . . .
O63 O 0.6009(5) 0.8615(4) 1.0985(3) 0.052(3) Uani 1 1 d . . .
O64 O 0.3917(5) 0.8869(4) 1.1236(4) 0.061(4) Uani 1 1 d . . .
O65 O 0.5049(4) 0.8373(3) 1.1456(3) 0.040(2) Uani 1 1 d . . .
O66 O 0.5810(5) 0.8781(3) 1.1762(4) 0.065(3) Uani 1 1 d . . .
O67 O -0.0420(4) 0.7131(3) 0.6901(3) 0.032(3) Uani 1 1 d . . .
O68 O -0.0278(4) 0.7977(3) 0.6525(3) 0.028(2) Uani 1 1 d . . .
O69 O -0.0169(4) 0.7418(3) 0.6054(3) 0.034(3) Uani 1 1 d . . .
O70 O 0.0640(4) 0.7479(3) 0.6882(2) 0.026(2) Uani 1 1 d . . .
O71 O 0.0729(4) 0.6939(3) 0.6391(2) 0.029(3) Uani 1 1 d . . .
O72 O 0.0824(4) 0.7855(3) 0.6116(3) 0.030(2) Uani 1 1 d . . .
O73 O 0.1079(5) 0.6119(3) 0.6196(3) 0.043(3) Uani 1 1 d . . .
O74 O 0.1806(4) 0.6555(3) 0.5520(3) 0.032(3) Uani 1 1 d . . .
O75 O 0.1929(4) 0.6608(3) 0.6270(3) 0.0293(17) Uani 1 1 d . . .
O76 O 0.0619(4) 0.6886(3) 0.5663(3) 0.034(3) Uani 1 1 d . . .
O77 O 0.1639(4) 0.7285(3) 0.5711(2) 0.029(3) Uani 1 1 d . . .
O78 O -0.0618(5) 0.7034(3) 0.5541(3) 0.0420(19) Uani 1 1 d . . .
O79 O -0.0446(4) 0.7897(3) 0.5335(3) 0.0350(19) Uani 1 1 d . . .
O80 O 0.0347(5) 0.7325(3) 0.4947(3) 0.034(3) Uani 1 1 d . . .
O81 O 0.0718(4) 0.7788(3) 0.5347(3) 0.035(3) Uani 1 1 d . . .
O82 O 0.1025(4) 0.7620(3) 0.4184(3) 0.032(3) Uani 1 1 d . . .
O83 O 0.1576(4) 0.8036(3) 0.4596(3) 0.029(2) Uani 1 1 d . . .
O84 O 0.1554(4) 0.7206(3) 0.4899(2) 0.031(3) Uani 1 1 d . . .
O85 O 0.0336(4) 0.8180(3) 0.4677(2) 0.029(2) Uani 1 1 d . . .
O86 O -0.0587(5) 0.8798(3) 0.5000(3) 0.037(3) Uani 1 1 d . . .
O87 O 0.0631(4) 0.8704(3) 0.5090(3) 0.028(2) Uani 1 1 d . . .
O88 O -0.0184(4) 0.8417(3) 0.5747(3) 0.030(3) Uani 1 1 d . . .
O89 O -0.0376(5) 0.8890(3) 0.6366(2) 0.032(3) Uani 1 1 d . . .
O90 O 0.0712(4) 0.8773(3) 0.5846(2) 0.032(3) Uani 1 1 d . . .
O91 O 0.0612(4) 0.8325(3) 0.6644(3) 0.030(3) Uani 1 1 d . . .
O92 O 0.1477(4) 0.7831(3) 0.7133(2) 0.028(2) Uani 1 1 d . . .
O93 O 0.1813(4) 0.8173(3) 0.6316(3) 0.033(3) Uani 1 1 d . . .
O94 O 0.1804(4) 0.7332(3) 0.6529(2) 0.029(2) Uani 1 1 d . . .
O95 O 0.3009(4) 0.6834(3) 0.6395(3) 0.041(3) Uani 1 1 d . . .
O96 O 0.2611(4) 0.7628(3) 0.5891(3) 0.031(3) Uani 1 1 d . . .
O97 O 0.2752(4) 0.6901(3) 0.5613(3) 0.033(3) Uani 1 1 d . . .
O98 O 0.2766(5) 0.6707(3) 0.4869(3) 0.043(3) Uani 1 1 d . . .
O99 O 0.2476(5) 0.7552(3) 0.4983(3) 0.035(3) Uani 1 1 d . . .
O100 O 0.4356(4) 0.8100(3) 0.4194(3) 0.0350(19) Uani 1 1 d . . .
O101 O 0.3250(4) 0.8201(3) 0.4680(3) 0.036(3) Uani 1 1 d . . .
O102 O 0.3500(4) 0.8865(3) 0.4063(2) 0.030(3) Uani 1 1 d . . .
O103 O 0.4296(4) 0.8234(3) 0.4959(3) 0.028(2) Uani 1 1 d . . .
O104 O 0.4526(4) 0.8891(3) 0.4338(3) 0.034(3) Uani 1 1 d . . .
O105 O 0.3545(4) 0.8957(3) 0.4893(3) 0.032(3) Uani 1 1 d . . .
O106 O 0.2350(4) 0.8700(3) 0.4285(3) 0.034(3) Uani 1 1 d . . .
O107 O 0.2735(5) 0.9032(5) 0.3462(3) 0.061(4) Uani 1 1 d . . .
O108 O 0.1925(4) 0.9530(3) 0.3970(3) 0.0293(17) Uani 1 1 d . . .
O109 O 0.3102(5) 0.9674(3) 0.3740(3) 0.045(3) Uani 1 1 d . . .
O110 O 0.2629(4) 0.9448(3) 0.4493(3) 0.027(2) Uani 1 1 d . . .
O111 O 0.1016(5) 1.0175(3) 0.4245(3) 0.039(3) Uani 1 1 d . . .
O112 O 0.1324(4) 0.9381(3) 0.4748(2) 0.032(3) Uani 1 1 d . . .
O113 O 0.1714(4) 1.0059(3) 0.4878(3) 0.029(3) Uani 1 1 d . . .
O114 O 0.2272(4) 1.0223(3) 0.4106(3) 0.033(3) Uani 1 1 d . . .
O115 O 0.1152(5) 1.0269(3) 0.5632(3) 0.041(3) Uani 1 1 d . . .
O116 O 0.1400(4) 0.9446(3) 0.5496(2) 0.027(2) Uani 1 1 d . . .
O117 O 0.2097(4) 0.9677(3) 0.5946(2) 0.024(2) Uani 1 1 d . . .
O118 O 0.2363(4) 1.0312(3) 0.5303(3) 0.030(3) Uani 1 1 d . . .
O119 O 0.2691(4) 0.9505(3) 0.5264(3) 0.028(3) Uani 1 1 d . . .
O120 O 0.3005(4) 0.9266(3) 0.6420(2) 0.031(3) Uani 1 1 d . . .
O121 O 0.2521(4) 0.8821(3) 0.5983(3) 0.028(2) Uani 1 1 d . . .
O122 O 0.3657(4) 0.8991(3) 0.5694(3) 0.027(2) Uani 1 1 d . . .
O123 O 0.3278(4) 0.9821(3) 0.5673(3) 0.030(2) Uani 1 1 d . . .
O124 O 0.4519(4) 0.8222(3) 0.5741(3) 0.033(3) Uani 1 1 d . . .
O125 O 0.3337(4) 0.8287(3) 0.5575(3) 0.032(3) Uani 1 1 d . . .
O126 O 0.4592(4) 0.8941(3) 0.5096(3) 0.034(3) Uani 1 1 d . . .
O127 O 0.5051(5) 0.9546(4) 0.4437(4) 0.055(3) Uani 1 1 d . . .
O128 O 0.3875(4) 0.9684(3) 0.4227(3) 0.032(3) Uani 1 1 d . . .
O129 O 0.3957(4) 0.9738(3) 0.4958(3) 0.028(2) Uani 1 1 d . . .
O130 O 0.3411(5) 1.0468(3) 0.3728(3) 0.040(3) Uani 1 1 d . . .
O131 O 0.3073(4) 1.0210(3) 0.4582(3) 0.033(3) Uani 1 1 d . . .
O132 O 0.3536(4) 1.0572(3) 0.5112(3) 0.037(3) Uani 1 1 d . . .
O133 O 0.8494(6) 0.6848(5) 0.0441(5) 0.091(5) Uani 1 1 d . . .
O134 O 0.4924(4) 0.7054(3) 0.9603(3) 0.034(3) Uani 1 1 d . . .
O135 O 0.2870(5) 0.7767(4) 0.4075(3) 0.051(3) Uani 1 1 d . . .
O136 O 0.0048(5) 0.9587(4) 0.5215(4) 0.055(3) Uani 1 1 d . . .
O137 O 0.3190(5) 0.7889(4) 0.6509(3) 0.047(3) Uani 1 1 d . . .
O138 O 0.5500(4) 0.6502(3) 0.8378(3) 0.037(3) Uani 1 1 d . . .
O139 O 0.6033(4) 0.7237(3) 0.8385(3) 0.035(3) Uani 1 1 d . . .
O140 O 0.6677(4) 0.6068(3) 0.8216(3) 0.035(3) Uani 1 1 d . . .
O141 O 0.7172(4) 0.6737(3) 0.8219(3) 0.040(3) Uani 1 1 d . . .
O142 O 0.7685(6) 0.6792(4) 0.7416(4) 0.070(4) Uani 1 1 d . . .
O143 O 0.7086(5) 0.6108(4) 0.7410(3) 0.051(4) Uani 1 1 d . . .
O144 O 0.8205(5) 0.5907(5) 0.7968(5) 0.086(5) Uani 1 1 d . . .
O145 O 0.7029(5) 0.8070(4) 0.6608(3) 0.052(3) Uani 1 1 d . . .
O146 O 0.7452(5) 0.7627(4) 0.7262(3) 0.047(3) Uani 1 1 d . . .
O147 O 0.5877(5) 0.7772(4) 0.6913(3) 0.046(3) Uani 1 1 d . . .
O148 O 0.6303(4) 0.7392(3) 0.7615(3) 0.036(3) Uani 1 1 d . . .
O149 O 0.6605(8) 0.6975(4) 0.6943(4) 0.080(5) Uani 1 1 d . . .
O150 O 0.6173(5) 0.5819(3) 0.7298(3) 0.042(3) Uani 1 1 d . . .
O151 O 0.5924(5) 0.6244(3) 0.6555(3) 0.039(3) Uani 1 1 d . . .
O152 O 0.5234(5) 0.6938(3) 0.6893(3) 0.037(3) Uani 1 1 d . . .
O153 O 0.5641(4) 0.6560(3) 0.7618(3) 0.031(3) Uani 1 1 d . . .
O154 O 0.4798(6) 0.6037(4) 0.7320(4) 0.065(4) Uani 1 1 d . . .
O155 O 0.5466(4) 0.7379(3) 0.5909(3) 0.029(3) Uani 1 1 d . . .
O156 O 0.6973(5) 0.7665(4) 0.6086(3) 0.050(3) Uani 1 1 d . . .
O157 O 0.6502(5) 0.6867(4) 0.6159(3) 0.053(4) Uani 1 1 d . . .
O158 O 0.5829(4) 0.8083(3) 0.5942(3) 0.030(3) Uani 1 1 d . . .
O159 O 0.6716(6) 0.7607(5) 0.5216(4) 0.077(5) Uani 1 1 d . . .
O160 O 0.4470(4) 0.7466(3) 0.6515(3) 0.034(3) Uani 1 1 d . . .
O161 O 0.4949(4) 0.8190(3) 0.6617(3) 0.038(3) Uani 1 1 d . . .
O162 O 0.3506(4) 0.8204(3) 0.9298(3) 0.029(3) Uani 1 1 d . . .
O163 O 0.3630(5) 0.7266(4) 0.9615(3) 0.045(2) Uani 1 1 d . . .
O164 O 0.2632(4) 0.7466(2) 1.0196(2) 0.018(2) Uani 1 1 d . . .
O165 O 0.2619(4) 0.8287(3) 0.9970(3) 0.027(2) Uani 1 1 d . . .
O166 O 0.1424(4) 0.8428(3) 0.9818(3) 0.028(2) Uani 1 1 d . . .
O167 O 0.1515(4) 0.7503(3) 0.9974(3) 0.0319(18) Uani 1 1 d . . .
O168 O 0.1569(5) 0.8013(3) 1.0717(3) 0.040(3) Uani 1 1 d . . .
O169 O 0.1401(4) 0.6718(3) 0.9122(3) 0.028(2) Uani 1 1 d . . .
O170 O 0.1796(4) 0.6759(3) 0.9779(3) 0.023(2) Uani 1 1 d . . .
O171 O 0.2773(4) 0.7182(3) 0.9295(2) 0.023(2) Uani 1 1 d . . .
O172 O 0.2269(4) 0.7218(3) 0.8604(2) 0.024(2) Uani 1 1 d . . .
O173 O 0.2794(4) 0.6297(3) 0.9121(3) 0.035(3) Uani 1 1 d . . .
O174 O 0.8414(4) 0.2154(3) 0.0867(3) 0.0319(18) Uani 1 1 d . . .
O175 O 0.1630(5) 0.9021(3) 0.9190(3) 0.037(3) Uani 1 1 d . . .
O176 O 0.2534(4) 0.8349(3) 0.9004(3) 0.027(2) Uani 1 1 d . . .
O177 O 0.1041(4) 0.8986(3) 0.8606(3) 0.030(3) Uani 1 1 d . . .
O178 O 0.2006(4) 0.8350(3) 0.8359(3) 0.031(3) Uani 1 1 d . . .
O179 O 0.0480(4) 0.8339(3) 0.8675(3) 0.033(3) Uani 1 1 d . . .
O180 O 0.0732(4) 0.7433(3) 0.8901(2) 0.026(2) Uani 1 1 d . . .
O181 O 0.0931(4) 0.8271(3) 0.7886(3) 0.030(2) Uani 1 1 d . . .
O182 O 0.1083(4) 0.7439(3) 0.8080(2) 0.022(2) Uani 1 1 d . . .
O183 O -0.0361(5) 0.7898(4) 0.8349(3) 0.056(3) Uani 1 1 d . . .
O184 O 0.2311(4) 0.7352(3) 0.7849(2) 0.032(3) Uani 1 1 d . . .
O185 O 0.2172(4) 0.8282(3) 0.7639(3) 0.031(3) Uani 1 1 d . . .
O186 O 0.8387(5) 0.7178(3) 1.2280(4) 0.047(3) Uani 1 1 d . . .
O187 O 0.8381(5) 0.8089(4) 1.2014(4) 0.052(3) Uani 1 1 d . . .
O188 O 0.9186(4) 0.7909(4) 1.1339(3) 0.046(3) Uani 1 1 d . . .
O189 O 0.9209(5) 0.7106(4) 1.1586(3) 0.051(3) Uani 1 1 d . . .
O190 O 1.0410(5) 0.6959(4) 1.1703(3) 0.047(3) Uani 1 1 d . . .
O191 O 1.0388(5) 0.7872(3) 1.1405(3) 0.047(3) Uani 1 1 d . . .
O192 O 0.0251(8) 0.7329(6) 0.0723(4) 0.104(6) Uani 1 1 d . . .
O193 O 1.0213(4) 0.8612(3) 1.1570(3) 0.040(3) Uani 1 1 d . . .
O194 O 1.0945(5) 0.8573(3) 1.2138(3) 0.036(3) Uani 1 1 d . . .
O195 O 1.0079(4) 0.8161(3) 1.2751(3) 0.034(3) Uani 1 1 d . . .
O196 O 0.9403(4) 0.8153(3) 1.2173(3) 0.034(3) Uani 1 1 d . . .
O197 O 0.9584(5) 0.9106(4) 0.2231(3) 0.045(2) Uani 1 1 d . . .
O198 O 1.0893(4) 0.6326(3) 1.2904(3) 0.038(3) Uani 1 1 d . . .
O199 O 1.0272(5) 0.6331(3) 1.2306(3) 0.045(3) Uani 1 1 d . . .
O200 O 1.0031(5) 0.6995(3) 1.3153(3) 0.043(3) Uani 1 1 d . . .
O201 O 0.9371(4) 0.6994(3) 1.2562(3) 0.039(3) Uani 1 1 d . . .
O202 O 0.9511(8) 0.6103(5) 0.3253(5) 0.105(5) Uani 1 1 d . . .
O203 O 0.0474(5) 0.7381(4) 0.2325(3) 0.052(3) Uani 1 1 d . . .
O204 O 1.0081(5) 0.8131(4) 1.3490(3) 0.047(3) Uani 1 1 d . . .
O205 O 1.1265(5) 0.7116(3) 1.3483(3) 0.043(3) Uani 1 1 d . . .
O206 O 1.0053(5) 0.7236(4) 1.3790(3) 0.043(3) Uani 1 1 d . . .
O207 O 1.1304(5) 0.7923(3) 1.3195(3) 0.042(3) Uani 1 1 d . . .
O208 O 1.1535(4) 0.6941(3) 1.2710(3) 0.033(3) Uani 1 1 d . . .
O209 O 1.1535(5) 0.7842(3) 1.2405(3) 0.040(3) Uani 1 1 d . . .
O210 O 1.2575(4) 0.7328(3) 1.2974(3) 0.039(2) Uani 1 1 d . . .
O211 O 0.6407(5) 0.7940(4) 0.8009(3) 0.047(3) Uani 1 1 d . . .
O212 O 0.8396(5) 0.7239(4) 0.7566(3) 0.050(2) Uani 1 1 d . . .
O213 O 0.4990(5) 0.6038(4) 0.8094(3) 0.045(3) Uani 1 1 d . . .
O214 O 0.7009(6) 0.5295(4) 0.7641(4) 0.067(4) Uani 1 1 d . . .
O215 O 0.5587(5) 0.8587(4) 0.6902(3) 0.055(3) Uani 1 1 d . . .
O216 O 0.7267(5) 0.8393(4) 0.5858(3) 0.056(3) Uani 1 1 d . . .
O217 O 0.4360(5) 0.6670(4) 0.6701(3) 0.050(2) Uani 1 1 d . . .
O218 O 0.6248(6) 0.6353(4) 0.5794(3) 0.065(4) Uani 1 1 d . . .
O219 O 0.3382(4) 0.6518(3) 0.9651(2) 0.025(2) Uani 1 1 d . . .
O220 O 0.1463(4) 0.6815(3) 1.0522(3) 0.039(2) Uani 1 1 d . . .
O221 O 0.3172(5) 0.8947(3) 0.8882(3) 0.048(3) Uani 1 1 d . . .
O222 O 0.1469(4) 0.9194(3) 0.9884(3) 0.036(3) Uani 1 1 d . . .
O223 O 0.0403(4) 0.6720(3) 0.8911(3) 0.034(3) Uani 1 1 d . . .
O224 O 0.2560(5) 0.6590(3) 0.8243(3) 0.038(3) Uani 1 1 d . . .
O225 O 0.0045(4) 0.9119(3) 0.8329(3) 0.036(3) Uani 1 1 d . . .
O226 O 0.2147(5) 0.9015(3) 0.7799(3) 0.040(3) Uani 1 1 d . . .
O227 O 0.8711(5) 0.6417(4) 1.2667(5) 0.067(4) Uani 1 1 d . . .
O228 O 1.0405(5) 0.6215(4) 1.1586(3) 0.057(3) Uani 1 1 d . . .
O229 O 0.8682(6) 0.8830(4) 1.1936(4) 0.068(4) Uani 1 1 d . . .
O230 O 1.0320(6) 0.8532(5) 1.0833(3) 0.070(4) Uani 1 1 d . . .
O231 O 1.2009(5) 0.8515(3) 1.2285(3) 0.041(3) Uani 1 1 d . . .
O232 O 0.9923(6) 0.8854(4) 1.2984(3) 0.060(4) Uani 1 1 d . . .
O233 O 1.1967(5) 0.6197(4) 1.3084(3) 0.045(3) Uani 1 1 d . . .
O234 O 0.9923(6) 0.6456(4) 1.3809(3) 0.057(4) Uani 1 1 d . . .
C1 C 0.7244(6) 0.7175(5) 0.8047(5) 0.037(4) Uani 1 1 d . . .
C2 C 0.7525(7) 0.7338(5) 0.8345(5) 0.044(5) Uani 1 1 d . . .
H2A H 0.7573 0.7644 0.8229 0.053 Uiso 1 1 calc R U .
H2B H 0.7943 0.7172 0.8364 0.053 Uiso 1 1 calc R U .
C3 C 0.7144(7) 0.7304(6) 0.8783(5) 0.051(5) Uani 1 1 d . . .
H3A H 0.6793 0.7544 0.8785 0.062 Uiso 1 1 calc R U .
H3B H 0.6976 0.7029 0.8870 0.062 Uiso 1 1 calc R U .
C4 C 0.7551(7) 0.7325(6) 0.9074(5) 0.053(5) Uani 1 1 d . . .
H4A H 0.7919 0.7099 0.9056 0.063 Uiso 1 1 calc R U .
H4B H 0.7695 0.7609 0.8998 0.063 Uiso 1 1 calc R U .
N5 N 0.7208(6) 0.7261(4) 0.9502(4) 0.040(4) Uani 1 1 d . . .
H5A H 0.6991 0.7517 0.9551 0.060 Uiso 1 1 calc R U .
H5B H 0.7481 0.7156 0.9679 0.060 Uiso 1 1 calc R U .
H5C H 0.6942 0.7070 0.9537 0.060 Uiso 1 1 calc R U .
C6 C 0.6271(6) 0.5877(4) 0.8080(4) 0.027(4) Uani 1 1 d . . .
C7 C 0.6157(8) 0.5428(5) 0.8380(5) 0.044(5) Uani 1 1 d . . .
H7A H 0.5879 0.5296 0.8273 0.052 Uiso 1 1 calc R U .
H7B H 0.6556 0.5232 0.8383 0.052 Uiso 1 1 calc R U .
C8 C 0.5874(6) 0.5472(4) 0.8817(4) 0.031(4) Uani 1 1 d . . .
H8A H 0.6035 0.5701 0.8892 0.037 Uiso 1 1 calc R U .
H8B H 0.5418 0.5544 0.8847 0.037 Uiso 1 1 calc R U .
C9 C 0.6057(7) 0.5045(5) 0.9080(4) 0.035(4) Uani 1 1 d . . .
H9A H 0.6514 0.4975 0.9039 0.042 Uiso 1 1 calc R U .
H9B H 0.5897 0.4820 0.8997 0.042 Uiso 1 1 calc R U .
N10 N 0.5806(5) 0.5039(4) 0.9535(3) 0.039(4) Uani 1 1 d . . .
H10A H 0.5929 0.5258 0.9608 0.058 Uiso 1 1 calc R U .
H10B H 0.5955 0.4782 0.9689 0.058 Uiso 1 1 calc R U .
H10C H 0.5386 0.5074 0.9579 0.058 Uiso 1 1 calc R U .
C11 C 0.6047(7) 0.8322(5) 0.6169(4) 0.040(4) Uani 1 1 d . . .
C12 C 0.5970(7) 0.8812(5) 0.5956(5) 0.042(5) Uani 1 1 d . . .
H12A H 0.6148 0.8972 0.6105 0.050 Uiso 1 1 calc R U .
H12B H 0.6202 0.8846 0.5673 0.050 Uiso 1 1 calc R U .
C13 C 0.5292(6) 0.9003(5) 0.5946(5) 0.041(4) Uani 1 1 d . . .
H13A H 0.5092 0.8814 0.5841 0.049 Uiso 1 1 calc R U .
H13B H 0.5074 0.9020 0.6226 0.049 Uiso 1 1 calc R U .
C14 C 0.5245(7) 0.9442(5) 0.5677(6) 0.050(5) Uani 1 1 d . . .
H14A H 0.5461 0.9423 0.5397 0.060 Uiso 1 1 calc R U .
H14B H 0.5451 0.9629 0.5780 0.060 Uiso 1 1 calc R U .
N15 N 0.4581(6) 0.9639(4) 0.5666(4) 0.048(4) Uani 1 1 d . . .
H15A H 0.4409 0.9492 0.5533 0.072 Uiso 1 1 calc R U .
H15B H 0.4561 0.9920 0.5532 0.072 Uiso 1 1 calc R U .
H15C H 0.4371 0.9624 0.5926 0.072 Uiso 1 1 calc R U .
C16 C 0.5294(6) 0.6951(4) 0.6099(4) 0.028(4) Uani 1 1 d . . .
C17 C 0.4952(7) 0.6825(6) 0.5811(4) 0.045(5) Uani 1 1 d . . .
H17A H 0.4834 0.6536 0.5935 0.054 Uiso 1 1 calc R U .
H17B H 0.5235 0.6806 0.5550 0.054 Uiso 1 1 calc R U .
C18 C 0.4366(7) 0.7149(5) 0.5722(4) 0.040(4) Uani 1 1 d . . .
H18A H 0.4447 0.7447 0.5692 0.048 Uiso 1 1 calc R U .
H18B H 0.4024 0.7095 0.5954 0.048 Uiso 1 1 calc R U .
C19 C 0.4173(7) 0.7104(5) 0.5317(4) 0.044(4) Uani 1 1 d . . .
H19A H 0.4528 0.7125 0.5090 0.053 Uiso 1 1 calc R U .
H19B H 0.4038 0.6820 0.5358 0.053 Uiso 1 1 calc R U .
N20 N 0.3670(6) 0.7449(4) 0.5221(4) 0.041(4) Uani 1 1 d . . .
H20A H 0.3358 0.7441 0.5440 0.062 Uiso 1 1 calc R U .
H20B H 0.3528 0.7416 0.5002 0.062 Uiso 1 1 calc R U .
H20C H 0.3808 0.7708 0.5162 0.062 Uiso 1 1 calc R U .
C21 C 0.2618(5) 0.7049(4) 1.0130(4) 0.018(3) Uani 1 1 d . . .
C22 C 0.2825(5) 0.6703(4) 1.0495(3) 0.021(3) Uani 1 1 d . . .
H22A H 0.2552 0.6761 1.0749 0.025 Uiso 1 1 calc R U .
H22B H 0.2770 0.6417 1.0463 0.025 Uiso 1 1 calc R U .
C23 C 0.3495(5) 0.6683(4) 1.0540(3) 0.023(3) Uani 1 1 d . . .
H23A H 0.3774 0.6543 1.0329 0.027 Uiso 1 1 calc R U .
H23B H 0.3587 0.6980 1.0497 0.027 Uiso 1 1 calc R U .
C24 C 0.3610(6) 0.6436(4) 1.0956(4) 0.032(4) Uani 1 1 d . . .
H24A H 0.3637 0.6123 1.0972 0.038 Uiso 1 1 calc R U .
H24B H 0.3265 0.6523 1.1167 0.038 Uiso 1 1 calc R U .
N25 N 0.4204(5) 0.6528(4) 1.1028(4) 0.046(3) Uani 1 1 d . . .
H25A H 0.4529 0.6386 1.0879 0.068 Uiso 1 1 calc R U .
H25B H 0.4230 0.6439 1.1298 0.068 Uiso 1 1 calc R U .
H25C H 0.4215 0.6817 1.0951 0.068 Uiso 1 1 calc R U .
C26 C 0.2550(6) 0.8677(4) 0.9665(3) 0.025(3) Uani 1 1 d . . .
C27 C 0.2795(6) 0.9020(5) 0.9793(5) 0.041(4) Uani 1 1 d . . .
H27A H 0.2565 0.9059 1.0065 0.049 Uiso 1 1 calc R U .
H27B H 0.2719 0.9298 0.9596 0.049 Uiso 1 1 calc R U .
C28 C 0.3495(6) 0.8908(5) 0.9813(5) 0.041(4) Uani 1 1 d . . .
H28A H 0.3584 0.8610 0.9971 0.049 Uiso 1 1 calc R U .
H28B H 0.3732 0.8920 0.9533 0.049 Uiso 1 1 calc R U .
C29 C 0.3710(7) 0.9213(5) 1.0009(6) 0.066(5) Uani 1 1 d . . .
H29A H 0.3616 0.9513 0.9856 0.079 Uiso 1 1 calc R U .
H29B H 0.3488 0.9194 1.0293 0.079 Uiso 1 1 calc R U .
N30 N 0.4383(6) 0.9096(6) 1.0007(5) 0.074(5) Uani 1 1 d . . .
H30A H 0.4468 0.8818 1.0142 0.111 Uiso 1 1 calc R U .
H30B H 0.4508 0.9273 1.0134 0.111 Uiso 1 1 calc R U .
H30C H 0.4585 0.9126 0.9745 0.111 Uiso 1 1 calc R U .
C31 C 0.1346(10) 0.7010(6) 0.8307(5) 0.061(3) Uani 1 1 d . . .
C32 C 0.1224(7) 0.6667(4) 0.8118(4) 0.038(4) Uani 1 1 d . . .
H32A H 0.0771 0.6676 0.8154 0.045 Uiso 1 1 calc R U .
H32B H 0.1399 0.6381 0.8268 0.045 Uiso 1 1 calc R U .
C33 C 0.1494(9) 0.6709(4) 0.7661(4) 0.045(5) Uani 1 1 d . . .
H33A H 0.1411 0.7014 0.7515 0.053 Uiso 1 1 calc R U .
H33B H 0.1947 0.6617 0.7625 0.053 Uiso 1 1 calc R U .
C34 C 0.1192(10) 0.6424(6) 0.7484(5) 0.061(3) Uani 1 1 d . . .
H34A H 0.0742 0.6453 0.7589 0.073 Uiso 1 1 calc R U .
H34B H 0.1254 0.6511 0.7182 0.073 Uiso 1 1 calc R U .
N35 N 0.1500(8) 0.5961(5) 0.7617(5) 0.072(4) Uani 1 1 d . . .
H35A H 0.1596 0.5830 0.7400 0.107 Uiso 1 1 calc R U .
H35B H 0.1237 0.5815 0.7819 0.107 Uiso 1 1 calc R U .
H35C H 0.1852 0.5961 0.7711 0.107 Uiso 1 1 calc R U .
C36 C 0.1070(7) 0.8667(4) 0.7918(3) 0.028(3) Uani 1 1 d . . .
C37 C 0.0908(7) 0.9026(4) 0.7555(4) 0.030(4) Uani 1 1 d . . .
H37A H 0.0456 0.9064 0.7560 0.036 Uiso 1 1 calc R U .
H37B H 0.1005 0.9298 0.7592 0.036 Uiso 1 1 calc R U .
C38 C 0.1240(6) 0.8949(5) 0.7136(4) 0.032(4) Uani 1 1 d . . .
H38A H 0.1281 0.8639 0.7131 0.039 Uiso 1 1 calc R U .
H38B H 0.1659 0.9027 0.7081 0.039 Uiso 1 1 calc R U .
C39 C 0.0875(8) 0.9221(5) 0.6803(4) 0.041(4) Uani 1 1 d . . .
H39A H 0.0452 0.9146 0.6863 0.049 Uiso 1 1 calc R U .
H39B H 0.0839 0.9530 0.6807 0.049 Uiso 1 1 calc R U .
N40 N 0.1172(8) 0.9151(5) 0.6395(4) 0.072(4) Uani 1 1 d . . .
H40A H 0.1554 0.9232 0.6334 0.107 Uiso 1 1 calc R U .
H40B H 0.0938 0.9312 0.6207 0.107 Uiso 1 1 calc R U .
H40C H 0.1208 0.8867 0.6390 0.107 Uiso 1 1 calc R U .
C41 C 0.9313(7) 0.6705(5) 1.1876(5) 0.039(4) Uani 1 1 d . . .
C42 C 0.9010(7) 0.6366(6) 1.1752(5) 0.060(5) Uani 1 1 d . . .
H42A H 0.9270 0.6283 1.1503 0.071 Uiso 1 1 calc R U .
H42B H 0.9013 0.6104 1.1973 0.071 Uiso 1 1 calc R U .
C43 C 0.8332(8) 0.6522(5) 1.1668(5) 0.050(5) Uani 1 1 d . . .
H43A H 0.8225 0.6835 1.1662 0.061 Uiso 1 1 calc R U .
H43B H 0.8308 0.6477 1.1396 0.061 Uiso 1 1 calc R U .
C44 C 0.7888(6) 0.6299(5) 1.1971(5) 0.042(4) Uani 1 1 d . . .
H44A H 0.7856 0.6383 1.2236 0.051 Uiso 1 1 calc R U .
H44B H 0.8025 0.5984 1.2010 0.051 Uiso 1 1 calc R U .
N45 N 0.7270(5) 0.6413(4) 1.1836(4) 0.037(3) Uani 1 1 d . . .
H45A H 0.7138 0.6701 1.1812 0.055 Uiso 1 1 calc R U .
H45B H 0.6993 0.6264 1.2023 0.055 Uiso 1 1 calc R U .
H45C H 0.7304 0.6342 1.1589 0.055 Uiso 1 1 calc R U .
C46 C 0.9239(7) 0.8330(5) 1.1387(5) 0.051(4) Uani 1 1 d . . .
C47 C 0.8903(8) 0.8653(6) 1.1074(5) 0.071(5) Uani 1 1 d . . .
H47A H 0.9105 0.8605 1.0799 0.085 Uiso 1 1 calc R U .
H47B H 0.8955 0.8946 1.1088 0.085 Uiso 1 1 calc R U .
C48 C 0.8208(7) 0.8639(6) 1.1121(5) 0.058(5) Uani 1 1 d . . .
H48A H 0.8134 0.8335 1.1202 0.070 Uiso 1 1 calc R U .
H48B H 0.7977 0.8790 1.1339 0.070 Uiso 1 1 calc R U .
C49 C 0.7988(11) 0.8841(9) 1.0742(7) 0.102(6) Uani 1 1 d . . .
H49A H 0.8183 0.8671 1.0531 0.123 Uiso 1 1 calc R U .
H49B H 0.8100 0.9135 1.0645 0.123 Uiso 1 1 calc R U .
N50 N 0.7277(5) 0.8866(4) 1.0814(4) 0.046(3) Uani 1 1 d . . .
H50A H 0.7169 0.8615 1.0978 0.068 Uiso 1 1 calc R U .
H50B H 0.7149 0.8906 1.0570 0.068 Uiso 1 1 calc R U .
H50C H 0.7095 0.9090 1.0936 0.068 Uiso 1 1 calc R U .
C51 C 1.1105(6) 0.8332(4) 1.2952(4) 0.032(4) Uani 1 1 d . . .
C52 C 1.1307(8) 0.8688(5) 1.3088(5) 0.052(5) Uani 1 1 d . . .
H52A H 1.1164 0.8970 1.2918 0.063 Uiso 1 1 calc R U .
H52B H 1.1764 0.8647 1.3048 0.063 Uiso 1 1 calc R U .
C53 C 1.1030(12) 0.8684(8) 1.3559(6) 0.102(6) Uani 1 1 d . . .
H53A H 1.0576 0.8767 1.3588 0.123 Uiso 1 1 calc R U .
H53B H 1.1115 0.8386 1.3719 0.123 Uiso 1 1 calc R U .
C54 C 1.1265(10) 0.8958(6) 1.3724(5) 0.061(3) Uani 1 1 d . . .
H54A H 1.1132 0.9261 1.3591 0.073 Uiso 1 1 calc R U .
H54B H 1.1722 0.8900 1.3670 0.073 Uiso 1 1 calc R U .
N55 N 1.1042(6) 0.8895(4) 1.4173(3) 0.040(4) Uani 1 1 d . . .
H55A H 1.0640 0.9019 1.4221 0.061 Uiso 1 1 calc R U .
H55B H 1.1276 0.9018 1.4287 0.061 Uiso 1 1 calc R U .
H55C H 1.1075 0.8607 1.4286 0.061 Uiso 1 1 calc R U .
C56 C 1.1038(7) 0.6714(5) 1.3515(4) 0.035(4) Uani 1 1 d . . .
C57 C 1.1280(7) 0.6390(5) 1.3891(4) 0.040(4) Uani 1 1 d . . .
H57A H 1.1168 0.6104 1.3908 0.048 Uiso 1 1 calc R U .
H57B H 1.1736 0.6358 1.3845 0.048 Uiso 1 1 calc R U .
C58 C 1.1032(8) 0.6521(6) 1.4291(5) 0.053(5) Uani 1 1 d . . .
H58A H 1.1075 0.6827 1.4257 0.063 Uiso 1 1 calc R U .
H58B H 1.0585 0.6501 1.4360 0.063 Uiso 1 1 calc R U .
C59 C 1.1326(8) 0.6270(6) 1.4631(5) 0.056(5) Uani 1 1 d . . .
H59A H 1.1760 0.6320 1.4582 0.067 Uiso 1 1 calc R U .
H59B H 1.1330 0.5959 1.4647 0.067 Uiso 1 1 calc R U .
N60 N 1.1005(7) 0.6380(5) 1.5033(3) 0.057(5) Uani 1 1 d . . .
H60A H 1.1155 0.6606 1.5072 0.086 Uiso 1 1 calc R U .
H60B H 1.1074 0.6148 1.5239 0.086 Uiso 1 1 calc R U .
H60C H 1.0592 0.6453 1.5031 0.086 Uiso 1 1 calc R U .
Na1 Na 0.94690(19) 0.76119(14) 1.27795(13) 0.0161(9) Uani 1 1 d . . .
Na2 Na 0.2696(2) 0.77606(15) 0.86976(13) 0.0202(10) Uani 1 1 d . . .
Na3 Na 0.5366(3) 0.7266(2) 0.73993(19) 0.0286(18) Uani 0.75 1 d . . P
Na4 Na 1.0175(15) 0.9199(12) 1.0268(10) 0.080(4) Uani 0.25 1 d . . P
O1W O 1.1579(4) 0.7708(3) 1.1636(3) 0.033(3) Uani 1 1 d . . .
O2W O 0.2733(4) 0.7465(3) 1.1062(2) 0.027(2) Uani 1 1 d . . .
O3W O 0.1482(4) 0.7166(3) 1.1145(3) 0.038(3) Uani 1 1 d . . .
O4W O 0.7428(4) 0.5474(3) 0.8723(3) 0.039(3) Uani 1 1 d . . .
O5W O 0.4766(5) 0.6481(3) 0.9137(3) 0.044(3) Uani 1 1 d . . .
O6W O -0.0014(5) 0.8350(3) 0.7444(3) 0.041(3) Uani 1 1 d . . .
O7W O 0.8001(5) 0.6271(4) 0.8704(3) 0.049(3) Uani 1 1 d . . .
O8W O 0.2779(5) 0.8413(3) 1.0733(3) 0.039(3) Uani 1 1 d . . .
O9W O 0.2765(5) 0.8015(4) 1.1688(3) 0.048(3) Uani 1 1 d . . .
O10W O 0.5365(5) 0.7646(4) 0.8962(3) 0.053(4) Uani 1 1 d . . .
O11W O 0.6770(5) 0.4292(3) 0.9679(3) 0.047(3) Uani 1 1 d . . .
O12W O 0.3874(5) 0.6206(4) 1.1906(3) 0.055(4) Uani 1 1 d . . .
O13W O 0.3009(6) 0.8488(4) 0.6962(3) 0.055(4) Uani 1 1 d . . .
O14W O 0.2316(6) 0.7223(4) 0.3842(4) 0.062(4) Uani 1 1 d . . .
O15W O 0.2572(5) 0.7095(4) 1.2030(3) 0.050(3) Uani 1 1 d . . .
O16W O 0.5802(5) 0.8546(4) 0.5123(3) 0.049(3) Uani 1 1 d . . .
O17W O 1.1704(6) 0.8668(4) 1.1323(3) 0.055(4) Uani 1 1 d . . .
O18W O -0.0737(5) 0.7178(4) 0.8899(4) 0.059(4) Uani 1 1 d . . .
O19W O 0.0154(7) 0.7371(4) 0.7681(4) 0.072(5) Uani 1 1 d . . .
O20W O 1.3005(5) 0.8095(4) 1.2650(4) 0.065(4) Uani 1 1 d . . .
O21W O 0.2607(7) 0.5917(4) 0.7911(3) 0.071(5) Uani 1 1 d . . .
O22W O -0.1403(5) 0.8095(4) 0.6036(4) 0.063(4) Uani 1 1 d . . .
O23W O -0.0556(6) 0.7210(5) 0.4575(3) 0.078(5) Uani 1 1 d . . .
O24W O 0.8550(6) 0.7328(5) -0.0346(4) 0.073(5) Uani 1 1 d . . .
O25W O 0.7178(5) 0.8443(4) 0.5081(4) 0.065(4) Uani 1 1 d . . .
O26W O 0.9070(7) 0.4992(5) 1.0235(5) 0.082(5) Uani 1 1 d . . .
O27W O 0.3820(6) 0.5872(4) 0.8354(4) 0.076(5) Uani 1 1 d . . .
O28W O 0.2173(6) 0.6520(4) 1.1660(4) 0.064(4) Uani 1 1 d . . .
O29W O 0.7143(5) 0.8390(4) 1.2108(4) 0.072(4) Uani 1 1 d . . .
O30W O -0.0005(6) 0.9748(4) 0.6204(4) 0.066(4) Uani 1 1 d . . .
O31W O 0.3817(7) 0.7217(5) 0.4432(5) 0.094(5) Uani 1 1 d . . .
O32W O 0.3088(8) 0.7159(4) 0.7154(4) 0.084(5) Uani 1 1 d . . .
O33W O 0.3756(8) 0.7528(6) 0.8716(5) 0.105(6) Uani 1 1 d . . .
O34W O 0.9725(6) 0.6136(5) 0.9728(5) 0.089(6) Uani 1 1 d . . .
O35W O 0.9011(6) 0.7741(5) 1.3468(4) 0.080(4) Uani 1 1 d . . .
O36W O 0.8945(8) 0.4117(5) 1.0525(5) 0.096(6) Uani 1 1 d . . .
O37W O 0.3878(7) 0.6716(5) 0.8507(5) 0.094(6) Uani 1 1 d . . .
O38W O 0.5434(7) 0.7678(4) 0.5060(4) 0.078(5) Uani 1 1 d . . .
O39W O 1.0301(3) 0.8169(2) 1.0210(2) 0.0161(9) Uani 1 1 d . . .
O40W O 0.3284(4) 0.7815(3) 0.8007(2) 0.0202(10) Uani 1 1 d . . .
O41W O -0.0905(7) 0.6571(6) 0.8551(6) 0.149(7) Uani 1 1 d . . .
O42W O 0.7161(5) 0.7180(7) 1.2566(4) 0.116(8) Uani 1 1 d . . .
O43W O 0.9455(7) 0.8408(6) 1.4160(4) 0.092(6) Uani 1 1 d . . .
O44W O 1.3341(7) 0.8242(4) 1.3332(3) 0.072(5) Uani 1 1 d . . .
O45W O 0.6394(8) 0.6054(5) 1.2552(5) 0.093(6) Uani 1 1 d . . .
O46W O 0.1620(7) 0.6129(5) 1.1180(5) 0.085(6) Uani 1 1 d . . .
O47W O 0.3375(7) 1.1143(5) 0.5742(4) 0.082(5) Uani 1 1 d . . .
O48W O 0.4069(7) 0.8744(6) 0.7000(5) 0.096(6) Uani 1 1 d . . .
O49W O 0.4553(7) 0.8337(7) 0.8690(6) 0.118(8) Uani 1 1 d . . .
O50W O 1.2718(8) 0.6167(5) 1.2377(5) 0.099(6) Uani 1 1 d . . .
O51W O 0.2545(10) 0.9601(6) 0.7107(5) 0.132(8) Uani 1 1 d . . .
O52W O 0.4128(8) 0.9617(5) 0.6560(5) 0.102(6) Uani 1 1 d . . .
O53W O 0.8352(7) 0.7701(6) 1.2866(5) 0.096(6) Uani 1 1 d . . .
O54W O 0.5390(9) 0.8454(7) 0.7741(5) 0.171(8) Uani 1 1 d . . .
O55W O 0.3271(9) 0.6144(5) 0.7150(5) 0.106(7) Uani 1 1 d . . .
O56W O 0.8956(7) 0.8067(8) 1.0213(6) 0.177(8) Uani 1 1 d . . .
O57W O 0.8648(9) 0.4076(6) 0.9729(6) 0.114(7) Uani 1 1 d . . .
O58W O 0.6830(7) 0.4472(5) 0.8077(5) 0.109(6) Uani 1 1 d . . .
O59W O 0.468(3) 0.753(3) 0.741(2) 0.122(8) Uani 0.25 1 d . . P
O60W O 0.0262(9) 0.5814(7) 0.7149(5) 0.135(5) Uani 1 1 d . . .
O61W O 0.7631(8) 0.8841(6) 0.6432(6) 0.121(7) Uani 1 1 d . . .
O62W O 0.3122(7) 0.9131(6) 0.8082(5) 0.143(6) Uani 1 1 d . . .
O63W O -0.0320(10) 0.8451(6) 0.9368(5) 0.119(8) Uani 1 1 d . . .
O64W O -0.1748(8) 0.9003(5) 0.5413(6) 0.112(7) Uani 1 1 d . . .
O65W O 0.0063(14) 0.7531(5) 0.9678(5) 0.206(12) Uani 1 1 d . . .
O66W O 0.3951(8) 0.8539(8) 0.7787(5) 0.122(8) Uani 1 1 d . . .
O67W O 0.5549(9) 0.5129(6) 0.7493(4) 0.106(7) Uani 1 1 d . . .
O68W O 0.9134(12) 0.5311(7) 0.9292(7) 0.177(9) Uani 1 1 d . . .
O69W O -0.0070(8) 1.0481(6) 0.5562(6) 0.104(6) Uani 1 1 d . . .
O70W O 0.5443(8) 0.9441(6) 0.6777(5) 0.114(6) Uani 1 1 d . . .
O71W O 0.0350(6) 0.6652(4) 0.9982(4) 0.065(4) Uani 1 1 d . . .
O72W O 1.3397(9) 0.6649(5) 1.2738(4) 0.115(7) Uani 1 1 d . . .
O73W O 0.4862(15) 0.7500(12) 0.8094(11) 0.115(6) Uani 0.5 1 d . . P
O74W O 0.3024(11) 0.6448(8) 0.4043(6) 0.144(9) Uani 1 1 d . . .
O75W O 0.4304(6) 1.1464(6) 0.5915(6) 0.159(7) Uani 1 1 d . . .
O76W O 0.5038(11) 0.9114(10) 0.9199(7) 0.198(14) Uani 1 1 d . . .
O77W O 0.3255(11) 1.0328(6) 0.6233(6) 0.136(8) Uani 1 1 d . . .
O78W O -0.0096(9) 0.5910(5) 0.8869(8) 0.178(9) Uani 1 1 d . . .
O79W O 0.1502(11) 0.9887(6) 0.7820(9) 0.077(8) Uani 0.5 1 d . . P
O80W O 1.4278(8) 0.8055(7) 1.2329(6) 0.119(7) Uani 1 1 d . . .
O81W O 0.4047(9) 0.9433(7) 0.8686(7) 0.188(8) Uani 1 1 d . . .
O82W O 0.4389(9) 0.9862(5) 1.0316(6) 0.139(6) Uani 1 1 d . . .
O83W O 0.8430(7) 0.8153(7) 0.6915(7) 0.131(9) Uani 1 1 d . . .
O84W O 0.1808(8) 1.1111(6) 0.5470(10) 0.172(13) Uani 1 1 d . . .
O85W O 0.0277(11) 0.9947(6) 0.8091(8) 0.148(10) Uani 1 1 d . . .
O86W O 1.1294(12) 0.9231(7) 1.0685(5) 0.188(10) Uani 1 1 d . . .
O87W O 0.2001(10) 1.0297(8) 0.6371(6) 0.263(8) Uani 1 1 d . . .
O88W O 0.9083(9) 0.7250(7) 0.0751(5) 0.135(5) Uani 1 1 d . . .
O89W O 0.8756(7) 0.7899(6) 0.7716(5) 0.115(6) Uani 1 1 d . . .
Cl1 Cl 0.5071(2) 0.61314(17) 1.23177(14) 0.0653(15) Uani 1 1 d . . .

loop_
_atom_site_aniso_label
_atom_site_aniso_U_11
_atom_site_aniso_U_22
_atom_site_aniso_U_33
_atom_site_aniso_U_23
_atom_site_aniso_U_13
_atom_site_aniso_U_12
W1 0.0159(2) 0.0265(3) 0.0306(3) 0.0037(2) -0.0048(2) -0.0006(2)
W2 0.0182(2) 0.0216(2) 0.0229(2) 0.00201(19) -0.00625(18) -0.00342(19)
W3 0.0205(2) 0.0231(2) 0.0342(3) 0.0035(2) -0.01320(19) -0.0009(2)
W4 0.0276(2) 0.0272(3) 0.0305(2) 0.0011(2) -0.01644(19) -0.0019(2)
W5 0.0215(2) 0.0251(3) 0.0435(3) 0.0023(2) -0.0181(2) -0.0022(2)
W6 0.0130(2) 0.0279(3) 0.0402(3) 0.0051(2) -0.0052(2) -0.0036(2)
W7 0.0140(2) 0.0257(3) 0.0248(2) 0.0072(2) -0.00255(19) -0.0019(2)
W8 0.0136(2) 0.0234(2) 0.0194(2) 0.00225(19) -0.00361(17) -0.00264(19)
W9 0.0207(2) 0.0263(2) 0.0200(2) 0.00170(19) -0.00553(18) -0.0053(2)
W10 0.0246(2) 0.0239(3) 0.0485(3) 0.0054(2) -0.0187(2) -0.0061(2)
W11 0.0189(2) 0.0251(2) 0.0386(3) -0.0044(2) -0.01464(19) -0.00132(19)
W12 0.0243(2) 0.0324(3) 0.0386(3) -0.0083(2) -0.0158(2) -0.0014(2)
W13 0.0316(3) 0.0353(3) 0.0488(3) -0.0081(2) -0.0247(2) -0.0035(2)
W14 0.0317(2) 0.0280(3) 0.0586(3) -0.0019(2) -0.0304(2) -0.0057(2)
W15 0.0244(2) 0.0265(3) 0.0567(3) 0.0077(3) -0.0213(2) -0.0084(2)
W16 0.0354(3) 0.0250(3) 0.0703(4) 0.0001(3) -0.0320(2) -0.0053(2)
W17 0.0334(3) 0.0312(3) 0.0591(3) -0.0141(2) -0.0265(2) 0.0013(2)
W18 0.0409(3) 0.0341(3) 0.0710(3) -0.0133(3) -0.0361(2) -0.0022(2)
W19 0.0261(3) 0.0302(3) 0.0193(2) 0.0014(2) 0.0015(2) -0.0086(2)
W20 0.0345(3) 0.0274(3) 0.0302(3) -0.0021(2) 0.0013(2) -0.0054(2)
W21 0.0304(3) 0.0341(3) 0.0247(2) -0.0047(2) -0.0011(2) -0.0101(2)
W22 0.0282(3) 0.0329(3) 0.0184(2) -0.0051(2) -0.00210(19) -0.0059(2)
W23 0.0232(2) 0.0321(3) 0.0182(2) -0.0010(2) -0.00235(19) -0.0037(2)
W24 0.0215(2) 0.0269(3) 0.0166(2) 0.0013(2) 0.00038(19) -0.0034(2)
W25 0.0238(2) 0.0259(2) 0.0132(2) 0.00120(19) -0.00115(18) -0.0030(2)
W26 0.0280(3) 0.0281(3) 0.0215(2) -0.0014(2) -0.0014(2) -0.0003(2)
W27 0.0305(3) 0.0304(3) 0.0227(2) -0.0051(2) -0.0002(2) -0.0022(2)
W28 0.0261(3) 0.0366(3) 0.0225(2) -0.0012(2) 0.0033(2) -0.0038(2)
W29 0.0324(3) 0.0419(3) 0.0171(2) 0.0040(2) -0.0005(2) -0.0065(2)
W30 0.0242(3) 0.0378(3) 0.0186(2) 0.0079(2) -0.0029(2) -0.0045(2)
W31 0.0199(2) 0.0280(3) 0.0213(2) 0.0048(2) -0.0004(2) -0.0031(2)
W32 0.0216(2) 0.0275(3) 0.0191(2) 0.0035(2) -0.00111(19) -0.0038(2)
W33 0.0201(2) 0.0287(3) 0.0224(2) 0.0032(2) -0.0008(2) -0.0018(2)
W34 0.0209(2) 0.0326(3) 0.0251(3) 0.0045(2) 0.0035(2) -0.0046(2)
W35 0.0264(3) 0.0355(3) 0.0210(2) 0.0098(2) 0.0015(2) -0.0058(2)
W36 0.0211(2) 0.0282(3) 0.0241(2) 0.0051(2) 0.0012(2) -0.0047(2)
Cu1 0.0237(7) 0.0293(8) 0.0369(8) -0.0033(7) -0.0150(6) -0.0019(6)
Cu2 0.0267(8) 0.0256(8) 0.0443(9) 0.0051(7) -0.0156(7) -0.0047(6)
Cu3 0.0192(7) 0.0257(8) 0.0302(7) 0.0021(6) -0.0068(6) -0.0041(6)
Cu4 0.0275(8) 0.0411(9) 0.0239(7) -0.0017(7) -0.0007(6) -0.0082(7)
Cu5 0.0241(7) 0.0338(8) 0.0177(7) 0.0022(6) 0.0000(6) -0.0077(6)
Cu6 0.0234(7) 0.0292(8) 0.0202(7) -0.0001(6) -0.0005(6) -0.0035(6)
Cu7 0.0155(7) 0.0419(9) 0.0260(8) 0.0106(7) 0.0019(6) -0.0046(7)
Cu8 0.0286(9) 0.0426(10) 0.0352(9) 0.0153(8) 0.0119(8) 0.0030(8)
Cu9 0.0327(9) 0.0614(12) 0.0292(9) 0.0196(9) -0.0021(7) -0.0148(9)
Cu10 0.0581(12) 0.0302(9) 0.0256(8) 0.0039(7) -0.0067(8) 0.0088(9)
Cu11 0.0269(9) 0.0443(10) 0.0334(9) 0.0084(8) 0.0010(7) 0.0021(8)
Cu12 0.0224(8) 0.0328(8) 0.0272(8) 0.0052(7) 0.0025(7) -0.0050(7)
Cu13 0.0192(7) 0.0259(7) 0.0249(7) -0.0024(6) -0.0055(6) -0.0017(6)
Cu14 0.0180(7) 0.0250(7) 0.0254(7) -0.0052(6) -0.0066(5) 0.0001(6)
Cu15 0.0188(7) 0.0310(8) 0.0162(6) 0.0006(6) -0.0030(5) -0.0055(6)
Cu16 0.0344(8) 0.0359(8) 0.0275(7) -0.0109(6) -0.0142(6) 0.0068(7)
Cu17 0.0287(8) 0.0279(8) 0.0181(6) -0.0024(6) -0.0064(6) 0.0001(6)
Cu18 0.0277(8) 0.0249(8) 0.0177(6) -0.0006(6) -0.0056(6) 0.0023(6)
Cu19 0.0257(8) 0.0488(10) 0.0635(11) -0.0156(8) -0.0175(7) -0.0028(7)
Cu20 0.0302(8) 0.0655(11) 0.0411(8) -0.0168(8) -0.0162(7) -0.0044(8)
Cu21 0.0321(8) 0.0492(10) 0.0309(8) -0.0098(7) -0.0109(6) -0.0069(7)
Cu22 0.0320(9) 0.0503(10) 0.0430(9) -0.0199(7) -0.0122(7) 0.0028(8)
Cu23 0.0397(10) 0.0474(10) 0.0266(8) -0.0108(7) -0.0015(7) 0.0012(8)
Cu24 0.0302(8) 0.0415(9) 0.0236(7) -0.0104(6) -0.0052(6) -0.0014(7)
Sb1 0.0413(6) 0.0581(7) 0.0574(6) -0.0002(6) -0.0129(5) -0.0083(5)
Sb2 0.0513(6) 0.0649(7) 0.0851(8) -0.0016(6) -0.0294(5) -0.0165(5)
Sb3 0.0498(6) 0.0649(7) 0.0442(6) -0.0011(6) -0.0041(5) -0.0073(6)
Sb4 0.0514(7) 0.0610(7) 0.0435(6) -0.0073(5) -0.0025(5) -0.0075(6)
P1 0.0223(16) 0.0348(19) 0.0311(17) 0.0115(16) -0.0042(14) -0.0072(15)
P2 0.028(2) 0.051(2) 0.044(2) 0.029(2) 0.0111(18) -0.0039(19)
P3 0.0214(17) 0.045(2) 0.0256(17) 0.0041(16) 0.0005(14) -0.0009(16)
P4 0.049(2) 0.034(2) 0.032(2) 0.0103(17) 0.0077(19) 0.012(2)
P5 0.0350(19) 0.050(2) 0.0316(18) 0.0006(17) -0.0002(16) -0.0175(16)
P6 0.0246(17) 0.060(2) 0.0330(19) 0.0231(19) -0.0017(15) -0.0167(17)
P7 0.0337(19) 0.0264(17) 0.0213(16) 0.0046(14) 0.0042(15) -0.0011(15)
P8 0.045(2) 0.036(2) 0.0205(17) 0.0048(16) 0.0058(16) 0.0041(18)
P9 0.0135(14) 0.0218(15) 0.0212(14) -0.0020(12) -0.0049(11) 0.0016(12)
P10 0.0158(14) 0.0289(16) 0.0165(13) -0.0037(12) -0.0037(11) -0.0030(12)
P11 0.0290(18) 0.0321(18) 0.0327(17) 0.0021(15) -0.0065(14) -0.0032(15)
P12 0.0307(17) 0.0298(17) 0.0231(14) -0.0054(13) -0.0103(13) -0.0013(14)
P13 0.0265(16) 0.0285(16) 0.0230(14) 0.0000(13) -0.0094(12) -0.0068(13)
P14 0.0273(17) 0.0310(17) 0.0155(14) 0.0005(13) -0.0019(13) 0.0028(15)
P15 0.0368(19) 0.0273(17) 0.0216(15) -0.0061(13) -0.0069(13) 0.0033(15)
P16 0.0284(17) 0.0298(17) 0.0207(15) -0.0001(13) -0.0050(13) -0.0004(14)
P17 0.0309(18) 0.0365(19) 0.053(2) -0.0145(16) -0.0120(16) -0.0017(16)
P18 0.0302(18) 0.053(2) 0.0446(18) -0.0255(15) -0.0099(15) -0.0025(16)
P19 0.0365(18) 0.045(2) 0.050(2) -0.0071(17) -0.0226(15) -0.0077(16)
P20 0.042(2) 0.066(3) 0.0324(18) -0.0069(17) -0.0134(15) -0.0146(18)
P21 0.0300(17) 0.0385(18) 0.0230(14) -0.0079(13) -0.0090(12) -0.0072(14)
P22 0.043(2) 0.045(2) 0.0293(17) -0.0134(15) -0.0040(16) 0.0031(18)
P23 0.0339(18) 0.0383(19) 0.0285(16) -0.0100(14) -0.0081(14) -0.0012(15)
P24 0.038(2) 0.050(2) 0.0273(17) -0.0080(16) -0.0065(15) -0.0025(18)
O1 0.026(5) 0.022(4) 0.041(5) 0.007(4) -0.008(4) -0.001(4)
O2 0.028(4) 0.040(5) 0.039(5) -0.001(4) -0.022(4) 0.004(4)
O3 0.012(4) 0.023(4) 0.038(5) 0.006(4) -0.002(4) -0.002(3)
O4 0.012(4) 0.030(5) 0.037(5) 0.008(4) -0.003(4) -0.002(4)
O5 0.018(4) 0.026(4) 0.038(4) -0.022(3) -0.005(3) 0.006(3)
O6 0.012(4) 0.017(4) 0.029(4) 0.015(4) -0.005(3) -0.006(3)
O7 0.030(5) 0.028(4) 0.024(4) -0.011(3) -0.004(4) 0.002(4)
O8 0.013(4) 0.035(5) 0.015(4) 0.008(4) 0.001(3) -0.001(4)
O9 0.020(4) 0.014(4) 0.017(4) 0.008(3) 0.001(3) -0.002(3)
O10 0.027(4) 0.011(4) 0.031(4) 0.009(3) -0.012(3) -0.009(3)
O11 0.016(4) 0.032(5) 0.015(4) 0.010(4) -0.001(3) -0.001(4)
O12 0.019(4) 0.026(4) 0.037(5) -0.009(4) -0.007(4) 0.007(4)
O13 0.021(4) 0.041(5) 0.015(4) -0.005(3) -0.006(3) 0.000(4)
O14 0.030(3) 0.027(3) 0.040(3) 0.007(3) -0.010(3) -0.013(3)
O15 0.012(4) 0.025(4) 0.041(4) -0.009(3) -0.011(3) -0.002(3)
O16 0.036(5) 0.042(5) 0.016(4) 0.016(4) -0.007(4) -0.013(4)
O17 0.031(5) 0.021(4) 0.045(5) 0.004(4) -0.018(4) -0.002(4)
O18 0.030(3) 0.027(3) 0.040(3) 0.007(3) -0.010(3) -0.013(3)
O19 0.014(4) 0.036(5) 0.047(5) -0.006(4) -0.021(3) 0.000(3)
O20 0.035(5) 0.032(5) 0.070(6) -0.006(4) -0.036(4) 0.002(4)
O21 0.017(4) 0.023(4) 0.049(5) -0.002(4) -0.016(4) 0.007(4)
O22 0.028(5) 0.021(5) 0.072(6) 0.006(5) -0.025(4) -0.002(4)
O23 0.027(5) 0.042(5) 0.042(5) 0.002(4) -0.009(4) -0.005(4)
O24 0.023(4) 0.037(5) 0.041(5) 0.007(4) -0.005(4) -0.021(4)
O25 0.019(4) 0.024(4) 0.039(5) 0.005(4) 0.000(4) -0.010(3)
O26 0.007(4) 0.045(5) 0.024(4) 0.003(4) 0.002(3) -0.004(4)
O27 0.016(4) 0.025(4) 0.034(4) 0.010(4) -0.007(3) -0.011(3)
O28 0.028(4) 0.024(4) 0.024(4) 0.004(3) -0.011(3) -0.001(4)
O29 0.025(4) 0.030(4) 0.020(3) -0.014(3) -0.010(3) 0.002(3)
O30 0.017(4) 0.027(4) 0.027(4) 0.004(4) 0.003(4) -0.003(4)
O31 0.012(4) 0.030(4) 0.012(4) 0.002(3) 0.006(3) -0.011(3)
O32 0.038(5) 0.032(5) 0.022(4) -0.001(4) 0.005(4) -0.012(4)
O33 0.018(4) 0.024(4) 0.027(4) -0.005(3) -0.006(3) -0.004(3)
O34 0.023(5) 0.049(6) 0.045(5) -0.006(5) -0.012(4) -0.002(4)
O35 0.013(4) 0.032(5) 0.059(6) -0.011(4) -0.009(4) 0.002(4)
O36 0.031(5) 0.032(5) 0.046(5) 0.005(4) -0.022(4) 0.000(4)
O37 0.043(5) 0.026(5) 0.038(5) 0.011(4) -0.020(4) -0.007(4)
O38 0.024(4) 0.040(5) 0.072(7) 0.016(5) -0.021(4) -0.019(4)
O39 0.021(4) 0.047(5) 0.051(5) -0.012(4) -0.015(4) -0.001(4)
O40 0.038(4) 0.026(4) 0.048(5) -0.005(4) -0.032(3) -0.005(4)
O41 0.032(5) 0.019(4) 0.035(4) -0.007(3) -0.011(4) -0.002(4)
O42 0.023(4) 0.025(4) 0.032(4) -0.015(3) -0.012(3) 0.005(3)
O43 0.018(4) 0.071(7) 0.043(5) -0.021(4) -0.019(4) 0.009(4)
O44 0.036(5) 0.025(4) 0.034(4) 0.003(4) -0.021(3) -0.004(4)
O45 0.015(4) 0.057(6) 0.032(5) -0.009(4) 0.004(4) -0.007(4)
O46 0.023(4) 0.023(4) 0.047(5) 0.009(4) -0.026(3) -0.005(3)
O47 0.020(4) 0.069(7) 0.040(5) -0.011(5) -0.012(4) -0.001(5)
O48 0.036(4) 0.017(4) 0.039(4) -0.002(3) -0.018(3) -0.014(3)
O49 0.026(3) 0.044(4) 0.051(4) -0.002(3) -0.002(3) -0.020(3)
O50 0.027(4) 0.033(5) 0.046(5) 0.005(4) -0.022(3) -0.013(4)
O51 0.017(4) 0.067(7) 0.059(6) 0.018(5) -0.026(4) -0.008(4)
O52 0.020(4) 0.066(6) 0.051(5) -0.034(4) -0.014(4) 0.001(4)
O53 0.027(4) 0.021(4) 0.078(6) -0.007(4) -0.035(4) -0.004(3)
O54 0.061(6) 0.044(6) 0.048(6) 0.014(5) -0.029(4) -0.023(5)
O55 0.042(5) 0.027(5) 0.045(5) 0.015(4) -0.024(4) -0.012(4)
O56 0.027(5) 0.037(5) 0.042(5) -0.005(4) -0.013(4) 0.004(4)
O57 0.062(5) 0.026(5) 0.068(5) -0.002(4) -0.050(4) -0.009(4)
O58 0.049(5) 0.045(6) 0.063(6) 0.026(5) -0.036(4) -0.024(4)
O59 0.033(5) 0.022(4) 0.055(6) -0.003(4) -0.016(4) 0.001(4)
O60 0.035(5) 0.015(4) 0.090(6) -0.022(4) -0.037(4) 0.010(4)
O61 0.044(5) 0.045(6) 0.098(8) 0.015(6) -0.044(5) -0.025(4)
O62 0.047(4) 0.029(3) 0.058(4) -0.007(3) -0.031(3) -0.007(3)
O63 0.069(6) 0.048(6) 0.047(5) -0.007(5) -0.036(4) -0.002(5)
O64 0.036(6) 0.042(6) 0.112(9) -0.030(6) -0.022(6) 0.007(5)
O65 0.026(3) 0.044(4) 0.051(4) -0.002(3) -0.002(3) -0.020(3)
O66 0.078(6) 0.046(5) 0.095(7) -0.012(5) -0.057(4) -0.025(4)
O67 0.036(5) 0.032(5) 0.021(4) 0.006(4) 0.007(4) -0.015(4)
O68 0.026(4) 0.033(4) 0.024(4) -0.005(4) 0.008(3) -0.022(3)
O69 0.018(4) 0.050(6) 0.023(4) -0.003(4) 0.007(4) 0.001(4)
O70 0.030(4) 0.030(4) 0.020(4) -0.007(3) 0.001(3) -0.013(3)
O71 0.044(5) 0.023(4) 0.017(4) -0.005(3) 0.005(4) -0.007(4)
O72 0.033(5) 0.029(5) 0.023(4) 0.007(4) 0.000(4) -0.013(4)
O73 0.037(5) 0.020(5) 0.055(6) 0.012(5) 0.009(5) -0.009(4)
O74 0.022(4) 0.025(4) 0.044(5) 0.004(4) -0.010(4) -0.004(4)
O75 0.038(3) 0.022(3) 0.024(3) 0.005(3) -0.001(3) -0.013(3)
O76 0.025(4) 0.048(5) 0.034(4) -0.015(4) -0.006(4) -0.006(4)
O77 0.041(5) 0.021(4) 0.016(4) 0.009(4) 0.001(4) -0.007(4)
O78 0.047(4) 0.029(3) 0.058(4) -0.007(3) -0.031(3) -0.007(3)
O79 0.030(3) 0.037(3) 0.035(3) 0.010(3) -0.008(3) -0.018(3)
O80 0.049(5) 0.029(4) 0.029(4) -0.007(4) -0.007(4) -0.013(4)
O81 0.021(4) 0.053(6) 0.025(4) 0.005(4) 0.002(4) -0.011(4)
O82 0.029(5) 0.044(5) 0.017(4) 0.000(4) -0.002(4) -0.002(4)
O83 0.033(5) 0.031(5) 0.017(4) 0.000(4) 0.008(4) -0.010(4)
O84 0.040(5) 0.031(5) 0.016(4) -0.009(3) 0.000(4) 0.010(4)
O85 0.014(4) 0.053(5) 0.018(4) -0.015(4) -0.001(3) 0.005(4)
O86 0.046(5) 0.037(5) 0.029(4) 0.000(4) -0.013(4) -0.010(4)
O87 0.029(5) 0.028(4) 0.021(4) 0.001(4) -0.002(4) -0.002(4)
O88 0.017(4) 0.044(5) 0.019(4) 0.003(4) 0.005(3) -0.006(4)
O89 0.053(6) 0.022(4) 0.011(4) 0.000(3) 0.005(4) 0.001(4)
O90 0.030(5) 0.046(5) 0.013(4) -0.002(4) 0.002(4) -0.004(4)
O91 0.017(4) 0.040(5) 0.024(4) 0.007(4) -0.001(3) -0.005(4)
O92 0.024(4) 0.045(5) 0.011(4) 0.000(4) 0.000(3) -0.003(4)
O93 0.025(5) 0.039(5) 0.027(4) -0.008(4) 0.002(4) 0.011(4)
O94 0.043(5) 0.028(4) 0.014(4) 0.004(3) -0.002(4) -0.009(4)
O95 0.031(5) 0.056(6) 0.027(4) -0.004(4) -0.014(4) 0.018(5)
O96 0.026(5) 0.041(5) 0.016(4) -0.003(4) 0.001(4) 0.006(4)
O97 0.037(5) 0.031(5) 0.030(4) -0.012(4) -0.010(4) 0.007(4)
O98 0.047(6) 0.036(5) 0.040(5) -0.014(4) -0.001(5) 0.011(5)
O99 0.043(5) 0.030(5) 0.027(4) -0.003(4) -0.014(4) 0.009(4)
O100 0.030(3) 0.037(3) 0.035(3) 0.010(3) -0.008(3) -0.018(3)
O101 0.033(5) 0.041(5) 0.030(5) -0.004(4) -0.008(4) 0.001(4)
O102 0.010(4) 0.052(6) 0.017(4) -0.002(4) 0.008(3) 0.002(4)
O103 0.030(5) 0.027(4) 0.027(4) -0.015(3) 0.007(4) -0.004(4)
O104 0.026(5) 0.030(5) 0.034(5) 0.006(4) 0.001(4) -0.001(4)
O105 0.021(4) 0.040(5) 0.022(4) 0.004(4) 0.003(4) 0.003(4)
O106 0.019(4) 0.048(5) 0.030(5) -0.002(4) 0.001(4) -0.007(4)
O107 0.043(6) 0.110(10) 0.016(5) 0.013(6) -0.003(4) -0.011(6)
O108 0.038(3) 0.022(3) 0.024(3) 0.005(3) -0.001(3) -0.013(3)
O109 0.049(6) 0.044(6) 0.031(5) 0.002(5) 0.012(5) -0.015(5)
O110 0.031(4) 0.019(4) 0.030(4) 0.006(4) -0.007(4) -0.010(3)
O111 0.047(6) 0.033(5) 0.034(5) 0.001(4) -0.016(4) -0.001(4)
O112 0.025(4) 0.057(6) 0.007(4) 0.005(4) 0.004(3) -0.010(4)
O113 0.025(5) 0.020(4) 0.035(5) 0.001(4) -0.007(4) 0.008(4)
O114 0.039(5) 0.034(5) 0.014(4) 0.011(4) -0.003(4) 0.000(4)
O115 0.039(6) 0.034(5) 0.032(5) 0.004(4) 0.014(5) 0.007(5)
O116 0.027(4) 0.033(5) 0.019(4) 0.012(4) -0.005(3) -0.019(3)
O117 0.016(4) 0.027(4) 0.023(4) -0.001(3) -0.001(3) 0.002(4)
O118 0.021(4) 0.028(5) 0.032(5) -0.003(4) 0.009(4) -0.003(4)
O119 0.012(4) 0.038(5) 0.023(4) -0.001(4) 0.007(3) 0.006(4)
O120 0.030(5) 0.036(5) 0.014(4) 0.004(4) 0.002(4) 0.005(4)
O121 0.031(5) 0.021(4) 0.033(4) -0.005(4) 0.003(4) -0.013(3)
O122 0.026(4) 0.026(4) 0.023(4) 0.005(4) -0.003(3) -0.007(4)
O123 0.018(4) 0.028(4) 0.049(5) -0.002(4) -0.012(3) -0.012(3)
O124 0.026(4) 0.037(5) 0.026(4) 0.006(4) -0.015(3) 0.014(4)
O125 0.032(5) 0.039(5) 0.025(4) -0.009(4) -0.005(4) -0.004(4)
O126 0.018(4) 0.045(5) 0.031(5) 0.000(4) 0.005(4) -0.002(4)
O127 0.038(4) 0.059(5) 0.051(5) -0.004(4) 0.014(4) 0.003(4)
O128 0.020(4) 0.036(5) 0.030(5) 0.008(4) -0.003(4) 0.001(4)
O129 0.023(4) 0.030(5) 0.026(4) 0.003(4) -0.006(3) -0.001(4)
O130 0.034(5) 0.040(6) 0.034(5) 0.006(5) 0.003(4) -0.001(5)
O131 0.034(5) 0.037(5) 0.017(4) 0.009(4) 0.003(4) -0.010(4)
O132 0.035(5) 0.032(5) 0.038(5) 0.010(4) -0.007(4) -0.012(4)
O133 0.041(7) 0.122(11) 0.085(9) 0.041(9) -0.011(7) -0.033(7)
O134 0.021(4) 0.046(5) 0.030(5) -0.001(4) 0.001(4) -0.007(4)
O135 0.051(7) 0.062(7) 0.032(5) -0.016(5) -0.004(5) 0.013(6)
O136 0.038(4) 0.059(5) 0.051(5) -0.004(4) 0.014(4) 0.003(4)
O137 0.035(6) 0.069(7) 0.032(5) -0.014(5) -0.004(4) 0.005(5)
O138 0.030(5) 0.055(6) 0.025(4) -0.003(4) -0.009(4) -0.008(4)
O139 0.031(5) 0.037(5) 0.025(4) 0.010(4) -0.003(4) 0.000(4)
O140 0.017(4) 0.042(5) 0.028(5) 0.016(4) 0.006(4) 0.002(4)
O141 0.027(5) 0.035(5) 0.039(5) 0.024(5) 0.001(4) -0.006(4)
O142 0.070(8) 0.029(6) 0.071(8) 0.015(6) 0.044(6) -0.002(6)
O143 0.050(7) 0.067(7) 0.019(5) -0.003(5) 0.010(5) 0.008(6)
O144 0.023(6) 0.088(9) 0.100(10) 0.044(8) 0.014(7) -0.005(6)
O145 0.038(5) 0.074(7) 0.040(6) 0.011(5) -0.006(4) -0.030(5)
O146 0.044(6) 0.051(6) 0.035(5) 0.017(5) -0.014(4) -0.004(5)
O147 0.045(5) 0.067(7) 0.023(5) 0.013(5) -0.011(4) -0.027(5)
O148 0.022(5) 0.046(6) 0.031(5) 0.008(4) 0.004(4) -0.009(4)
O149 0.138(12) 0.057(8) 0.036(6) 0.022(6) -0.034(7) -0.008(8)
O150 0.055(6) 0.032(5) 0.020(4) 0.004(4) -0.002(4) 0.024(5)
O151 0.047(6) 0.038(5) 0.016(4) 0.004(4) 0.007(4) 0.007(5)
O152 0.049(6) 0.026(5) 0.027(5) 0.004(4) -0.007(4) 0.002(4)
O153 0.044(5) 0.021(4) 0.023(4) 0.001(4) -0.004(4) -0.007(4)
O154 0.063(8) 0.054(7) 0.062(8) 0.011(6) -0.001(6) -0.011(6)
O155 0.021(4) 0.029(5) 0.025(4) 0.010(4) 0.004(4) -0.001(4)
O156 0.028(5) 0.060(7) 0.055(6) -0.005(5) -0.012(5) 0.007(5)
O157 0.048(6) 0.050(6) 0.034(5) 0.022(5) 0.004(5) 0.006(6)
O158 0.017(4) 0.041(5) 0.020(4) 0.003(4) 0.007(4) 0.002(4)
O159 0.053(7) 0.088(9) 0.080(9) 0.018(8) -0.009(7) -0.035(6)
O160 0.026(5) 0.024(5) 0.038(5) 0.003(4) 0.014(4) 0.000(4)
O161 0.019(5) 0.043(5) 0.044(5) -0.005(5) 0.014(4) -0.009(4)
O162 0.025(5) 0.027(4) 0.031(4) -0.006(4) 0.002(4) 0.003(4)
O163 0.036(4) 0.059(4) 0.040(4) -0.010(3) -0.004(3) -0.011(3)
O164 0.019(4) 0.015(4) 0.021(4) 0.005(3) -0.009(3) -0.005(3)
O165 0.023(4) 0.026(4) 0.032(4) -0.010(3) -0.011(3) 0.007(4)
O166 0.020(4) 0.025(4) 0.043(5) -0.010(4) -0.014(3) -0.001(3)
O167 0.021(3) 0.045(4) 0.031(3) -0.003(3) -0.008(2) -0.008(3)
O168 0.040(6) 0.051(6) 0.023(4) -0.008(4) -0.002(4) 0.002(5)
O169 0.018(4) 0.033(5) 0.027(4) 0.009(4) -0.007(3) -0.009(4)
O170 0.015(4) 0.025(4) 0.030(4) -0.006(3) -0.005(3) -0.002(3)
O171 0.016(4) 0.034(5) 0.015(4) -0.001(3) 0.003(3) -0.006(3)
O172 0.019(4) 0.037(5) 0.013(4) -0.002(3) 0.001(3) -0.007(4)
O173 0.029(5) 0.037(5) 0.042(5) -0.011(4) -0.014(4) 0.004(4)
O174 0.021(3) 0.045(4) 0.031(3) -0.003(3) -0.008(2) -0.008(3)
O175 0.050(6) 0.034(5) 0.027(4) -0.003(4) -0.021(4) 0.005(4)
O176 0.027(5) 0.027(4) 0.025(4) -0.011(3) -0.002(4) 0.003(4)
O177 0.022(4) 0.034(5) 0.032(5) -0.007(4) -0.001(4) 0.000(4)
O178 0.038(5) 0.029(5) 0.020(4) -0.003(4) -0.005(4) 0.008(4)
O179 0.026(5) 0.039(5) 0.027(4) -0.015(4) 0.004(4) 0.009(4)
O180 0.034(5) 0.030(4) 0.012(4) 0.001(3) -0.001(3) -0.010(4)
O181 0.027(5) 0.034(5) 0.028(4) -0.015(3) -0.011(3) 0.012(4)
O182 0.019(4) 0.029(4) 0.014(4) -0.002(3) 0.001(3) -0.002(3)
O183 0.038(4) 0.065(5) 0.054(4) 0.028(4) -0.014(3) -0.023(3)
O184 0.032(5) 0.038(5) 0.015(4) 0.008(4) -0.009(4) 0.010(4)
O185 0.034(5) 0.025(5) 0.027(4) 0.006(4) -0.008(4) -0.003(4)
O186 0.025(5) 0.041(6) 0.074(7) -0.008(5) -0.015(5) -0.001(4)
O187 0.037(5) 0.054(6) 0.072(7) -0.014(5) -0.020(5) -0.011(5)
O188 0.035(5) 0.058(6) 0.045(5) 0.006(5) -0.025(4) -0.012(5)
O189 0.039(5) 0.060(6) 0.063(6) -0.024(5) -0.034(4) 0.012(5)
O190 0.039(5) 0.062(6) 0.050(5) -0.023(4) -0.026(4) 0.004(5)
O191 0.037(5) 0.069(6) 0.047(5) -0.036(4) -0.007(4) -0.007(5)
O192 0.110(11) 0.133(12) 0.083(7) -0.062(7) -0.051(7) 0.033(9)
O193 0.039(5) 0.049(5) 0.038(5) -0.001(4) -0.018(4) -0.021(4)
O194 0.043(5) 0.045(5) 0.018(4) -0.008(4) -0.007(4) 0.000(4)
O195 0.017(4) 0.047(5) 0.033(5) -0.008(4) 0.003(4) 0.000(4)
O196 0.028(4) 0.046(5) 0.030(5) -0.001(4) -0.003(4) -0.019(4)
O197 0.036(4) 0.059(4) 0.040(4) -0.010(3) -0.004(3) -0.011(3)
O198 0.028(5) 0.050(5) 0.037(5) -0.016(4) 0.006(4) -0.009(4)
O199 0.030(5) 0.052(6) 0.059(6) -0.024(4) -0.013(4) -0.001(4)
O200 0.030(5) 0.054(6) 0.045(5) -0.024(4) -0.009(4) 0.017(5)
O201 0.031(5) 0.040(5) 0.051(5) -0.015(4) -0.015(4) -0.001(4)
O202 0.115(10) 0.094(10) 0.131(11) -0.020(8) -0.071(7) -0.023(8)
O203 0.041(6) 0.095(8) 0.024(4) -0.020(5) 0.000(4) -0.019(5)
O204 0.049(6) 0.063(7) 0.019(4) -0.007(4) -0.003(4) 0.011(6)
O205 0.047(5) 0.051(6) 0.041(5) -0.018(4) -0.024(4) -0.001(5)
O206 0.030(5) 0.056(6) 0.040(5) -0.011(5) -0.005(4) 0.003(5)
O207 0.042(6) 0.048(6) 0.029(5) -0.008(4) -0.008(4) 0.010(5)
O208 0.029(5) 0.043(5) 0.026(4) -0.017(4) 0.006(4) 0.000(4)
O209 0.056(6) 0.043(5) 0.017(4) -0.008(4) -0.012(4) 0.008(5)
O210 0.027(3) 0.057(4) 0.031(3) -0.008(3) 0.004(3) -0.007(3)
O211 0.029(5) 0.048(6) 0.059(6) 0.006(5) -0.022(4) -0.001(5)
O212 0.039(4) 0.058(5) 0.038(4) 0.012(4) 0.008(3) -0.014(4)
O213 0.036(5) 0.052(6) 0.043(6) 0.001(5) -0.007(4) -0.010(5)
O214 0.057(8) 0.063(8) 0.055(7) 0.014(6) 0.015(6) -0.003(7)
O215 0.075(7) 0.061(6) 0.029(5) 0.008(5) 0.007(5) -0.047(5)
O216 0.038(4) 0.065(5) 0.054(4) 0.028(4) -0.014(3) -0.023(3)
O217 0.039(4) 0.058(5) 0.038(4) 0.012(4) 0.008(3) -0.014(4)
O218 0.050(7) 0.086(8) 0.038(6) -0.017(6) 0.011(5) 0.025(7)
O219 0.016(4) 0.036(5) 0.022(4) -0.010(3) -0.002(3) 0.003(4)
O220 0.027(3) 0.057(4) 0.031(3) -0.008(3) 0.004(3) -0.007(3)
O221 0.053(6) 0.039(6) 0.043(6) 0.008(5) -0.005(5) -0.008(5)
O222 0.036(5) 0.031(5) 0.045(5) -0.023(4) -0.018(4) 0.015(4)
O223 0.030(4) 0.039(5) 0.035(5) 0.010(4) -0.010(4) -0.026(3)
O224 0.054(6) 0.032(5) 0.021(4) 0.002(4) -0.010(4) 0.002(5)
O225 0.029(5) 0.041(5) 0.037(5) -0.022(4) 0.004(4) 0.004(4)
O226 0.047(5) 0.037(5) 0.037(5) 0.001(4) -0.020(4) -0.009(4)
O227 0.035(6) 0.051(7) 0.108(10) -0.007(7) -0.013(6) -0.006(5)
O228 0.039(5) 0.077(6) 0.075(5) -0.056(4) -0.028(4) 0.013(5)
O229 0.042(6) 0.051(6) 0.119(9) -0.035(6) -0.019(6) 0.002(5)
O230 0.083(8) 0.114(10) 0.022(5) -0.005(5) -0.018(5) -0.035(7)
O231 0.050(5) 0.062(6) 0.022(4) -0.015(4) -0.009(4) -0.020(4)
O232 0.080(9) 0.052(7) 0.032(5) -0.005(5) 0.001(6) 0.011(7)
O233 0.040(6) 0.056(6) 0.034(5) -0.012(5) -0.005(4) 0.009(5)
O234 0.052(7) 0.074(8) 0.046(6) -0.016(5) -0.005(5) -0.006(6)
C1 0.024(7) 0.035(8) 0.039(8) 0.016(7) 0.003(6) -0.008(6)
C2 0.027(7) 0.047(9) 0.051(8) 0.016(7) -0.017(6) -0.013(6)
C3 0.021(7) 0.048(9) 0.075(11) 0.016(8) -0.017(7) -0.007(7)
C4 0.041(8) 0.082(12) 0.036(8) 0.006(8) -0.015(6) -0.022(8)
N5 0.050(7) 0.018(5) 0.049(7) 0.015(5) -0.021(5) -0.011(5)
C6 0.015(6) 0.033(7) 0.019(6) 0.007(5) 0.010(5) 0.002(6)
C7 0.044(9) 0.024(7) 0.049(9) 0.004(7) 0.000(7) 0.005(7)
C8 0.020(6) 0.031(7) 0.024(6) 0.016(6) 0.004(5) 0.000(6)
C9 0.031(7) 0.047(8) 0.031(6) -0.005(6) -0.013(5) -0.008(6)
N10 0.023(5) 0.076(8) 0.009(5) 0.010(5) 0.000(4) -0.015(6)
C11 0.039(7) 0.032(7) 0.041(7) 0.024(6) -0.022(6) -0.009(6)
C12 0.031(7) 0.051(9) 0.036(7) 0.000(7) -0.007(6) 0.000(7)
C13 0.026(7) 0.042(8) 0.045(8) 0.014(7) -0.005(6) -0.015(6)
C14 0.034(8) 0.033(8) 0.068(11) 0.008(8) 0.010(8) -0.012(7)
N15 0.041(7) 0.041(7) 0.063(8) 0.001(6) -0.014(6) -0.015(5)
C16 0.009(6) 0.029(7) 0.037(7) -0.004(6) 0.006(5) 0.001(5)
C17 0.034(8) 0.071(10) 0.023(6) -0.012(7) -0.002(6) 0.010(8)
C18 0.049(9) 0.048(8) 0.020(6) -0.012(6) 0.003(6) -0.005(7)
C19 0.023(7) 0.064(9) 0.045(7) -0.026(7) -0.009(6) 0.018(7)
N20 0.035(6) 0.031(6) 0.054(7) 0.001(6) -0.008(6) -0.007(5)
C21 0.015(5) 0.012(5) 0.026(6) -0.001(5) -0.004(4) -0.003(4)
C22 0.011(5) 0.030(6) 0.018(5) -0.004(5) -0.001(4) 0.002(5)
C23 0.020(6) 0.030(6) 0.020(5) -0.012(5) -0.011(4) 0.008(5)
C24 0.030(6) 0.034(7) 0.032(6) 0.008(6) -0.020(5) -0.010(5)
N25 0.025(4) 0.051(5) 0.064(5) -0.018(4) -0.031(3) 0.017(4)
C26 0.032(6) 0.029(6) 0.014(5) -0.001(5) -0.011(5) -0.001(5)
C27 0.028(6) 0.038(7) 0.067(8) -0.017(6) -0.027(5) 0.000(6)
C28 0.030(7) 0.036(7) 0.060(9) -0.008(7) -0.012(6) -0.013(6)
C29 0.056(8) 0.046(9) 0.107(11) 0.011(8) -0.060(6) -0.022(6)
N30 0.026(6) 0.124(13) 0.075(9) 0.002(9) -0.021(6) -0.033(7)
C31 0.095(8) 0.053(6) 0.034(5) 0.000(4) -0.014(5) -0.022(5)
C32 0.056(8) 0.032(7) 0.030(6) -0.012(5) -0.015(6) -0.005(6)
C33 0.091(12) 0.014(6) 0.028(6) -0.012(5) -0.013(7) 0.008(7)
C34 0.095(8) 0.053(6) 0.034(5) 0.000(4) -0.014(5) -0.022(5)
N35 0.091(8) 0.077(7) 0.049(6) -0.013(5) -0.007(6) -0.026(6)
C36 0.045(8) 0.025(6) 0.015(5) -0.010(4) -0.013(5) 0.011(6)
C37 0.053(8) 0.014(6) 0.024(6) 0.008(5) -0.023(5) -0.002(6)
C38 0.031(7) 0.036(7) 0.023(6) 0.012(6) -0.007(5) -0.012(6)
C39 0.057(9) 0.024(7) 0.029(7) 0.012(6) -0.014(6) 0.008(7)
N40 0.091(8) 0.077(7) 0.049(6) -0.013(5) -0.007(6) -0.026(6)
C41 0.031(7) 0.033(7) 0.054(8) -0.006(6) -0.023(6) 0.005(6)
C42 0.036(7) 0.073(10) 0.092(9) -0.041(7) -0.042(6) 0.002(7)
C43 0.062(10) 0.028(8) 0.061(9) 0.003(7) -0.029(7) -0.002(7)
C44 0.022(6) 0.051(9) 0.055(8) -0.005(7) -0.018(6) -0.005(6)
N45 0.027(5) 0.033(6) 0.055(7) -0.007(5) -0.018(5) -0.007(5)
C46 0.051(7) 0.038(8) 0.074(8) -0.001(7) -0.051(5) -0.006(6)
C47 0.087(10) 0.053(10) 0.078(9) 0.035(8) -0.067(7) -0.025(8)
C48 0.045(8) 0.073(11) 0.062(9) 0.001(8) -0.035(6) -0.015(8)
C49 0.109(12) 0.139(12) 0.087(8) -0.062(7) -0.029(8) -0.022(9)
N50 0.025(4) 0.051(5) 0.064(5) -0.018(4) -0.031(3) 0.017(4)
C51 0.038(7) 0.035(7) 0.030(6) -0.014(5) -0.018(5) 0.001(6)
C52 0.042(9) 0.053(9) 0.065(10) -0.024(7) 0.000(8) -0.009(7)
C53 0.109(12) 0.139(12) 0.087(8) -0.062(7) -0.029(8) -0.022(9)
C54 0.095(8) 0.053(6) 0.034(5) 0.000(4) -0.014(5) -0.022(5)
N55 0.040(6) 0.057(8) 0.020(5) 0.004(5) -0.010(5) -0.008(6)
C56 0.039(8) 0.040(7) 0.028(6) -0.010(6) -0.009(6) -0.001(6)
C57 0.034(7) 0.051(9) 0.033(7) -0.006(6) -0.015(6) 0.002(7)
C58 0.056(9) 0.059(10) 0.043(8) 0.002(8) -0.018(7) -0.014(8)
C59 0.056(10) 0.063(11) 0.050(8) -0.010(8) -0.025(7) 0.003(9)
N60 0.080(10) 0.069(9) 0.020(5) -0.009(6) -0.019(6) 0.005(8)
Na1 0.0093(17) 0.0204(18) 0.0203(17) -0.0076(14) -0.0074(13) 0.0032(15)
Na2 0.027(2) 0.0203(19) 0.0100(16) 0.0025(15) -0.0055(15) -0.0010(17)
Na3 0.044(4) 0.014(3) 0.026(3) 0.013(3) -0.019(3) -0.009(3)
Na4 0.066(7) 0.110(9) 0.074(7) -0.034(6) -0.015(6) -0.018(6)
O1W 0.043(5) 0.033(5) 0.024(4) 0.001(4) -0.010(4) -0.008(4)
O2W 0.027(5) 0.038(5) 0.016(4) -0.009(3) 0.003(3) -0.005(4)
O3W 0.020(4) 0.055(6) 0.035(5) -0.007(4) 0.000(4) -0.007(4)
O4W 0.016(4) 0.038(5) 0.050(6) 0.009(5) 0.001(4) -0.003(4)
O5W 0.039(6) 0.048(6) 0.043(5) -0.015(4) 0.015(5) -0.015(5)
O6W 0.043(6) 0.052(6) 0.024(4) -0.004(4) -0.006(4) -0.003(5)
O7W 0.050(6) 0.051(6) 0.030(5) 0.016(5) -0.008(5) 0.002(5)
O8W 0.049(6) 0.040(5) 0.024(4) -0.004(4) -0.012(4) 0.007(5)
O9W 0.028(5) 0.067(7) 0.053(6) -0.015(5) -0.017(4) -0.003(5)
O10W 0.047(6) 0.058(7) 0.048(6) -0.006(5) 0.005(5) -0.010(5)
O11W 0.042(6) 0.038(5) 0.065(6) -0.025(4) 0.001(5) -0.012(4)
O12W 0.052(6) 0.077(7) 0.035(5) -0.020(5) -0.013(5) 0.009(6)
O13W 0.062(7) 0.051(7) 0.038(6) 0.001(5) 0.007(6) -0.005(6)
O14W 0.063(7) 0.073(8) 0.054(6) -0.003(6) -0.022(5) -0.022(6)
O15W 0.048(6) 0.055(6) 0.045(6) 0.001(5) -0.010(5) -0.012(5)
O16W 0.048(6) 0.057(7) 0.033(5) 0.001(5) 0.001(5) -0.005(5)
O17W 0.061(7) 0.062(7) 0.042(6) -0.014(5) -0.006(5) -0.010(6)
O18W 0.036(5) 0.073(8) 0.065(7) 0.003(6) -0.023(5) -0.014(5)
O19W 0.102(10) 0.053(7) 0.048(7) -0.003(6) -0.016(7) 0.015(7)
O20W 0.048(6) 0.096(8) 0.057(7) -0.021(6) 0.011(5) -0.038(5)
O21W 0.133(11) 0.036(6) 0.038(6) -0.005(5) -0.028(6) 0.013(7)
O22W 0.035(6) 0.081(9) 0.063(7) 0.000(7) -0.008(5) -0.003(6)
O23W 0.062(7) 0.152(11) 0.028(5) -0.029(6) 0.006(5) -0.038(7)
O24W 0.064(8) 0.073(9) 0.067(8) -0.007(7) -0.016(7) 0.016(7)
O25W 0.038(6) 0.082(9) 0.059(7) 0.009(7) -0.008(6) 0.002(6)
O26W 0.057(8) 0.072(9) 0.093(10) 0.005(8) -0.004(8) 0.008(7)
O27W 0.045(7) 0.071(8) 0.085(9) 0.027(8) -0.003(7) -0.006(6)
O28W 0.084(9) 0.047(6) 0.065(7) -0.014(5) -0.017(6) -0.011(6)
O29W 0.032(5) 0.094(8) 0.106(8) -0.044(6) -0.028(5) -0.004(5)
O30W 0.055(7) 0.080(8) 0.069(7) -0.009(6) -0.021(5) -0.019(6)
O31W 0.096(10) 0.094(10) 0.091(9) -0.032(8) -0.046(7) 0.042(9)
O32W 0.109(11) 0.054(7) 0.059(8) -0.010(6) 0.037(8) 0.004(8)
O33W 0.104(12) 0.128(12) 0.079(9) -0.042(8) 0.043(9) -0.042(9)
O34W 0.048(7) 0.103(11) 0.100(10) 0.015(9) -0.028(7) 0.000(8)
O35W 0.066(7) 0.110(9) 0.074(7) -0.034(6) -0.015(6) -0.018(6)
O36W 0.085(11) 0.056(8) 0.111(12) 0.002(9) 0.021(10) 0.004(8)
O37W 0.052(8) 0.103(11) 0.107(11) 0.025(10) -0.017(8) -0.016(8)
O38W 0.069(9) 0.077(8) 0.094(9) -0.041(7) -0.004(7) -0.005(7)
O39W 0.0093(17) 0.0204(18) 0.0203(17) -0.0076(14) -0.0074(13) 0.0032(15)
O40W 0.027(2) 0.0203(19) 0.0100(16) 0.0025(15) -0.0055(15) -0.0010(17)
O41W 0.040(8) 0.214(13) 0.244(16) -0.162(10) 0.011(9) -0.031(8)
O42W 0.018(5) 0.25(2) 0.076(9) -0.017(11) -0.021(5) -0.022(8)
O43W 0.062(8) 0.156(14) 0.047(7) -0.027(8) -0.020(6) 0.032(9)
O44W 0.105(11) 0.074(8) 0.035(6) -0.023(5) 0.003(6) -0.007(8)
O45W 0.098(11) 0.105(11) 0.061(9) 0.000(8) 0.008(8) -0.023(9)
O46W 0.056(8) 0.060(8) 0.126(12) -0.016(8) -0.010(8) 0.014(7)
O47W 0.094(10) 0.100(9) 0.049(6) -0.039(6) 0.035(7) -0.025(8)
O48W 0.060(9) 0.124(13) 0.076(9) -0.015(9) 0.018(8) 0.012(9)
O49W 0.044(8) 0.172(18) 0.108(13) 0.007(13) -0.005(9) 0.002(10)
O50W 0.079(10) 0.103(11) 0.119(12) -0.027(9) -0.016(9) -0.019(9)
O51W 0.202(18) 0.141(12) 0.056(8) -0.042(8) 0.049(10) -0.083(11)
O52W 0.118(13) 0.097(11) 0.068(9) -0.013(8) 0.043(9) -0.027(10)
O53W 0.049(8) 0.142(13) 0.101(10) -0.053(9) -0.006(7) 0.001(8)
O54W 0.135(12) 0.250(17) 0.101(10) -0.096(10) -0.054(9) 0.144(11)
O55W 0.150(15) 0.069(9) 0.086(11) -0.002(8) 0.016(11) -0.043(9)
O56W 0.036(8) 0.37(2) 0.184(12) -0.192(11) 0.012(8) -0.026(11)
O57W 0.125(14) 0.085(11) 0.114(13) 0.003(10) -0.031(11) 0.008(11)
O58W 0.060(9) 0.108(11) 0.134(12) -0.056(9) 0.036(9) 0.029(8)
O59W 0.090(12) 0.198(19) 0.064(9) -0.011(11) -0.012(9) -0.009(12)
O60W 0.147(9) 0.199(10) 0.096(8) -0.046(7) -0.010(6) -0.103(6)
O61W 0.111(12) 0.120(12) 0.111(13) 0.048(10) -0.015(10) -0.062(9)
O62W 0.144(9) 0.215(12) 0.088(10) 0.063(9) -0.056(7) -0.149(7)
O63W 0.169(17) 0.120(14) 0.057(9) 0.008(9) -0.022(10) -0.028(13)
O64W 0.081(10) 0.079(10) 0.144(15) 0.034(10) 0.002(11) -0.032(8)
O65W 0.40(3) 0.070(10) 0.079(9) -0.030(8) 0.139(12) -0.047(15)
O66W 0.090(12) 0.198(19) 0.064(9) -0.011(11) -0.012(9) -0.009(12)
O67W 0.159(15) 0.097(12) 0.057(8) -0.003(8) -0.038(9) 0.000(11)
O68W 0.20(2) 0.180(14) 0.179(15) -0.126(10) 0.064(15) -0.091(13)
O69W 0.079(10) 0.111(12) 0.124(12) -0.021(10) -0.037(9) -0.006(9)
O70W 0.125(12) 0.133(12) 0.097(12) -0.015(10) -0.007(10) -0.074(9)
O71W 0.063(8) 0.069(8) 0.056(7) -0.012(6) -0.003(6) -0.005(7)
O72W 0.162(15) 0.104(11) 0.037(7) -0.012(7) -0.011(9) 0.072(10)
O73W 0.077(8) 0.125(12) 0.117(10) 0.049(9) -0.045(7) -0.017(9)
O74W 0.163(17) 0.170(19) 0.104(12) -0.040(12) -0.059(11) 0.015(15)
O75W 0.024(7) 0.230(13) 0.275(16) -0.191(9) 0.031(9) -0.032(8)
O76W 0.118(17) 0.28(3) 0.119(16) 0.073(18) 0.011(14) -0.037(19)
O77W 0.208(19) 0.113(11) 0.094(12) -0.039(9) 0.031(12) -0.083(11)
O78W 0.149(14) 0.124(9) 0.28(2) -0.134(10) 0.100(14) -0.094(8)
O79W 0.064(13) 0.021(9) 0.17(2) -0.035(10) -0.060(11) 0.001(9)
O80W 0.081(12) 0.163(16) 0.102(11) -0.053(11) -0.001(10) 0.021(12)
O81W 0.209(12) 0.210(15) 0.180(16) 0.060(13) -0.114(10) -0.157(9)
O82W 0.195(13) 0.049(8) 0.215(14) -0.020(8) -0.134(9) -0.025(8)
O83W 0.044(8) 0.164(16) 0.146(16) 0.022(14) 0.024(10) -0.034(9)
O84W 0.051(10) 0.066(11) 0.35(3) 0.003(16) 0.026(16) -0.009(9)
O85W 0.157(19) 0.082(12) 0.19(2) -0.038(12) -0.020(16) 0.028(13)
O86W 0.29(2) 0.163(15) 0.038(8) -0.023(9) -0.031(11) 0.140(14)
O87W 0.087(13) 0.500(17) 0.313(11) -0.372(8) -0.048(10) 0.066(13)
O88W 0.147(9) 0.199(10) 0.096(8) -0.046(7) -0.010(6) -0.103(6)
O89W 0.077(8) 0.125(12) 0.117(10) 0.049(9) -0.045(7) -0.017(9)
Cl1 0.067(3) 0.083(3) 0.047(2) -0.005(2) -0.0179(19) -0.016(2)

loop_
_atom_type_symbol
_atom_type_description
_atom_type_scat_dispersion_real
_atom_type_scat_dispersion_imag
_atom_type_scat_source
C C 0.0033 0.0016 'International Tables Vol C Tables 4.2.6.8 and 6.1.1.4'
H H 0.0000 0.0000 'International Tables Vol C Tables 4.2.6.8 and 6.1.1.4'
N N 0.0061 0.0033 'International Tables Vol C Tables 4.2.6.8 and 6.1.1.4'
O O 0.0106 0.0060 'International Tables Vol C Tables 4.2.6.8 and 6.1.1.4'
P P 0.1023 0.0942 'International Tables Vol C Tables 4.2.6.8 and 6.1.1.4'
Cu Cu 0.3201 1.2651 'International Tables Vol C Tables 4.2.6.8 and 6.1.1.4'
Sb Sb -0.5866 1.5461 'International Tables Vol C Tables 4.2.6.8 and 6.1.1.4'
W W -0.8490 6.8722 'International Tables Vol C Tables 4.2.6.8 and 6.1.1.4'
Na Na 0.0362 0.0249 'International Tables Vol C Tables 4.2.6.8 and 6.1.1.4'
Cl Cl 0.1484 0.1585 'International Tables Vol C Tables 4.2.6.8 and 6.1.1.4'
Li Li -0.0003 0.0001 'International Tables Vol C Tables 4.2.6.8 and 6.1.1.4'

loop_
_geom_angle_atom_site_label_1
_geom_angle_atom_site_label_2
_geom_angle_atom_site_label_3
_geom_angle
_geom_angle_site_symmetry_1
_geom_angle_site_symmetry_3
O1 W1 O3 102.6(4) . .
O1 W1 O2 101.3(4) . .
O3 W1 O2 88.6(4) . .
O1 W1 O5 101.1(4) . .
O3 W1 O5 156.3(4) . .
O2 W1 O5 86.0(4) . .
O1 W1 O4 100.1(4) . .
O3 W1 O4 89.5(4) . .
O2 W1 O4 158.4(4) . .
O5 W1 O4 87.2(4) . .
O1 W1 O6 172.1(3) . .
O3 W1 O6 72.4(3) . .
O2 W1 O6 84.9(4) . .
O5 W1 O6 84.1(3) . .
O4 W1 O6 74.0(4) . .
O7 W2 O8 101.6(4) . .
O7 W2 O9 101.1(4) . .
O8 W2 O9 90.7(3) . .
O7 W2 O10 101.3(4) . .
O8 W2 O10 89.1(4) . .
O9 W2 O10 157.2(4) . .
O7 W2 O5 101.2(4) . .
O8 W2 O5 157.2(4) . .
O9 W2 O5 86.1(3) . .
O10 W2 O5 85.3(4) . .
O7 W2 O11 172.1(4) . .
O8 W2 O11 74.1(3) . .
O9 W2 O11 72.7(3) . .
O10 W2 O11 85.4(3) . .
O5 W2 O11 83.4(3) . .
O12 W3 O13 101.4(4) . .
O12 W3 O14 100.9(4) . .
O13 W3 O14 90.7(4) . .
O12 W3 O10 99.8(4) . .
O13 W3 O10 88.9(4) . .
O14 W3 O10 159.0(3) . .
O12 W3 O2 100.3(4) . .
O13 W3 O2 158.1(4) . .
O14 W3 O2 87.8(4) . .
O10 W3 O2 84.8(4) . .
O12 W3 O15 173.4(4) . .
O13 W3 O15 74.6(3) . .
O14 W3 O15 74.1(3) . .
O10 W3 O15 85.6(3) . .
O2 W3 O15 84.0(4) . .
O16 W4 O17 104.2(4) . .
O16 W4 O18 99.6(4) . .
O17 W4 O18 93.5(4) . .
O16 W4 O19 100.1(4) . .
O17 W4 O19 90.9(4) . .
O18 W4 O19 158.1(4) . .
O16 W4 O13 95.6(4) . .
O17 W4 O13 160.0(4) . .
O18 W4 O13 85.5(4) . .
O19 W4 O13 83.2(4) . .
O16 W4 O15 167.1(4) . .
O17 W4 O15 86.9(4) . .
O18 W4 O15 86.1(4) . .
O19 W4 O15 72.7(3) . .
O13 W4 O15 73.1(3) . .
O20 W5 O21 103.9(4) . .
O20 W5 O22 101.5(5) . .
O21 W5 O22 92.4(4) . .
O20 W5 O19 99.1(4) . .
O21 W5 O19 91.6(4) . .
O22 W5 O19 157.4(4) . .
O20 W5 O14 94.8(4) . .
O21 W5 O14 161.3(4) . .
O22 W5 O14 84.0(4) . .
O19 W5 O14 85.1(4) . .
O20 W5 O15 166.9(4) . .
O21 W5 O15 87.6(4) . .
O22 W5 O15 84.0(4) . .
O19 W5 O15 73.9(3) . .
O14 W5 O15 73.8(3) . .
O23 W6 O24 104.1(5) . .
O23 W6 O22 103.0(4) . .
O24 W6 O22 90.1(4) . .
O23 W6 O25 96.3(4) . .
O24 W6 O25 94.8(4) . .
O22 W6 O25 158.3(4) . .
O23 W6 O3 96.9(4) . .
O24 W6 O3 159.0(4) . .
O22 W6 O3 84.5(4) . .
O25 W6 O3 83.4(4) . .
O23 W6 O6 166.4(4) . .
O24 W6 O6 86.6(4) . .
O22 W6 O6 85.2(3) . .
O25 W6 O6 74.1(3) . .
O3 W6 O6 72.7(3) . .
O26 W7 O27 103.4(4) . .
O26 W7 O28 101.8(4) . .
O27 W7 O28 91.5(4) . .
O26 W7 O25 100.5(4) . .
O27 W7 O25 92.3(4) . .
O28 W7 O25 155.8(4) . .
O26 W7 O4 95.9(4) . .
O27 W7 O4 160.7(4) . .
O28 W7 O4 84.1(4) . .
O25 W7 O4 84.4(4) . .
O26 W7 O6 167.1(3) . .
O27 W7 O6 87.9(3) . .
O28 W7 O6 83.9(3) . .
O25 W7 O6 72.4(3) . .
O4 W7 O6 72.9(3) . .
O29 W8 O30 104.5(4) . .
O29 W8 O31 100.4(3) . .
O30 W8 O31 94.4(4) . .
O29 W8 O28 99.8(4) . .
O30 W8 O28 90.4(4) . .
O31 W8 O28 157.3(3) . .
O29 W8 O9 96.2(4) . .
O30 W8 O9 159.0(4) . .
O31 W8 O9 85.2(3) . .
O28 W8 O9 82.5(3) . .
O29 W8 O11 166.7(4) . .
O30 W8 O11 87.7(4) . .
O31 W8 O11 73.0(3) . .
O28 W8 O11 85.1(3) . .
O9 W8 O11 72.1(3) . .
O32 W9 O33 104.3(4) . .
O32 W9 O18 101.0(4) . .
O33 W9 O18 89.9(4) . .
O32 W9 O31 100.4(4) . .
O33 W9 O31 92.0(4) . .
O18 W9 O31 157.3(3) . .
O32 W9 O8 98.1(4) . .
O33 W9 O8 157.6(3) . .
O18 W9 O8 85.5(4) . .
O31 W9 O8 84.2(3) . .
O32 W9 O11 167.5(4) . .
O33 W9 O11 86.3(3) . .
O18 W9 O11 85.5(3) . .
O31 W9 O11 72.1(3) . .
O8 W9 O11 71.5(3) . .
O34 W10 O35 104.8(5) . .
O34 W10 O37 101.2(4) . .
O35 W10 O37 90.2(4) . .
O34 W10 O36 99.2(4) . .
O35 W10 O36 93.9(4) . .
O37 W10 O36 157.4(4) . .
O34 W10 O38 95.7(5) . .
O35 W10 O38 159.2(5) . .
O37 W10 O38 82.5(4) . .
O36 W10 O38 85.8(4) . .
O34 W10 O39 164.9(4) . .
O35 W10 O39 88.7(4) . .
O37 W10 O39 85.0(4) . .
O36 W10 O39 72.9(4) . .
O38 W10 O39 71.2(4) . .
O40 W11 O41 103.5(4) . .
O40 W11 O37 100.1(4) . .
O41 W11 O37 93.8(4) . .
O40 W11 O42 99.9(4) . .
O41 W11 O42 90.3(4) . .
O37 W11 O42 158.0(4) . .
O40 W11 O43 96.2(4) . .
O41 W11 O43 160.3(4) . .
O37 W11 O43 83.5(4) . .
O42 W11 O43 85.4(4) . .
O40 W11 O44 167.5(4) . .
O41 W11 O44 87.2(4) . .
O37 W11 O44 85.4(4) . .
O42 W11 O44 73.2(3) . .
O43 W11 O44 73.1(3) . .
O45 W12 O46 103.1(4) . .
O45 W12 O47 100.9(4) . .
O46 W12 O47 91.0(4) . .
O45 W12 O42 99.6(4) . .
O46 W12 O42 93.4(4) . .
O47 W12 O42 157.5(4) . .
O45 W12 O48 95.8(4) . .
O46 W12 O48 161.2(4) . .
O47 W12 O48 85.2(4) . .
O42 W12 O48 83.6(4) . .
O45 W12 O44 166.3(4) . .
O46 W12 O44 88.8(3) . .
O47 W12 O44 85.5(4) . .
O42 W12 O44 72.6(3) . .
O48 W12 O44 72.5(3) . .
O49 W13 O50 104.6(4) . .
O49 W13 O47 99.6(4) . .
O50 W13 O47 92.3(5) . .
O49 W13 O51 96.2(5) . .
O50 W13 O51 159.1(4) . .
O47 W13 O51 85.7(4) . .
O49 W13 O52 99.1(4) . .
O50 W13 O52 92.4(4) . .
O47 W13 O52 158.8(4) . .
O51 W13 O52 82.6(4) . .
O49 W13 O53 166.8(4) . .
O50 W13 O53 86.9(4) . .
O47 W13 O53 86.2(4) . .
O51 W13 O53 72.2(4) . .
O52 W13 O53 73.4(3) . .
O54 W14 O55 103.9(5) . .
O54 W14 O56 103.1(5) . .
O55 W14 O56 92.6(4) . .
O54 W14 O52 97.0(4) . .
O55 W14 O52 93.4(4) . .
O56 W14 O52 157.0(4) . .
O54 W14 O57 96.1(5) . .
O55 W14 O57 160.0(4) . .
O56 W14 O57 82.7(4) . .
O52 W14 O57 84.1(4) . .
O54 W14 O53 164.8(5) . .
O55 W14 O53 88.9(4) . .
O56 W14 O53 84.1(4) . .
O52 W14 O53 73.8(4) . .
O57 W14 O53 71.3(4) . .
O58 W15 O59 102.2(5) . .
O58 W15 O36 97.8(5) . .
O59 W15 O36 92.3(5) . .
O58 W15 O56 102.6(5) . .
O59 W15 O56 92.2(4) . .
O36 W15 O56 157.6(4) . .
O58 W15 O60 96.3(5) . .
O59 W15 O60 161.5(4) . .
O36 W15 O60 86.4(4) . .
O56 W15 O60 82.5(4) . .
O58 W15 O39 166.2(4) . .
O59 W15 O39 89.1(4) . .
O36 W15 O39 73.6(4) . .
O56 W15 O39 84.6(4) . .
O60 W15 O39 72.8(4) . .
O61 W16 O38 101.4(5) . .
O61 W16 O62 100.9(4) . .
O38 W16 O62 86.6(4) . .
O61 W16 O60 100.2(4) . .
O38 W16 O60 91.5(4) . .
O62 W16 O60 158.7(4) . .
O61 W16 O63 100.8(5) . .
O38 W16 O63 157.3(5) . .
O62 W16 O63 84.5(5) . .
O60 W16 O63 89.3(5) . .
O61 W16 O39 173.0(5) . .
O38 W16 O39 75.0(4) . .
O62 W16 O39 84.9(4) . .
O60 W16 O39 74.2(3) . .
O63 W16 O39 83.5(4) . .
O64 W17 O48 99.1(5) . .
O64 W17 O43 100.4(5) . .
O48 W17 O43 90.7(4) . .
O64 W17 O65 102.7(5) . .
O48 W17 O65 87.6(4) . .
O43 W17 O65 156.9(4) . .
O64 W17 O62 103.3(5) . .
O48 W17 O62 157.6(4) . .
O43 W17 O62 85.9(4) . .
O65 W17 O62 87.0(4) . .
O64 W17 O44 171.1(5) . .
O48 W17 O44 74.1(3) . .
O43 W17 O44 74.4(4) . .
O65 W17 O44 83.0(4) . .
O62 W17 O44 83.7(3) . .
O66 W18 O63 102.6(5) . .
O66 W18 O57 100.8(5) . .
O63 W18 O57 89.3(5) . .
O66 W18 O51 101.8(5) . .
O63 W18 O51 155.5(5) . .
O57 W18 O51 87.7(4) . .
O66 W18 O65 102.7(5) . .
O63 W18 O65 84.9(5) . .
O57 W18 O65 156.5(5) . .
O51 W18 O65 88.2(4) . .
O66 W18 O53 171.1(4) . .
O63 W18 O53 84.3(4) . .
O57 W18 O53 73.3(4) . .
O51 W18 O53 71.6(4) . .
O65 W18 O53 83.5(4) . .
O67 W19 O68 100.8(4) . .
O67 W19 O69 101.1(4) . .
O68 W19 O69 89.7(4) . .
O67 W19 O70 100.3(4) . .
O68 W19 O70 89.6(4) . .
O69 W19 O70 158.3(4) . .
O67 W19 O71 101.5(4) . .
O68 W19 O71 157.7(4) . .
O69 W19 O71 85.0(4) . .
O70 W19 O71 87.4(4) . .
O67 W19 O72 171.3(4) . .
O68 W19 O72 73.6(3) . .
O69 W19 O72 85.7(4) . .
O70 W19 O72 73.3(3) . .
O71 W19 O72 84.4(3) . .
O73 W20 O71 101.9(4) . .
O73 W20 O74 99.9(4) . .
O71 W20 O74 158.0(4) . .
O73 W20 O75 99.8(5) . .
O71 W20 O75 89.5(4) . .
O74 W20 O75 89.6(4) . .
O73 W20 O76 101.8(5) . .
O71 W20 O76 85.5(4) . .
O74 W20 O76 87.3(4) . .
O75 W20 O76 158.4(4) . .
O73 W20 O77 170.4(4) . .
O71 W20 O77 86.1(3) . .
O74 W20 O77 72.5(4) . .
O75 W20 O77 74.8(3) . .
O76 W20 O77 84.0(4) . .
O78 W21 O76 102.2(4) . .
O78 W21 O79 100.8(4) . .
O76 W21 O79 157.0(4) . .
O78 W21 O80 99.7(5) . .
O76 W21 O80 87.6(4) . .
O79 W21 O80 89.7(4) . .
O78 W21 O69 100.7(5) . .
O76 W21 O69 85.6(4) . .
O79 W21 O69 89.0(4) . .
O80 W21 O69 159.4(4) . .
O78 W21 O81 170.8(4) . .
O76 W21 O81 84.4(4) . .
O79 W21 O81 72.9(4) . .
O80 W21 O81 73.8(4) . .
O69 W21 O81 86.2(4) . .
O82 W22 O83 103.4(4) . .
O82 W22 O84 102.8(4) . .
O83 W22 O84 91.9(4) . .
O82 W22 O85 97.9(4) . .
O83 W22 O85 92.6(4) . .
O84 W22 O85 157.1(3) . .
O82 W22 O80 94.4(4) . .
O83 W22 O80 162.1(4) . .
O84 W22 O80 83.9(4) . .
O85 W22 O80 85.1(4) . .
O82 W22 O81 164.7(4) . .
O83 W22 O81 89.5(4) . .
O84 W22 O81 84.6(3) . .
O85 W22 O81 73.0(3) . .
O80 W22 O81 72.8(4) . .
O86 W23 O87 102.3(4) . .
O86 W23 O88 98.7(4) . .
O87 W23 O88 92.4(4) . .
O86 W23 O85 99.3(4) . .
O87 W23 O85 92.8(4) . .
O88 W23 O85 159.8(4) . .
O86 W23 O79 97.8(4) . .
O87 W23 O79 159.9(4) . .
O88 W23 O79 84.7(4) . .
O85 W23 O79 83.8(4) . .
O86 W23 O81 168.3(4) . .
O87 W23 O81 87.5(4) . .
O88 W23 O81 87.3(3) . .
O85 W23 O81 73.4(3) . .
O79 W23 O81 72.5(4) . .
O89 W24 O90 101.6(4) . .
O89 W24 O88 101.7(4) . .
O90 W24 O88 90.4(4) . .
O89 W24 O91 96.8(4) . .
O90 W24 O91 95.1(4) . .
O88 W24 O91 159.2(4) . .
O89 W24 O68 97.8(4) . .
O90 W24 O68 160.6(4) . .
O88 W24 O68 85.9(4) . .
O91 W24 O68 82.3(4) . .
O89 W24 O72 166.9(3) . .
O90 W24 O72 88.1(4) . .
O88 W24 O72 87.0(4) . .
O91 W24 O72 73.2(4) . .
O68 W24 O72 72.7(3) . .
O92 W25 O93 104.0(5) . .
O92 W25 O94 102.3(4) . .
O93 W25 O94 92.3(4) . .
O92 W25 O91 98.9(4) . .
O93 W25 O91 91.5(4) . .
O94 W25 O91 156.9(4) . .
O92 W25 O70 94.9(4) . .
O93 W25 O70 161.0(4) . .
O94 W25 O70 85.4(4) . .
O91 W25 O70 83.7(4) . .
O92 W25 O72 165.3(4) . .
O93 W25 O72 87.9(4) . .
O94 W25 O72 85.5(4) . .
O91 W25 O72 71.9(4) . .
O70 W25 O72 73.1(3) . .
O95 W26 O96 105.4(5) . .
O95 W26 O94 101.9(4) . .
O96 W26 O94 90.6(4) . .
O95 W26 O97 98.1(4) . .
O96 W26 O97 92.0(4) . .
O94 W26 O97 158.5(4) . .
O95 W26 O75 95.4(4) . .
O96 W26 O75 159.2(4) . .
O94 W26 O75 84.2(4) . .
O97 W26 O75 85.8(4) . .
O95 W26 O77 165.2(4) . .
O96 W26 O77 86.5(4) . .
O94 W26 O77 86.5(4) . .
O97 W26 O77 72.3(4) . .
O75 W26 O77 73.1(3) . .
O98 W27 O99 104.9(5) . .
O98 W27 O84 102.4(5) . .
O99 W27 O84 89.8(4) . .
O98 W27 O97 96.8(5) . .
O99 W27 O97 92.8(4) . .
O84 W27 O97 159.3(4) . .
O98 W27 O74 95.4(4) . .
O99 W27 O74 159.6(4) . .
O84 W27 O74 85.0(4) . .
O97 W27 O74 85.4(4) . .
O98 W27 O77 164.4(4) . .
O99 W27 O77 87.9(4) . .
O84 W27 O77 86.1(3) . .
O97 W27 O77 73.4(4) . .
O74 W27 O77 72.1(4) . .
O100 W28 O101 101.5(5) . .
O100 W28 O102 102.4(4) . .
O101 W28 O102 92.1(4) . .
O100 W28 O103 96.8(4) . .
O101 W28 O103 93.9(4) . .
O102 W28 O103 158.3(4) . .
O100 W28 O104 97.8(4) . .
O101 W28 O104 160.6(4) . .
O102 W28 O104 84.4(4) . .
O103 W28 O104 83.1(4) . .
O100 W28 O105 166.0(4) . .
O101 W28 O105 89.1(4) . .
O102 W28 O105 86.3(4) . .
O103 W28 O105 73.0(3) . .
O104 W28 O105 71.7(3) . .
O107 W29 O106 103.7(6) . .
O107 W29 O102 101.2(5) . .
O106 W29 O102 92.2(4) . .
O107 W29 O108 97.8(5) . .
O106 W29 O108 92.9(4) . .
O102 W29 O108 158.6(4) . .
O107 W29 O109 94.8(5) . .
O106 W29 O109 161.5(5) . .
O102 W29 O109 83.8(4) . .
O108 W29 O109 84.8(4) . .
O107 W29 O110 164.7(5) . .
O106 W29 O110 89.6(4) . .
O102 W29 O110 85.7(4) . .
O108 W29 O110 73.6(4) . .
O109 W29 O110 72.2(4) . .
O111 W30 O112 104.1(4) . .
O111 W30 O113 101.3(4) . .
O112 W30 O113 92.1(4) . .
O111 W30 O108 99.1(4) . .
O112 W30 O108 92.5(4) . .
O113 W30 O108 157.3(4) . .
O111 W30 O114 94.8(4) . .
O112 W30 O114 161.2(4) . .
O113 W30 O114 83.9(4) . .
O108 W30 O114 84.6(4) . .
O111 W30 O110 165.3(4) . .
O112 W30 O110 88.8(3) . .
O113 W30 O110 85.1(3) . .
O108 W30 O110 72.8(4) . .
O114 W30 O110 72.5(3) . .
O115 W31 O116 104.0(5) . .
O115 W31 O113 102.0(4) . .
O116 W31 O113 90.7(4) . .
O115 W31 O117 97.5(4) . .
O116 W31 O117 93.6(4) . .
O113 W31 O117 158.4(3) . .
O115 W31 O118 94.3(5) . .
O116 W31 O118 161.7(4) . .
O113 W31 O118 84.3(4) . .
O117 W31 O118 85.1(4) . .
O115 W31 O119 165.3(5) . .
O116 W31 O119 88.3(4) . .
O113 W31 O119 85.6(3) . .
O117 W31 O119 73.4(3) . .
O118 W31 O119 73.8(3) . .
O120 W32 O121 104.3(4) . .
O120 W32 O122 102.3(4) . .
O121 W32 O122 90.8(4) . .
O120 W32 O117 97.4(4) . .
O121 W32 O117 93.0(4) . .
O122 W32 O117 158.3(3) . .
O120 W32 O123 94.2(4) . .
O121 W32 O123 161.5(4) . .
O122 W32 O123 84.1(4) . .
O117 W32 O123 85.5(3) . .
O120 W32 O119 164.5(4) . .
O121 W32 O119 88.8(4) . .
O122 W32 O119 85.6(3) . .
O117 W32 O119 73.2(3) . .
O123 W32 O119 73.1(4) . .
O124 W33 O125 104.2(4) . .
O124 W33 O122 101.2(4) . .
O125 W33 O122 92.3(4) . .
O124 W33 O103 98.4(4) . .
O125 W33 O103 91.8(4) . .
O122 W33 O103 158.2(3) . .
O124 W33 O126 96.4(4) . .
O125 W33 O126 159.3(4) . .
O122 W33 O126 84.0(4) . .
O103 W33 O126 84.7(4) . .
O124 W33 O105 167.8(4) . .
O125 W33 O105 86.2(4) . .
O122 W33 O105 84.4(4) . .
O103 W33 O105 74.5(3) . .
O126 W33 O105 73.2(4) . .
O127 W34 O104 100.1(5) . .
O127 W34 O128 101.5(5) . .
O104 W34 O128 90.0(4) . .
O127 W34 O126 99.5(5) . .
O104 W34 O126 89.7(4) . .
O128 W34 O126 158.7(4) . .
O127 W34 O129 99.8(5) . .
O104 W34 O129 160.1(4) . .
O128 W34 O129 85.2(4) . .
O126 W34 O129 87.9(4) . .
O127 W34 O105 170.7(4) . .
O104 W34 O105 74.9(4) . .
O128 W34 O105 86.5(4) . .
O126 W34 O105 72.9(4) . .
O129 W34 O105 85.5(4) . .
O130 W35 O109 100.5(5) . .
O130 W35 O114 100.2(4) . .
O109 W35 O114 90.3(5) . .
O130 W35 O131 101.2(5) . .
O109 W35 O131 158.0(4) . .
O114 W35 O131 89.3(4) . .
O130 W35 O128 100.9(4) . .
O109 W35 O128 88.9(5) . .
O114 W35 O128 158.6(4) . .
O131 W35 O128 83.6(4) . .
O130 W35 O110 171.1(4) . .
O109 W35 O110 73.0(4) . .
O114 W35 O110 74.0(3) . .
O131 W35 O110 85.7(4) . .
O128 W35 O110 85.4(3) . .
O132 W36 O123 100.0(4) . .
O132 W36 O118 101.3(4) . .
O123 W36 O118 89.4(4) . .
O132 W36 O131 102.0(4) . .
O123 W36 O131 157.7(4) . .
O118 W36 O131 90.2(4) . .
O132 W36 O129 99.8(4) . .
O123 W36 O129 86.9(4) . .
O118 W36 O129 158.9(4) . .
O131 W36 O129 85.4(4) . .
O132 W36 O119 170.8(4) . .
O123 W36 O119 73.0(4) . .
O118 W36 O119 73.1(3) . .
O131 W36 O119 85.5(4) . .
O129 W36 O119 86.0(3) . .
O33 Cu1 O50 172.7(4) . .
O33 Cu1 O46 91.4(4) . .
O50 Cu1 O46 87.9(4) . .
O33 Cu1 O17 88.9(4) . .
O50 Cu1 O17 90.7(4) . .
O46 Cu1 O17 171.7(4) . .
O33 Cu1 Cl1 94.7(3) . .
O50 Cu1 Cl1 92.6(3) . .
O46 Cu1 Cl1 94.3(3) . .
O17 Cu1 Cl1 93.9(3) . .
O21 Cu2 O59 176.3(4) . .
O21 Cu2 O55 92.2(4) . .
O59 Cu2 O55 86.7(4) . .
O21 Cu2 O24 88.4(4) . .
O59 Cu2 O24 92.4(4) . .
O55 Cu2 O24 173.7(4) . .
O21 Cu2 O133 90.0(4) . 1_556
O59 Cu2 O133 93.7(5) . 1_556
O55 Cu2 O133 100.3(5) . 1_556
O24 Cu2 O133 86.0(5) . 1_556
O27 Cu3 O41 174.3(4) . .
O27 Cu3 O30 86.9(4) . .
O41 Cu3 O30 92.2(4) . .
O27 Cu3 O35 93.8(4) . .
O41 Cu3 O35 86.0(4) . .
O30 Cu3 O35 169.6(4) . .
O27 Cu3 O134 92.6(4) . .
O41 Cu3 O134 93.0(4) . .
O30 Cu3 O134 90.0(4) . .
O35 Cu3 O134 100.3(4) . .
O99 Cu4 O106 174.0(4) . .
O99 Cu4 O83 85.8(4) . .
O106 Cu4 O83 94.2(4) . .
O99 Cu4 O101 93.0(4) . .
O106 Cu4 O101 86.4(4) . .
O83 Cu4 O101 174.1(4) . .
O99 Cu4 O135 89.0(4) . .
O106 Cu4 O135 97.0(4) . .
O83 Cu4 O135 94.0(4) . .
O101 Cu4 O135 91.7(4) . .
O116 Cu5 O87 175.7(4) . .
O116 Cu5 O90 92.8(4) . .
O87 Cu5 O90 87.9(4) . .
O116 Cu5 O112 86.6(4) . .
O87 Cu5 O112 92.4(4) . .
O90 Cu5 O112 175.8(4) . .
O116 Cu5 O136 97.8(4) . .
O87 Cu5 O136 86.3(4) . .
O90 Cu5 O136 97.8(4) . .
O112 Cu5 O136 86.4(4) . .
O93 Cu6 O125 172.8(4) . .
O93 Cu6 O96 88.7(4) . .
O125 Cu6 O96 92.6(4) . .
O93 Cu6 O121 90.6(4) . .
O125 Cu6 O121 87.0(4) . .
O96 Cu6 O121 171.1(4) . .
O93 Cu6 O137 95.2(4) . .
O125 Cu6 O137 91.9(4) . .
O96 Cu6 O137 88.4(4) . .
O121 Cu6 O137 100.5(4) . .
O138 Cu7 O139 94.7(4) . .
O138 Cu7 O140 88.7(4) . .
O139 Cu7 O140 158.3(4) . .
O138 Cu7 O141 158.2(4) . .
O139 Cu7 O141 87.8(4) . .
O140 Cu7 O141 81.4(4) . .
O138 Cu7 O26 103.9(3) . .
O139 Cu7 O26 101.7(4) . .
O140 Cu7 O26 98.2(4) . .
O141 Cu7 O26 96.7(4) . .
O138 Cu7 Cu8 115.2(3) . .
O139 Cu7 Cu8 116.2(3) . .
O140 Cu7 Cu8 44.3(3) . .
O141 Cu7 Cu8 45.7(3) . .
O26 Cu7 Cu8 121.1(2) . .
O138 Cu7 P1 110.1(3) . .
O139 Cu7 P1 31.6(3) . .
O140 Cu7 P1 127.9(3) . .
O141 Cu7 P1 63.2(3) . .
O26 Cu7 P1 121.6(3) . .
Cu8 Cu7 P1 84.63(9) . .
O142 Cu8 O143 95.0(6) . .
O142 Cu8 O140 168.5(5) . .
O143 Cu8 O140 89.0(5) . .
O142 Cu8 O141 89.5(5) . .
O143 Cu8 O141 164.2(4) . .
O140 Cu8 O141 83.9(4) . .
O142 Cu8 Cu7 123.0(4) . .
O143 Cu8 Cu7 119.6(3) . .
O140 Cu8 Cu7 46.3(3) . .
O141 Cu8 Cu7 46.6(3) . .
O146 Cu9 O145 85.0(4) . .
O146 Cu9 O148 92.1(4) . .
O145 Cu9 O148 166.7(5) . .
O146 Cu9 O147 175.0(5) . .
O145 Cu9 O147 94.0(4) . .
O148 Cu9 O147 87.7(4) . .
O146 Cu9 Na3 138.5(3) . .
O145 Cu9 Na3 136.4(4) . .
O148 Cu9 Na3 48.1(3) . .
O147 Cu9 Na3 42.8(3) . .
O150 Cu10 O151 88.1(4) . .
O150 Cu10 O152 179.1(5) . .
O151 Cu10 O152 91.8(4) . .
O150 Cu10 O153 92.5(4) . .
O151 Cu10 O153 169.2(5) . .
O152 Cu10 O153 87.8(4) . .
O150 Cu10 O154 87.1(5) . .
O151 Cu10 O154 97.0(5) . .
O152 Cu10 O154 92.0(4) . .
O153 Cu10 O154 93.8(4) . .
O150 Cu10 Na3 133.9(4) . .
O151 Cu10 Na3 132.1(3) . .
O152 Cu10 Na3 46.6(3) . .
O153 Cu10 Na3 43.6(3) . .
O154 Cu10 Na3 105.5(3) . .
O155 Cu11 O156 169.2(5) . .
O155 Cu11 O157 89.3(5) . .
O156 Cu11 O157 96.5(5) . .
O155 Cu11 O158 83.3(4) . .
O156 Cu11 O158 88.3(4) . .
O157 Cu11 O158 160.7(4) . .
O155 Cu11 Cu12 46.2(3) . .
O156 Cu11 Cu12 123.1(4) . .
O157 Cu11 Cu12 118.1(3) . .
O158 Cu11 Cu12 45.8(3) . .
O160 Cu12 O161 95.7(4) . .
O160 Cu12 O158 162.4(4) . .
O161 Cu12 O158 88.7(4) . .
O160 Cu12 O155 87.7(4) . .
O161 Cu12 O155 154.8(4) . .
O158 Cu12 O155 81.2(4) . .
O160 Cu12 O124 99.6(4) . .
O161 Cu12 O124 107.1(4) . .
O158 Cu12 O124 95.3(4) . .
O155 Cu12 O124 96.8(4) . .
O160 Cu12 Cu11 118.1(3) . .
O161 Cu12 Cu11 114.4(3) . .
O158 Cu12 Cu11 45.3(3) . .
O155 Cu12 Cu11 44.1(3) . .
O124 Cu12 Cu11 118.6(2) . .
O160 Cu12 P5 114.7(3) . .
O161 Cu12 P5 31.3(3) . .
O158 Cu12 P5 62.9(3) . .
O155 Cu12 P5 126.0(3) . .
O124 Cu12 P5 123.9(3) . .
Cu11 Cu12 P5 83.19(10) . .
O160 Cu12 P7 30.3(3) . .
O161 Cu12 P7 109.8(3) . .
O158 Cu12 P7 132.6(3) . .
O155 Cu12 P7 63.4(3) . .
O124 Cu12 P7 118.2(3) . .
Cu11 Cu12 P7 87.84(10) . .
P5 Cu12 P7 113.23(12) . .
O162 Cu13 O163 97.5(4) . .
O162 Cu13 O164 154.3(4) . .
O163 Cu13 O164 88.2(4) . .
O162 Cu13 O165 87.9(3) . .
O163 Cu13 O165 163.2(4) . .
O164 Cu13 O165 80.4(3) . .
O162 Cu13 O40 108.9(4) . .
O163 Cu13 O40 97.9(4) . .
O164 Cu13 O40 95.0(3) . .
O165 Cu13 O40 95.4(4) . .
O162 Cu13 Cu14 113.3(3) . .
O163 Cu13 Cu14 118.6(3) . .
O164 Cu13 Cu14 44.0(2) . .
O165 Cu13 Cu14 45.1(3) . .
O40 Cu13 Cu14 117.9(2) . .
O164 Cu14 O166 167.6(3) . .
O164 Cu14 O167 89.2(4) . .
O166 Cu14 O167 95.1(4) . .
O164 Cu14 O165 82.5(3) . .
O166 Cu14 O165 89.5(4) . .
O167 Cu14 O165 159.0(4) . .
O164 Cu14 O168 96.8(3) . .
O166 Cu14 O168 93.3(4) . .
O167 Cu14 O168 104.7(4) . .
O165 Cu14 O168 95.4(4) . .
O164 Cu14 Cu13 45.6(2) . .
O166 Cu14 Cu13 122.5(3) . .
O167 Cu14 Cu13 116.2(3) . .
O165 Cu14 Cu13 45.9(2) . .
O168 Cu14 Cu13 120.1(3) . .
O169 Cu15 O170 85.6(4) . .
O169 Cu15 O171 175.6(4) . .
O170 Cu15 O171 92.0(4) . .
O169 Cu15 O172 92.2(4) . .
O170 Cu15 O172 167.9(3) . .
O171 Cu15 O172 89.3(3) . .
O169 Cu15 O173 94.6(4) . .
O170 Cu15 O173 97.4(3) . .
O171 Cu15 O173 89.3(4) . .
O172 Cu15 O173 94.6(3) . .
O169 Cu15 Na2 130.1(3) . .
O170 Cu15 Na2 129.9(3) . .
O171 Cu15 Na2 49.6(2) . .
O172 Cu15 Na2 45.2(3) . .
O173 Cu15 Na2 110.6(2) . .
O175 Cu16 O176 92.0(4) . .
O175 Cu16 O177 86.9(4) . .
O176 Cu16 O177 177.4(4) . .
O175 Cu16 O178 170.7(4) . .
O176 Cu16 O178 88.2(4) . .
O177 Cu16 O178 92.5(4) . .
O175 Cu16 Na2 135.2(3) . .
O176 Cu16 Na2 44.7(3) . .
O177 Cu16 Na2 136.8(3) . .
O178 Cu16 Na2 47.8(3) . .
O179 Cu17 O180 94.8(4) . .
O179 Cu17 O182 166.3(4) . .
O180 Cu17 O182 89.7(3) . .
O179 Cu17 O181 89.8(4) . .
O180 Cu17 O181 161.0(4) . .
O182 Cu17 O181 82.0(3) . .
O179 Cu17 O183 92.1(4) . .
O180 Cu17 O183 99.7(4) . .
O182 Cu17 O183 99.8(4) . .
O181 Cu17 O183 98.5(4) . .
O179 Cu17 Cu18 122.8(3) . .
O180 Cu17 Cu18 117.9(3) . .
O182 Cu17 Cu18 44.4(2) . .
O181 Cu17 Cu18 45.9(2) . .
O183 Cu17 Cu18 123.1(3) . .
O184 Cu18 O182 87.5(4) . .
O184 Cu18 O185 95.6(4) . .
O182 Cu18 O185 156.8(4) . .
O184 Cu18 O181 158.0(4) . .
O182 Cu18 O181 81.8(4) . .
O185 Cu18 O181 87.2(4) . .
O184 Cu18 O92 104.2(4) . .
O182 Cu18 O92 99.0(4) . .
O185 Cu18 O92 102.5(4) . .
O181 Cu18 O92 96.4(3) . .
O184 Cu18 Cu17 115.3(2) . .
O182 Cu18 Cu17 45.0(3) . .
O185 Cu18 Cu17 114.5(3) . .
O181 Cu18 Cu17 45.1(2) . .
O92 Cu18 Cu17 121.0(2) . .
O184 Cu18 P16 111.4(3) . .
O182 Cu18 P16 128.2(3) . .
O185 Cu18 P16 30.2(3) . .
O181 Cu18 P16 62.7(3) . .
O92 Cu18 P16 120.1(3) . .
Cu17 Cu18 P16 84.36(9) . .
O186 Cu19 O187 95.6(5) . .
O186 Cu19 O189 88.6(4) . .
O187 Cu19 O189 157.2(5) . .
O186 Cu19 O188 159.1(4) . .
O187 Cu19 O188 88.6(5) . .
O189 Cu19 O188 80.0(5) . .
O186 Cu19 O54 99.4(4) . .
O187 Cu19 O54 103.3(4) . .
O189 Cu19 O54 98.1(4) . .
O188 Cu19 O54 99.5(4) . .
O186 Cu19 Cu20 116.1(3) . .
O187 Cu19 Cu20 114.8(3) . .
O189 Cu19 Cu20 44.6(3) . .
O188 Cu19 Cu20 44.6(3) . .
O54 Cu19 Cu20 123.2(3) . .
O186 Cu19 P17 29.9(3) . .
O187 Cu19 P17 112.8(4) . .
O189 Cu19 P17 63.1(3) . .
O188 Cu19 P17 130.7(3) . .
O54 Cu19 P17 116.3(3) . .
Cu20 Cu19 P17 86.39(10) . .
O191 Cu20 O190 96.4(5) . .
O191 Cu20 O189 163.6(5) . .
O190 Cu20 O189 89.3(5) . .
O191 Cu20 O188 89.5(5) . .
O190 Cu20 O188 162.2(4) . .
O189 Cu20 O188 80.7(4) . .
O191 Cu20 Cu19 119.8(3) . .
O190 Cu20 Cu19 118.2(3) . .
O189 Cu20 Cu19 44.8(3) . .
O188 Cu20 Cu19 45.3(3) . .
O193 Cu21 O194 90.2(4) . .
O193 Cu21 O196 90.8(4) . .
O194 Cu21 O196 173.9(4) . .
O193 Cu21 O195 178.3(5) . .
O194 Cu21 O195 91.3(4) . .
O196 Cu21 O195 87.6(4) . .
O193 Cu21 Na1 131.5(3) . .
O194 Cu21 Na1 130.9(3) . .
O196 Cu21 Na1 45.6(3) . .
O195 Cu21 Na1 46.7(3) . .
O198 Cu22 O199 89.0(4) . .
O198 Cu22 O200 90.9(4) . .
O199 Cu22 O200 175.4(4) . .
O198 Cu22 O201 177.2(4) . .
O199 Cu22 O201 92.0(4) . .
O200 Cu22 O201 87.8(4) . .
O198 Cu22 Na1 131.0(4) . .
O199 Cu22 Na1 130.4(3) . .
O200 Cu22 Na1 47.3(3) . .
O201 Cu22 Na1 46.8(3) . .
O205 Cu23 O204 160.0(4) . .
O205 Cu23 O206 88.1(5) . .
O204 Cu23 O206 94.2(5) . .
O205 Cu23 O207 82.5(4) . .
O204 Cu23 O207 88.5(4) . .
O206 Cu23 O207 158.9(5) . .
O205 Cu23 O82 93.4(4) . 1_656
O204 Cu23 O82 105.5(4) . 1_656
O206 Cu23 O82 102.1(4) . 1_656
O207 Cu23 O82 97.3(4) . 1_656
O205 Cu23 Cu24 46.0(3) . .
O204 Cu23 Cu24 116.7(3) . .
O206 Cu23 Cu24 116.8(3) . .
O207 Cu23 Cu24 44.8(3) . .
O82 Cu23 Cu24 118.0(2) 1_656 .
O208 Cu24 O209 94.9(4) . .
O208 Cu24 O207 163.2(4) . .
O209 Cu24 O207 88.8(4) . .
O208 Cu24 O205 89.7(4) . .
O209 Cu24 O205 160.9(4) . .
O207 Cu24 O205 81.7(4) . .
O208 Cu24 O210 98.9(4) . .
O209 Cu24 O210 101.4(4) . .
O207 Cu24 O210 96.4(4) . .
O205 Cu24 O210 96.2(4) . .
O208 Cu24 Cu23 119.4(3) . .
O209 Cu24 Cu23 118.7(3) . .
O207 Cu24 Cu23 45.7(3) . .
O205 Cu24 Cu23 44.2(3) . .
O210 Cu24 Cu23 119.0(3) . .
O6 Sb1 O15 98.3(4) . .
O6 Sb1 O11 96.5(4) . .
O15 Sb1 O11 98.0(4) . .
O53 Sb2 O39 96.8(5) . .
O53 Sb2 O44 97.0(4) . .
O39 Sb2 O44 96.8(4) . .
O119 Sb3 O105 96.1(4) . .
O119 Sb3 O110 97.8(4) . .
O105 Sb3 O110 97.7(4) . .
O81 Sb4 O77 95.7(5) . .
O81 Sb4 O72 99.0(4) . .
O77 Sb4 O72 98.3(4) . .
O211 P1 O148 114.4(6) . .
O211 P1 O139 112.2(6) . .
O148 P1 O139 109.3(6) . .
O211 P1 C1 111.5(7) . .
O148 P1 C1 104.8(7) . .
O139 P1 C1 103.8(6) . .
O211 P1 Cu7 151.4(5) . .
O148 P1 Cu7 89.8(4) . .
O139 P1 Cu7 41.6(4) . .
C1 P1 Cu7 73.9(5) . .
O212 P2 O142 112.6(7) . .
O212 P2 O146 109.9(6) . .
O142 P2 O146 112.8(7) . .
O212 P2 C1 111.2(7) . .
O142 P2 C1 103.8(7) . .
O146 P2 C1 106.1(6) . .
O213 P3 O153 113.2(6) . .
O213 P3 O138 112.3(6) . .
O153 P3 O138 110.2(6) . .
O213 P3 C6 113.2(6) . .
O153 P3 C6 106.1(5) . .
O138 P3 C6 101.1(6) . .
O213 P3 Na3 112.7(4) . .
O153 P3 Na3 28.1(4) . .
O138 P3 Na3 85.8(4) . .
C6 P3 Na3 126.3(4) . .
O150 P4 O214 111.8(8) . .
O150 P4 O143 110.4(6) . .
O214 P4 O143 113.0(7) . .
O150 P4 C6 110.1(6) . .
O214 P4 C6 108.7(6) . .
O143 P4 C6 102.3(7) . .
O215 P5 O147 115.0(6) . .
O215 P5 O161 111.9(6) . .
O147 P5 O161 107.7(6) . .
O215 P5 C11 111.0(7) . .
O147 P5 C11 107.5(6) . .
O161 P5 C11 102.8(7) . .
O215 P5 Cu12 148.8(5) . .
O147 P5 Cu12 91.5(5) . .
O161 P5 Cu12 40.2(4) . .
C11 P5 Cu12 73.1(5) . .
O216 P6 O156 110.6(7) . .
O216 P6 O145 111.7(7) . .
O156 P6 O145 109.4(7) . .
O216 P6 C11 109.8(6) . .
O156 P6 C11 105.1(7) . .
O145 P6 C11 110.1(7) . .
O217 P7 O152 113.8(6) . .
O217 P7 O160 113.2(6) . .
O152 P7 O160 109.3(6) . .
O217 P7 C16 109.6(7) . .
O152 P7 C16 106.1(6) . .
O160 P7 C16 104.1(6) . .
O217 P7 Cu12 149.2(5) . .
O152 P7 Cu12 93.2(4) . .
O160 P7 Cu12 39.7(4) . .
C16 P7 Cu12 74.3(4) . .
O218 P8 O157 111.2(7) . .
O218 P8 O151 110.5(7) . .
O157 P8 O151 111.7(6) . .
O218 P8 C16 111.6(7) . .
O157 P8 C16 104.7(6) . .
O151 P8 C16 106.8(6) . .
O219 P9 O171 111.9(5) . .
O219 P9 O163 114.7(6) . .
O171 P9 O163 107.8(5) . .
O219 P9 C21 111.0(5) . .
O171 P9 C21 108.1(5) . .
O163 P9 C21 102.7(6) . .
O220 P10 O167 110.7(5) . .
O220 P10 O170 109.9(6) . .
O167 P10 O170 112.0(5) . .
O220 P10 C21 110.8(6) . .
O167 P10 C21 104.0(5) . .
O170 P10 C21 109.3(5) . .
O221 P11 O162 114.4(6) . .
O221 P11 O176 112.7(6) . .
O162 P11 O176 108.4(5) . .
O221 P11 C26 111.5(6) . .
O162 P11 C26 102.8(5) . .
O176 P11 C26 106.4(6) . .
O222 P12 O166 115.7(5) . .
O222 P12 O175 110.5(5) . .
O166 P12 O175 109.8(6) . .
O222 P12 C26 108.3(6) . .
O166 P12 C26 104.5(5) . .
O175 P12 C26 107.7(5) . .
O223 P13 O169 110.8(5) . .
O223 P13 O180 112.0(5) . .
O169 P13 O180 110.3(5) . .
O223 P13 C31 110.7(8) . .
O169 P13 C31 108.4(7) . .
O180 P13 C31 104.6(7) . .
O224 P14 O184 112.2(5) . .
O224 P14 O172 113.2(5) . .
O184 P14 O172 109.5(6) . .
O224 P14 C31 111.0(8) . .
O184 P14 C31 102.8(6) . .
O172 P14 C31 107.5(7) . .
O225 P15 O177 110.7(6) . .
O225 P15 O179 113.6(6) . .
O177 P15 O179 111.3(5) . .
O225 P15 C36 109.5(6) . .
O177 P15 C36 108.4(6) . .
O179 P15 C36 103.1(5) . .
O226 P16 O185 114.6(5) . .
O226 P16 O178 113.2(6) . .
O185 P16 O178 107.5(5) . .
O226 P16 C36 111.4(6) . .
O185 P16 C36 102.1(6) . .
O178 P16 C36 107.2(5) . .
O226 P16 Cu18 151.9(4) . .
O185 P16 Cu18 40.4(4) . .
O178 P16 Cu18 90.7(4) . .
C36 P16 Cu18 72.4(4) . .
O227 P17 O186 114.2(6) . .
O227 P17 O201 111.2(7) . .
O186 P17 O201 106.9(6) . .
O227 P17 C41 112.8(8) . .
O186 P17 C41 103.5(7) . .
O201 P17 C41 107.8(6) . .
O227 P17 Cu19 148.7(5) . .
O186 P17 Cu19 38.6(4) . .
O201 P17 Cu19 95.2(4) . .
C41 P17 Cu19 72.4(4) . .
O228 P18 O190 112.3(6) . .
O228 P18 O199 111.1(6) . .
O190 P18 O199 110.9(6) . .
O228 P18 C41 110.6(7) . .
O190 P18 C41 102.6(6) . .
O199 P18 C41 109.1(6) . .
O229 P19 O196 112.9(7) . .
O229 P19 O187 114.3(7) . .
O196 P19 O187 108.7(6) . .
O229 P19 C46 110.8(8) . .
O196 P19 C46 106.8(6) . .
O187 P19 C46 102.7(7) . .
O230 P20 O191 111.8(7) . .
O230 P20 O193 113.3(7) . .
O191 P20 O193 110.8(6) . .
O230 P20 C46 110.9(7) . .
O191 P20 C46 103.6(7) . .
O193 P20 C46 105.9(7) . .
O231 P21 O209 112.1(6) . .
O231 P21 O194 110.3(6) . .
O209 P21 O194 110.5(6) . .
O231 P21 C51 110.4(6) . .
O209 P21 C51 103.2(6) . .
O194 P21 C51 110.2(6) . .
O232 P22 O195 111.7(7) . .
O232 P22 O204 113.8(6) . .
O195 P22 O204 109.1(6) . .
O232 P22 C51 113.6(7) . .
O195 P22 C51 105.2(6) . .
O204 P22 C51 102.7(6) . .
O233 P23 O198 110.9(6) . .
O233 P23 O208 110.9(6) . .
O198 P23 O208 110.5(6) . .
O233 P23 C56 110.8(6) . .
O198 P23 C56 108.7(6) . .
O208 P23 C56 104.8(6) . .
O234 P24 O200 112.6(7) . .
O234 P24 O206 115.3(6) . .
O200 P24 O206 108.0(6) . .
O234 P24 C56 110.0(7) . .
O200 P24 C56 107.6(6) . .
O206 P24 C56 102.7(7) . .
W1 O2 W3 153.0(5) . .
W1 O3 W6 122.3(4) . .
W1 O4 W7 121.3(5) . .
W1 O5 W2 151.6(5) . .
Sb1 O6 W6 116.9(5) . .
Sb1 O6 W7 119.4(4) . .
W6 O6 W7 93.0(3) . .
Sb1 O6 W1 133.6(4) . .
W6 O6 W1 92.5(3) . .
W7 O6 W1 91.7(3) . .
W2 O8 W9 122.4(4) . .
W2 O9 W8 121.6(5) . .
W3 O10 W2 152.0(4) . .
Sb1 O11 W8 117.0(4) . .
Sb1 O11 W9 116.4(4) . .
W8 O11 W9 92.6(3) . .
Sb1 O11 W2 135.4(4) . .
W8 O11 W2 93.5(3) . .
W9 O11 W2 92.1(3) . .
W3 O13 W4 120.3(4) . .
W3 O14 W5 119.9(4) . .
Sb1 O15 W5 118.9(4) . .
Sb1 O15 W4 117.6(4) . .
W5 O15 W4 93.1(3) . .
Sb1 O15 W3 133.6(5) . .
W5 O15 W3 92.1(3) . .
W4 O15 W3 92.0(3) . .
W4 O17 Cu1 144.1(6) . .
W4 O18 W9 144.8(5) . .
W5 O19 W4 119.8(5) . .
W5 O21 Cu2 146.1(5) . .
W5 O22 W6 145.1(5) . .
W6 O24 Cu2 147.1(5) . .
W6 O25 W7 120.1(4) . .
W7 O26 Cu7 172.2(5) . .
W7 O27 Cu3 150.5(5) . .
W7 O28 W8 143.5(5) . .
W8 O30 Cu3 148.6(5) . .
W8 O31 W9 121.9(4) . .
W9 O33 Cu1 149.1(5) . .
W10 O35 Cu3 150.5(5) . .
W15 O36 W10 120.3(5) . .
W11 O37 W10 141.9(5) . .
W16 O38 W10 121.1(5) . .
Sb2 O39 W15 117.0(4) . .
Sb2 O39 W10 116.3(5) . .
W15 O39 W10 92.9(3) . .
Sb2 O39 W16 135.1(5) . .
W15 O39 W16 93.2(4) . .
W10 O39 W16 92.7(3) . .
W11 O40 Cu13 169.7(5) . .
W11 O41 Cu3 146.9(5) . .
W11 O42 W12 120.5(5) . .
W17 O43 W11 119.9(5) . .
Sb2 O44 W12 116.1(4) . .
Sb2 O44 W11 116.7(5) . .
W12 O44 W11 93.2(3) . .
Sb2 O44 W17 135.5(5) . .
W12 O44 W17 93.2(3) . .
W11 O44 W17 92.5(3) . .
W12 O46 Cu1 147.5(6) . .
W13 O47 W12 143.3(6) . .
W17 O48 W12 120.2(4) . .
W13 O50 Cu1 146.5(5) . .
W18 O51 W13 123.1(6) . .
W14 O52 W13 119.1(5) . .
Sb2 O53 W13 117.4(4) . .
Sb2 O53 W14 118.1(5) . .
W13 O53 W14 93.2(3) . .
Sb2 O53 W18 133.6(4) . .
W13 O53 W18 93.0(4) . .
W14 O53 W18 92.2(3) . .
W14 O54 Cu19 164.3(6) . .
W14 O55 Cu2 150.9(5) . .
W14 O56 W15 142.1(6) . .
W18 O57 W14 123.2(6) . .
W15 O59 Cu2 151.3(7) . .
W16 O60 W15 119.8(5) . .
W16 O62 W17 150.1(6) . .
W18 O63 W16 156.0(7) . .
W17 O65 W18 152.1(6) . .
W19 O68 W24 120.9(4) . .
W19 O69 W21 152.4(5) . .
W19 O70 W25 121.3(4) . .
W20 O71 W19 152.6(5) . .
Sb4 O72 W24 116.9(4) . .
Sb4 O72 W25 118.4(5) . .
W24 O72 W25 94.3(4) . .
Sb4 O72 W19 133.2(5) . .
W24 O72 W19 92.8(3) . .
W25 O72 W19 92.4(3) . .
W20 O74 W27 120.9(5) . .
W20 O75 W26 119.6(4) . .
W21 O76 W20 151.1(6) . .
Sb4 O77 W27 117.7(4) . .
Sb4 O77 W26 115.2(5) . .
W27 O77 W26 93.7(3) . .
Sb4 O77 W20 134.1(5) . .
W27 O77 W20 94.5(3) . .
W26 O77 W20 92.6(3) . .
W21 O79 W23 121.3(5) . .
W21 O80 W22 120.0(5) . .
Sb4 O81 W23 115.5(5) . .
Sb4 O81 W22 119.1(4) . .
W23 O81 W22 93.1(3) . .
Sb4 O81 W21 133.3(4) . .
W23 O81 W21 93.3(3) . .
W22 O81 W21 93.3(4) . .
W22 O82 Cu23 159.9(5) . 1_454
W22 O83 Cu4 149.9(5) . .
W22 O84 W27 143.2(6) . .
W23 O85 W22 119.9(4) . .
W23 O87 Cu5 145.6(5) . .
W24 O88 W23 143.0(5) . .
W24 O90 Cu5 149.0(6) . .
W24 O91 W25 120.0(5) . .
W25 O92 Cu18 177.5(5) . .
W25 O93 Cu6 147.5(5) . .
W25 O94 W26 144.3(4) . .
W26 O96 Cu6 146.4(5) . .
W26 O97 W27 120.3(5) . .
W27 O99 Cu4 152.3(6) . .
W28 O101 Cu4 147.6(5) . .
W29 O102 W28 142.4(5) . .
W28 O103 W33 118.8(4) . .
W34 O104 W28 120.8(5) . .
Sb3 O105 W33 118.1(4) . .
Sb3 O105 W34 135.3(5) . .
W33 O105 W34 93.9(4) . .
Sb3 O105 W28 114.3(5) . .
W33 O105 W28 93.0(3) . .
W34 O105 W28 92.6(3) . .
W29 O106 Cu4 149.6(5) . .
W30 O108 W29 119.8(5) . .
W35 O109 W29 121.5(5) . .
Sb3 O110 W29 117.6(4) . .
Sb3 O110 W30 117.0(4) . .
W29 O110 W30 93.5(3) . .
Sb3 O110 W35 133.9(5) . .
W29 O110 W35 93.2(3) . .
W30 O110 W35 92.4(3) . .
W30 O112 Cu5 149.2(6) . .
W31 O113 W30 143.1(5) . .
W35 O114 W30 121.1(4) . .
W31 O116 Cu5 153.2(5) . .
W31 O117 W32 119.2(4) . .
W36 O118 W31 121.1(5) . .
Sb3 O119 W31 117.8(5) . .
Sb3 O119 W32 117.7(4) . .
W31 O119 W32 94.0(3) . .
Sb3 O119 W36 133.4(4) . .
W31 O119 W36 92.1(3) . .
W32 O119 W36 92.7(4) . .
W32 O121 Cu6 148.7(5) . .
W33 O122 W32 143.2(5) . .
W36 O123 W32 121.1(5) . .
W33 O124 Cu12 172.8(5) . .
W33 O125 Cu6 147.0(6) . .
W34 O126 W33 119.9(5) . .
W34 O128 W35 152.8(5) . .
W34 O129 W36 149.0(5) . .
W35 O131 W36 153.6(5) . .
P3 O138 Cu7 112.0(5) . .
P1 O139 Cu7 106.8(5) . .
C6 O140 Cu8 117.3(7) . .
C6 O140 Cu7 115.1(7) . .
Cu8 O140 Cu7 89.4(4) . .
C1 O141 Cu8 113.6(9) . .
C1 O141 Cu7 116.6(8) . .
Cu8 O141 Cu7 87.6(5) . .
P2 O142 Cu8 117.6(7) . .
P4 O143 Cu8 116.4(6) . .
P6 O145 Cu9 122.3(7) . .
P2 O146 Cu9 122.6(7) . .
P5 O147 Cu9 120.9(7) . .
P5 O147 Na3 128.3(6) . .
Cu9 O147 Na3 102.4(4) . .
P1 O148 Cu9 121.0(6) . .
P1 O148 Na3 135.4(5) . .
Cu9 O148 Na3 96.7(4) . .
P4 O150 Cu10 122.8(7) . .
P8 O151 Cu10 125.7(7) . .
P7 O152 Cu10 122.7(6) . .
P7 O152 Na3 138.9(6) . .
Cu10 O152 Na3 95.5(4) . .
P3 O153 Cu10 122.9(6) . .
P3 O153 Na3 133.1(6) . .
Cu10 O153 Na3 98.7(4) . .
C16 O155 Cu11 118.0(7) . .
C16 O155 Cu12 115.2(7) . .
Cu11 O155 Cu12 89.7(4) . .
P6 O156 Cu11 117.0(6) . .
P8 O157 Cu11 116.0(7) . .
C11 O158 Cu11 115.0(8) . .
C11 O158 Cu12 115.9(8) . .
Cu11 O158 Cu12 88.9(4) . .
P7 O160 Cu12 110.1(5) . .
P5 O161 Cu12 108.4(5) . .
P11 O162 Cu13 111.7(5) . .
P9 O163 Cu13 110.1(6) . .
C21 O164 Cu14 118.7(7) . .
C21 O164 Cu13 115.7(6) . .
Cu14 O164 Cu13 90.4(3) . .
C26 O165 Cu14 115.0(8) . .
C26 O165 Cu13 116.0(7) . .
Cu14 O165 Cu13 89.0(4) . .
P12 O166 Cu14 116.4(5) . .
P10 O167 Cu14 115.5(5) . .
P13 O169 Cu15 125.7(5) . .
P10 O170 Cu15 124.6(5) . .
P9 O171 Cu15 123.4(5) . .
P9 O171 Na2 144.4(5) . .
Cu15 O171 Na2 92.1(3) . .
P14 O172 Cu15 124.2(5) . .
P14 O172 Na2 139.1(5) . .
Cu15 O172 Na2 96.1(4) . .
P12 O175 Cu16 122.6(6) . .
P11 O176 Cu16 124.8(5) . .
P11 O176 Na2 132.4(5) . .
Cu16 O176 Na2 99.3(4) . .
P15 O177 Cu16 123.4(6) . .
P16 O178 Cu16 119.8(5) . .
P16 O178 Na2 140.2(5) . .
Cu16 O178 Na2 95.4(4) . .
P15 O179 Cu17 117.1(5) . .
P13 O180 Cu17 115.9(5) . .
C36 O181 Cu17 116.2(7) . .
C36 O181 Cu18 116.3(8) . .
Cu17 O181 Cu18 89.0(3) . .
C31 O182 Cu18 118.4(9) . .
C31 O182 Cu17 116.7(8) . .
Cu18 O182 Cu17 90.6(4) . .
P14 O184 Cu18 114.4(5) . .
P16 O185 Cu18 109.5(5) . .
P17 O186 Cu19 111.6(6) . .
P19 O187 Cu19 111.3(6) . .
C46 O188 Cu20 117.5(9) . .
C46 O188 Cu19 115.8(9) . .
Cu20 O188 Cu19 90.0(4) . .
C41 O189 Cu20 115.6(9) . .
C41 O189 Cu19 117.6(9) . .
Cu20 O189 Cu19 90.6(5) . .
P18 O190 Cu20 117.5(6) . .
P20 O191 Cu20 116.8(6) . .
P20 O193 Cu21 122.7(6) . .
P21 O194 Cu21 124.1(6) . .
P22 O195 Cu21 123.1(6) . .
P22 O195 Na1 137.9(5) . .
Cu21 O195 Na1 96.7(4) . .
P19 O196 Cu21 123.8(6) . .
P19 O196 Na1 136.3(5) . .
Cu21 O196 Na1 98.1(4) . .
P23 O198 Cu22 124.8(6) . .
P18 O199 Cu22 125.0(6) . .
P24 O200 Cu22 126.1(6) . .
P24 O200 Na1 138.3(6) . .
Cu22 O200 Na1 95.0(4) . .
P17 O201 Cu22 122.5(6) . .
P17 O201 Na1 141.8(6) . .
Cu22 O201 Na1 95.5(4) . .
P22 O204 Cu23 111.0(6) . .
C56 O205 Cu23 118.5(8) . .
C56 O205 Cu24 116.8(8) . .
Cu23 O205 Cu24 89.8(4) . .
P24 O206 Cu23 111.5(5) . .
C51 O207 Cu24 117.0(8) . .
C51 O207 Cu23 118.4(8) . .
Cu24 O207 Cu23 89.5(5) . .
P23 O208 Cu24 116.4(5) . .
P21 O209 Cu24 117.1(6) . .
P12 O222 Na4 113.0(9) . 1_455
P20 O230 Na4 143.5(11) . .
O141 C1 C2 107.9(12) . .
O141 C1 P2 109.1(10) . .
C2 C1 P2 112.1(10) . .
O141 C1 P1 105.9(9) . .
C2 C1 P1 110.1(10) . .
P2 C1 P1 111.4(8) . .
C1 C2 C3 115.0(13) . .
C1 C2 H2A 108.5 . .
C3 C2 H2A 108.5 . .
C1 C2 H2B 108.5 . .
C3 C2 H2B 108.5 . .
H2A C2 H2B 107.5 . .
C4 C3 C2 109.6(12) . .
C4 C3 H3A 109.7 . .
C2 C3 H3A 109.7 . .
C4 C3 H3B 109.7 . .
C2 C3 H3B 109.7 . .
H3A C3 H3B 108.2 . .
N5 C4 C3 110.6(13) . .
N5 C4 H4A 109.5 . .
C3 C4 H4A 109.5 . .
N5 C4 H4B 109.5 . .
C3 C4 H4B 109.5 . .
H4A C4 H4B 108.1 . .
C4 N5 H5A 109.5 . .
C4 N5 H5B 109.5 . .
H5A N5 H5B 109.5 . .
C4 N5 H5C 109.5 . .
H5A N5 H5C 109.5 . .
H5B N5 H5C 109.5 . .
O140 C6 C7 110.5(11) . .
O140 C6 P4 107.4(8) . .
C7 C6 P4 107.1(10) . .
O140 C6 P3 109.3(9) . .
C7 C6 P3 111.8(9) . .
P4 C6 P3 110.7(7) . .
C8 C7 C6 113.3(12) . .
C8 C7 H7A 108.9 . .
C6 C7 H7A 108.9 . .
C8 C7 H7B 108.9 . .
C6 C7 H7B 108.9 . .
H7A C7 H7B 107.7 . .
C9 C8 C7 105.6(11) . .
C9 C8 H8A 110.6 . .
C7 C8 H8A 110.6 . .
C9 C8 H8B 110.6 . .
C7 C8 H8B 110.6 . .
H8A C8 H8B 108.8 . .
C8 C9 N10 111.7(12) . .
C8 C9 H9A 109.3 . .
N10 C9 H9A 109.3 . .
C8 C9 H9B 109.3 . .
N10 C9 H9B 109.3 . .
H9A C9 H9B 107.9 . .
C9 N10 H10A 109.5 . .
C9 N10 H10B 109.5 . .
H10A N10 H10B 109.5 . .
C9 N10 H10C 109.5 . .
H10A N10 H10C 109.5 . .
H10B N10 H10C 109.5 . .
O158 C11 C12 109.9(12) . .
O158 C11 P5 106.8(9) . .
C12 C11 P5 112.8(10) . .
O158 C11 P6 107.5(9) . .
C12 C11 P6 109.7(10) . .
P5 C11 P6 110.0(7) . .
C13 C12 C11 111.6(12) . .
C13 C12 H12A 109.3 . .
C11 C12 H12A 109.3 . .
C13 C12 H12B 109.3 . .
C11 C12 H12B 109.3 . .
H12A C12 H12B 108.0 . .
C14 C13 C12 109.8(12) . .
C14 C13 H13A 109.7 . .
C12 C13 H13A 109.7 . .
C14 C13 H13B 109.7 . .
C12 C13 H13B 109.7 . .
H13A C13 H13B 108.2 . .
C13 C14 N15 110.9(12) . .
C13 C14 H14A 109.5 . .
N15 C14 H14A 109.5 . .
C13 C14 H14B 109.5 . .
N15 C14 H14B 109.5 . .
H14A C14 H14B 108.1 . .
C14 N15 H15A 109.5 . .
C14 N15 H15B 109.5 . .
H15A N15 H15B 109.5 . .
C14 N15 H15C 109.5 . .
H15A N15 H15C 109.5 . .
H15B N15 H15C 109.5 . .
O155 C16 C17 108.0(11) . .
O155 C16 P7 106.8(9) . .
C17 C16 P7 111.8(9) . .
O155 C16 P8 105.9(8) . .
C17 C16 P8 110.2(10) . .
P7 C16 P8 113.9(7) . .
C16 C17 C18 112.8(13) . .
C16 C17 H17A 109.0 . .
C18 C17 H17A 109.0 . .
C16 C17 H17B 109.0 . .
C18 C17 H17B 109.0 . .
H17A C17 H17B 107.8 . .
C17 C18 C19 110.2(12) . .
C17 C18 H18A 109.6 . .
C19 C18 H18A 109.6 . .
C17 C18 H18B 109.6 . .
C19 C18 H18B 109.6 . .
H18A C18 H18B 108.1 . .
N20 C19 C18 107.9(13) . .
N20 C19 H19A 110.1 . .
C18 C19 H19A 110.1 . .
N20 C19 H19B 110.1 . .
C18 C19 H19B 110.1 . .
H19A C19 H19B 108.4 . .
C19 N20 H20A 109.5 . .
C19 N20 H20B 109.5 . .
H20A N20 H20B 109.5 . .
C19 N20 H20C 109.5 . .
H20A N20 H20C 109.5 . .
H20B N20 H20C 109.5 . .
O164 C21 C22 109.0(10) . .
O164 C21 P9 108.6(7) . .
C22 C21 P9 111.3(8) . .
O164 C21 P10 107.4(7) . .
C22 C21 P10 109.5(8) . .
P9 C21 P10 111.0(7) . .
C23 C22 C21 114.3(10) . .
C23 C22 H22A 108.7 . .
C21 C22 H22A 108.7 . .
C23 C22 H22B 108.7 . .
C21 C22 H22B 108.7 . .
H22A C22 H22B 107.6 . .
C24 C23 C22 110.9(10) . .
C24 C23 H23A 109.5 . .
C22 C23 H23A 109.5 . .
C24 C23 H23B 109.5 . .
C22 C23 H23B 109.5 . .
H23A C23 H23B 108.0 . .
C23 C24 N25 108.8(11) . .
C23 C24 H24A 109.9 . .
N25 C24 H24A 109.9 . .
C23 C24 H24B 109.9 . .
N25 C24 H24B 109.9 . .
H24A C24 H24B 108.3 . .
C24 N25 H25A 109.5 . .
C24 N25 H25B 109.5 . .
H25A N25 H25B 109.5 . .
C24 N25 H25C 109.5 . .
H25A N25 H25C 109.5 . .
H25B N25 H25C 109.5 . .
O165 C26 C27 108.2(11) . .
O165 C26 P11 107.5(8) . .
C27 C26 P11 113.1(9) . .
O165 C26 P12 107.7(8) . .
C27 C26 P12 109.3(9) . .
P11 C26 P12 110.8(7) . .
C26 C27 C28 113.0(12) . .
C26 C27 H27A 109.0 . .
C28 C27 H27A 109.0 . .
C26 C27 H27B 109.0 . .
C28 C27 H27B 109.0 . .
H27A C27 H27B 107.8 . .
C29 C28 C27 112.4(12) . .
C29 C28 H28A 109.1 . .
C27 C28 H28A 109.1 . .
C29 C28 H28B 109.1 . .
C27 C28 H28B 109.1 . .
H28A C28 H28B 107.9 . .
N30 C29 C28 109.6(14) . .
N30 C29 H29A 109.8 . .
C28 C29 H29A 109.7 . .
N30 C29 H29B 109.7 . .
C28 C29 H29B 109.7 . .
H29A C29 H29B 108.2 . .
C29 N30 H30A 109.5 . .
C29 N30 H30B 109.5 . .
H30A N30 H30B 109.5 . .
C29 N30 H30C 109.5 . .
H30A N30 H30C 109.5 . .
H30B N30 H30C 109.5 . .
O182 C31 C32 108.4(14) . .
O182 C31 P13 106.6(11) . .
C32 C31 P13 110.8(12) . .
O182 C31 P14 105.1(11) . .
C32 C31 P14 112.6(13) . .
P13 C31 P14 112.9(10) . .
C31 C32 C33 114.7(13) . .
C31 C32 H32A 108.6 . .
C33 C32 H32A 108.6 . .
C31 C32 H32B 108.6 . .
C33 C32 H32B 108.6 . .
H32A C32 H32B 107.6 . .
C34 C33 C32 108.7(14) . .
C34 C33 H33A 109.9 . .
C32 C33 H33A 109.9 . .
C34 C33 H33B 109.9 . .
C32 C33 H33B 109.9 . .
H33A C33 H33B 108.3 . .
N35 C34 C33 106.9(15) . .
N35 C34 H34A 110.3 . .
C33 C34 H34A 110.3 . .
N35 C34 H34B 110.3 . .
C33 C34 H34B 110.3 . .
H34A C34 H34B 108.6 . .
C34 N35 H35A 109.5 . .
C34 N35 H35B 109.5 . .
H35A N35 H35B 109.5 . .
C34 N35 H35C 109.5 . .
H35A N35 H35C 109.5 . .
H35B N35 H35C 109.5 . .
O181 C36 C37 110.9(11) . .
O181 C36 P16 107.5(8) . .
C37 C36 P16 109.8(9) . .
O181 C36 P15 107.8(8) . .
C37 C36 P15 110.9(9) . .
P16 C36 P15 109.8(7) . .
C38 C37 C36 115.3(11) . .
C38 C37 H37A 108.4 . .
C36 C37 H37A 108.4 . .
C38 C37 H37B 108.4 . .
C36 C37 H37B 108.4 . .
H37A C37 H37B 107.5 . .
C37 C38 C39 110.1(11) . .
C37 C38 H38A 109.6 . .
C39 C38 H38A 109.6 . .
C37 C38 H38B 109.6 . .
C39 C38 H38B 109.6 . .
H38A C38 H38B 108.2 . .
N40 C39 C38 112.0(13) . .
N40 C39 H39A 109.2 . .
C38 C39 H39A 109.2 . .
N40 C39 H39B 109.2 . .
C38 C39 H39B 109.2 . .
H39A C39 H39B 107.9 . .
C39 N40 H40A 109.5 . .
C39 N40 H40B 109.5 . .
H40A N40 H40B 109.5 . .
C39 N40 H40C 109.5 . .
H40A N40 H40C 109.5 . .
H40B N40 H40C 109.5 . .
O189 C41 C42 107.3(12) . .
O189 C41 P18 109.4(9) . .
C42 C41 P18 111.6(10) . .
O189 C41 P17 106.5(10) . .
C42 C41 P17 110.4(10) . .
P18 C41 P17 111.3(8) . .
C43 C42 C41 115.3(13) . .
C43 C42 H42A 108.4 . .
C41 C42 H42A 108.4 . .
C43 C42 H42B 108.4 . .
C41 C42 H42B 108.4 . .
H42A C42 H42B 107.5 . .
C44 C43 C42 112.7(13) . .
C44 C43 H43A 109.0 . .
C42 C43 H43A 109.0 . .
C44 C43 H43B 109.0 . .
C42 C43 H43B 109.0 . .
H43A C43 H43B 107.8 . .
C43 C44 N45 109.5(13) . .
C43 C44 H44A 109.8 . .
N45 C44 H44A 109.8 . .
C43 C44 H44B 109.8 . .
N45 C44 H44B 109.8 . .
H44A C44 H44B 108.2 . .
C44 N45 H45A 109.5 . .
C44 N45 H45B 109.5 . .
H45A N45 H45B 109.5 . .
C44 N45 H45C 109.5 . .
H45A N45 H45C 109.5 . .
H45B N45 H45C 109.5 . .
O188 C46 C47 106.4(14) . .
O188 C46 P19 108.1(10) . .
C47 C46 P19 113.0(11) . .
O188 C46 P20 104.7(9) . .
C47 C46 P20 112.4(11) . .
P19 C46 P20 111.5(9) . .
C46 C47 C48 115.7(14) . .
C46 C47 H47A 108.4 . .
C48 C47 H47A 108.4 . .
C46 C47 H47B 108.4 . .
C48 C47 H47B 108.4 . .
H47A C47 H47B 107.4 . .
C49 C48 C47 110.4(16) . .
C49 C48 H48A 109.6 . .
C47 C48 H48A 109.6 . .
C49 C48 H48B 109.6 . .
C47 C48 H48B 109.6 . .
H48A C48 H48B 108.1 . .
C48 C49 N50 108.8(16) . .
C48 C49 H49A 109.9 . .
N50 C49 H49A 109.9 . .
C48 C49 H49B 109.9 . .
N50 C49 H49B 109.9 . .
H49A C49 H49B 108.3 . .
C49 N50 H50A 109.5 . .
C49 N50 H50B 109.5 . .
H50A N50 H50B 109.5 . .
C49 N50 H50C 109.5 . .
H50A N50 H50C 109.5 . .
H50B N50 H50C 109.5 . .
O207 C51 C52 110.3(12) . .
O207 C51 P21 108.4(9) . .
C52 C51 P21 111.7(10) . .
O207 C51 P22 105.5(9) . .
C52 C51 P22 110.0(10) . .
P21 C51 P22 110.8(7) . .
C51 C52 C53 110.6(15) . .
C51 C52 H52A 109.5 . .
C53 C52 H52A 109.5 . .
C51 C52 H52B 109.5 . .
C53 C52 H52B 109.5 . .
H52A C52 H52B 108.1 . .
C54 C53 C52 114.2(19) . .
C54 C53 H53A 108.7 . .
C52 C53 H53A 108.7 . .
C54 C53 H53B 108.7 . .
C52 C53 H53B 108.7 . .
H53A C53 H53B 107.6 . .
C53 C54 N55 110.6(16) . .
C53 C54 H54A 109.5 . .
N55 C54 H54A 109.5 . .
C53 C54 H54B 109.5 . .
N55 C54 H54B 109.5 . .
H54A C54 H54B 108.1 . .
C54 N55 H55A 109.5 . .
C54 N55 H55B 109.5 . .
H55A N55 H55B 109.5 . .
C54 N55 H55C 109.5 . .
H55A N55 H55C 109.5 . .
H55B N55 H55C 109.5 . .
O205 C56 C57 106.2(12) . .
O205 C56 P24 106.8(9) . .
C57 C56 P24 113.7(10) . .
O205 C56 P23 106.8(9) . .
C57 C56 P23 110.9(10) . .
P24 C56 P23 111.9(8) . .
C58 C57 C56 114.3(13) . .
C58 C57 H57A 108.7 . .
C56 C57 H57A 108.7 . .
C58 C57 H57B 108.7 . .
C56 C57 H57B 108.7 . .
H57A C57 H57B 107.6 . .
C59 C58 C57 115.4(15) . .
C59 C58 H58A 108.4 . .
C57 C58 H58A 108.4 . .
C59 C58 H58B 108.4 . .
C57 C58 H58B 108.4 . .
H58A C58 H58B 107.5 . .
C58 C59 N60 112.8(14) . .
C58 C59 H59A 109.0 . .
N60 C59 H59A 109.0 . .
C58 C59 H59B 109.0 . .
N60 C59 H59B 109.0 . .
H59A C59 H59B 107.8 . .
C59 N60 H60A 109.5 . .
C59 N60 H60B 109.5 . .
H60A N60 H60B 109.5 . .
C59 N60 H60C 109.5 . .
H60A N60 H60C 109.5 . .
H60B N60 H60C 109.5 . .
O201 Na1 O200 70.8(4) . .
O201 Na1 O196 101.6(4) . .
O200 Na1 O196 149.7(4) . .
O201 Na1 O195 148.7(4) . .
O200 Na1 O195 101.2(4) . .
O196 Na1 O195 69.6(4) . .
O201 Na1 O53W 80.9(5) . .
O200 Na1 O53W 120.6(5) . .
O196 Na1 O53W 85.6(5) . .
O195 Na1 O53W 126.3(5) . .
O201 Na1 O35W 122.8(5) . .
O200 Na1 O35W 82.9(4) . .
O196 Na1 O35W 123.2(5) . .
O195 Na1 O35W 84.6(5) . .
O53W Na1 O35W 70.2(5) . .
O201 Na1 O203 71.3(4) . 1_656
O200 Na1 O203 70.9(3) . 1_656
O196 Na1 O203 78.8(3) . 1_656
O195 Na1 O203 77.4(4) . 1_656
O53W Na1 O203 144.4(5) . 1_656
O35W Na1 O203 144.3(5) . 1_656
O201 Na1 Cu22 37.8(2) . .
O200 Na1 Cu22 37.7(3) . .
O196 Na1 Cu22 121.0(3) . .
O195 Na1 Cu22 120.1(3) . .
O53W Na1 Cu22 113.5(5) . .
O35W Na1 Cu22 115.8(4) . .
O203 Na1 Cu22 52.7(3) 1_656 .
O201 Na1 Cu21 121.7(3) . .
O200 Na1 Cu21 122.1(3) . .
O196 Na1 Cu21 36.4(2) . .
O195 Na1 Cu21 36.6(2) . .
O53W Na1 Cu21 117.2(4) . .
O35W Na1 Cu21 115.4(4) . .
O203 Na1 Cu21 63.8(3) 1_656 .
Cu22 Na1 Cu21 116.50(13) . .
O172 Na2 O176 145.4(4) . .
O172 Na2 O33W 109.5(5) . .
O176 Na2 O33W 99.8(6) . .
O172 Na2 O178 96.8(4) . .
O176 Na2 O178 69.6(3) . .
O33W Na2 O178 140.5(5) . .
O172 Na2 O171 72.9(3) . .
O176 Na2 O171 99.5(3) . .
O33W Na2 O171 73.1(4) . .
O178 Na2 O171 144.8(3) . .
O172 Na2 O40W 89.2(3) . .
O176 Na2 O40W 118.7(3) . .
O33W Na2 O40W 69.4(4) . .
O178 Na2 O40W 82.4(3) . .
O171 Na2 O40W 129.7(3) . .
O172 Na2 O174 76.1(3) . 2_666
O176 Na2 O174 69.3(3) . 2_666
O33W Na2 O174 145.5(5) . 2_666
O178 Na2 O174 68.3(3) . 2_666
O171 Na2 O174 76.5(3) . 2_666
O40W Na2 O174 144.9(3) . 2_666
O172 Na2 Cu15 38.7(2) . .
O176 Na2 Cu15 117.9(3) . .
O33W Na2 Cu15 102.6(4) . .
O178 Na2 Cu15 116.1(3) . .
O171 Na2 Cu15 38.3(2) . .
O40W Na2 Cu15 123.4(3) . .
O174 Na2 Cu15 59.7(2) 2_666 .
O172 Na2 Cu16 117.5(3) . .
O176 Na2 Cu16 36.0(2) . .
O33W Na2 Cu16 133.0(5) . .
O178 Na2 Cu16 36.8(2) . .
O171 Na2 Cu16 118.2(2) . .
O40W Na2 Cu16 111.8(2) . .
O174 Na2 Cu16 52.6(2) 2_666 .
Cu15 Na2 Cu16 112.26(14) . .
O59W Na3 O153 128(3) . .
O59W Na3 O147 98(3) . .
O153 Na3 O147 131.2(5) . .
O59W Na3 O152 91(3) . .
O153 Na3 O152 73.8(4) . .
O147 Na3 O152 91.0(4) . .
O59W Na3 O148 132(4) . .
O153 Na3 O148 88.8(4) . .
O147 Na3 O148 67.9(4) . .
O152 Na3 O148 132.8(4) . .
O59W Na3 O73W 65(3) . .
O153 Na3 O73W 100.8(8) . .
O147 Na3 O73W 115.3(9) . .
O152 Na3 O73W 145.6(9) . .
O148 Na3 O73W 79.9(8) . .
O59W Na3 O149 151(2) . .
O153 Na3 O149 70.1(4) . .
O147 Na3 O149 61.1(4) . .
O152 Na3 O149 71.1(4) . .
O148 Na3 O149 61.7(4) . .
O73W Na3 O149 140.2(8) . .
O59W Na3 Cu10 121(4) . .
O153 Na3 Cu10 37.7(3) . .
O147 Na3 Cu10 107.8(4) . .
O152 Na3 Cu10 37.9(2) . .
O148 Na3 Cu10 107.3(3) . .
O73W Na3 Cu10 135.4(8) . .
O149 Na3 Cu10 56.6(3) . .
O59W Na3 Cu9 127(3) . .
O153 Na3 Cu9 105.8(3) . .
O147 Na3 Cu9 34.8(3) . .
O152 Na3 Cu9 107.6(3) . .
O148 Na3 Cu9 35.3(2) . .
O73W Na3 Cu9 106.6(9) . .
O149 Na3 Cu9 45.6(3) . .
Cu10 Na3 Cu9 102.12(19) . .
O59W Na3 P3 117(3) . .
O153 Na3 P3 18.8(2) . .
O147 Na3 P3 145.1(4) . .
O152 Na3 P3 88.2(3) . .
O148 Na3 P3 87.4(3) . .
O73W Na3 P3 82.1(8) . .
O149 Na3 P3 85.8(3) . .
Cu10 Na3 P3 55.09(12) . .
Cu9 Na3 P3 113.4(2) . .
O230 Na4 O222 98.0(11) . 1_655

loop_
_geom_bond_atom_site_label_1
_geom_bond_atom_site_label_2
_geom_bond_distance
_geom_bond_site_symmetry_2
W1 O1 1.720(10) .
W1 O3 1.889(9) .
W1 O2 1.895(9) .
W1 O5 1.903(8) .
W1 O4 1.910(9) .
W1 O6 2.386(9) .
W2 O7 1.718(9) .
W2 O8 1.848(8) .
W2 O9 1.909(8) .
W2 O10 1.920(9) .
W2 O5 1.932(8) .
W2 O11 2.350(9) .
W3 O12 1.720(8) .
W3 O13 1.865(8) .
W3 O14 1.891(10) .
W3 O10 1.915(9) .
W3 O2 1.918(9) .
W3 O15 2.387(8) .
W4 O16 1.735(8) .
W4 O17 1.791(9) .
W4 O18 1.894(10) .
W4 O19 1.969(9) .
W4 O13 2.042(9) .
W4 O15 2.324(8) .
W5 O20 1.732(10) .
W5 O21 1.803(8) .
W5 O22 1.877(11) .
W5 O19 1.918(9) .
W5 O14 2.016(9) .
W5 O15 2.311(9) .
W6 O23 1.714(10) .
W6 O24 1.774(10) .
W6 O22 1.945(10) .
W6 O25 1.947(10) .
W6 O3 1.984(9) .
W6 O6 2.308(8) .
W7 O26 1.707(9) .
W7 O27 1.768(9) .
W7 O28 1.903(9) .
W7 O25 1.966(9) .
W7 O4 2.004(9) .
W7 O6 2.366(8) .
W8 O29 1.738(9) .
W8 O30 1.800(10) .
W8 O31 1.923(7) .
W8 O28 1.931(8) .
W8 O9 1.988(8) .
W8 O11 2.318(8) .
W9 O32 1.676(9) .
W9 O33 1.780(9) .
W9 O18 1.918(9) .
W9 O31 1.935(8) .
W9 O8 2.010(9) .
W9 O11 2.347(8) .
W10 O34 1.717(10) .
W10 O35 1.784(9) .
W10 O37 1.943(10) .
W10 O36 1.972(10) .
W10 O38 2.078(11) .
W10 O39 2.338(10) .
W11 O40 1.725(9) .
W11 O41 1.794(8) .
W11 O37 1.895(9) .
W11 O42 1.923(8) .
W11 O43 2.021(11) .
W11 O44 2.331(10) .
W12 O45 1.729(9) .
W12 O46 1.789(9) .
W12 O47 1.931(11) .
W12 O42 1.972(9) .
W12 O48 2.041(8) .
W12 O44 2.324(9) .
W13 O49 1.748(10) .
W13 O50 1.771(10) .
W13 O47 1.897(9) .
W13 O51 1.983(12) .
W13 O52 2.024(9) .
W13 O53 2.298(10) .
W14 O54 1.713(11) .
W14 O55 1.790(10) .
W14 O56 1.894(9) .
W14 O52 1.909(9) .
W14 O57 2.026(10) .
W14 O53 2.370(9) .
W15 O58 1.724(10) .
W15 O59 1.787(9) .
W15 O36 1.934(10) .
W15 O56 1.951(10) .
W15 O60 2.030(9) .
W15 O39 2.336(9) .
W16 O61 1.734(11) .
W16 O38 1.821(12) .
W16 O62 1.885(10) .
W16 O60 1.913(9) .
W16 O63 1.961(10) .
W16 O39 2.360(10) .
W17 O64 1.756(11) .
W17 O48 1.889(8) .
W17 O43 1.897(11) .
W17 O65 1.904(11) .
W17 O62 1.979(10) .
W17 O44 2.365(9) .
W18 O66 1.706(12) .
W18 O63 1.837(10) .
W18 O57 1.872(10) .
W18 O51 1.887(10) .
W18 O65 1.920(10) .
W18 O53 2.391(10) .
W19 O67 1.733(9) .
W19 O68 1.868(8) .
W19 O69 1.882(10) .
W19 O70 1.911(9) .
W19 O71 1.934(9) .
W19 O72 2.384(9) .
W20 O73 1.728(9) .
W20 O71 1.892(9) .
W20 O74 1.904(9) .
W20 O75 1.908(10) .
W20 O76 1.941(9) .
W20 O77 2.349(9) .
W21 O78 1.716(10) .
W21 O76 1.903(9) .
W21 O79 1.905(9) .
W21 O80 1.917(9) .
W21 O69 1.936(10) .
W21 O81 2.370(10) .
W22 O82 1.752(9) .
W22 O83 1.766(10) .
W22 O84 1.903(9) .
W22 O85 1.951(8) .
W22 O80 2.031(10) .
W22 O81 2.332(9) .
W23 O86 1.758(9) .
W23 O87 1.780(10) .
W23 O88 1.933(9) .
W23 O85 1.949(9) .
W23 O79 2.004(10) .
W23 O81 2.315(9) .
W24 O89 1.731(9) .
W24 O90 1.781(9) .
W24 O88 1.903(10) .
W24 O91 1.943(9) .
W24 O68 2.032(8) .
W24 O72 2.302(9) .
W25 O92 1.719(9) .
W25 O93 1.769(9) .
W25 O94 1.894(9) .
W25 O91 1.980(9) .
W25 O70 1.994(9) .
W25 O72 2.333(10) .
W26 O95 1.761(9) .
W26 O96 1.784(10) .
W26 O94 1.929(9) .
W26 O97 1.944(9) .
W26 O75 2.016(9) .
W26 O77 2.344(10) .
W27 O98 1.734(10) .
W27 O99 1.777(10) .
W27 O84 1.940(10) .
W27 O97 1.951(10) .
W27 O74 2.012(9) .
W27 O77 2.289(9) .
W28 O100 1.686(10) .
W28 O101 1.786(10) .
W28 O102 1.931(8) .
W28 O103 1.954(9) .
W28 O104 2.056(10) .
W28 O105 2.361(10) .
W29 O107 1.759(12) .
W29 O106 1.773(9) .
W29 O102 1.903(8) .
W29 O108 1.948(9) .
W29 O109 2.038(11) .
W29 O110 2.296(10) .
W30 O111 1.735(10) .
W30 O112 1.780(9) .
W30 O113 1.930(10) .
W30 O108 1.946(9) .
W30 O114 2.035(10) .
W30 O110 2.331(9) .
W31 O115 1.714(10) .
W31 O116 1.766(9) .
W31 O113 1.896(9) .
W31 O117 1.957(8) .
W31 O118 1.998(9) .
W31 O119 2.309(8) .
W32 O120 1.749(9) .
W32 O121 1.792(9) .
W32 O122 1.916(8) .
W32 O117 1.962(8) .
W32 O123 2.025(9) .
W32 O119 2.313(9) .
W33 O124 1.742(9) .
W33 O125 1.777(10) .
W33 O122 1.909(9) .
W33 O103 1.966(9) .
W33 O126 1.999(9) .
W33 O105 2.289(9) .
W34 O127 1.696(12) .
W34 O104 1.867(10) .
W34 O128 1.911(9) .
W34 O126 1.923(9) .
W34 O129 1.925(9) .
W34 O105 2.357(9) .
W35 O130 1.747(10) .
W35 O109 1.861(12) .
W35 O114 1.872(10) .
W35 O131 1.897(10) .
W35 O128 1.921(9) .
W35 O110 2.385(8) .
W36 O132 1.735(10) .
W36 O123 1.897(9) .
W36 O118 1.901(9) .
W36 O131 1.911(9) .
W36 O129 1.944(8) .
W36 O119 2.407(10) .
Cu1 O33 1.939(9) .
Cu1 O50 1.942(10) .
Cu1 O46 1.947(8) .
Cu1 O17 1.966(9) .
Cu1 Cl1 2.713(5) .
Cu2 O21 1.918(8) .
Cu2 O59 1.937(9) .
Cu2 O55 1.961(11) .
Cu2 O24 1.973(11) .
Cu2 O133 2.391(13) 1_556
Cu3 O27 1.911(8) .
Cu3 O41 1.913(9) .
Cu3 O30 1.941(9) .
Cu3 O35 1.965(10) .
Cu3 O134 2.334(10) .
Cu4 O99 1.940(9) .
Cu4 O106 1.955(9) .
Cu4 O83 1.983(10) .
Cu4 O101 1.987(11) .
Cu4 O135 2.318(11) .
Cu5 O116 1.922(10) .
Cu5 O87 1.938(10) .
Cu5 O90 1.942(8) .
Cu5 O112 1.959(8) .
Cu5 O136 2.407(11) .
Cu6 O93 1.917(9) .
Cu6 O125 1.917(9) .
Cu6 O96 1.959(10) .
Cu6 O121 1.963(9) .
Cu6 O137 2.392(11) .
Cu7 O138 1.922(10) .
Cu7 O139 1.976(10) .
Cu7 O140 2.005(10) .
Cu7 O141 2.015(10) .
Cu7 O26 2.269(9) .
Cu7 Cu8 2.771(2) .
Cu7 P1 2.849(4) .
Cu8 O142 1.888(11) .
Cu8 O143 1.919(13) .
Cu8 O140 1.934(9) .
Cu8 O141 1.986(12) .
Cu9 O146 1.914(12) .
Cu9 O145 1.928(10) .
Cu9 O148 1.937(9) .
Cu9 O147 1.948(11) .
Cu9 Na3 3.332(7) .
Cu10 O150 1.929(9) .
Cu10 O151 1.948(10) .
Cu10 O152 1.972(9) .
Cu10 O153 1.980(10) .
Cu10 O154 2.408(14) .
Cu10 Na3 3.197(7) .
Cu11 O155 1.935(10) .
Cu11 O156 1.949(12) .
Cu11 O157 1.956(11) .
Cu11 O158 1.974(9) .
Cu11 Cu12 2.777(2) .
Cu12 O160 1.940(9) .
Cu12 O161 1.943(11) .
Cu12 O158 1.991(9) .
Cu12 O155 2.003(10) .
Cu12 O124 2.167(9) .
Cu12 P5 2.853(5) .
Cu12 P7 2.855(4) .
Cu13 O162 1.948(8) .
Cu13 O163 1.963(11) .
Cu13 O164 1.990(8) .
Cu13 O165 2.000(8) .
Cu13 O40 2.206(10) .
Cu13 Cu14 2.784(2) .
Cu14 O164 1.932(7) .
Cu14 O166 1.946(8) .
Cu14 O167 1.961(10) .
Cu14 O165 1.973(9) .
Cu14 O168 2.301(9) .
Cu15 O169 1.908(9) .
Cu15 O170 1.951(8) .
Cu15 O171 1.972(9) .
Cu15 O172 2.001(8) .
Cu15 O173 2.356(9) .
Cu15 Na2 3.182(5) .
Cu16 O175 1.899(10) .
Cu16 O176 1.939(9) .
Cu16 O177 1.948(9) .
Cu16 O178 1.958(9) .
Cu16 Na2 3.257(5) .
Cu17 O179 1.888(10) .
Cu17 O180 1.940(8) .
Cu17 O182 1.964(9) .
Cu17 O181 1.970(8) .
Cu17 O183 2.367(11) .
Cu17 Cu18 2.778(2) .
Cu18 O184 1.926(9) .
Cu18 O182 1.946(8) .
Cu18 O185 1.972(10) .
Cu18 O181 1.994(9) .
Cu18 O92 2.235(9) .
Cu18 P16 2.871(4) .
Cu19 O186 1.931(11) .
Cu19 O187 1.932(12) .
Cu19 O189 1.955(11) .
Cu19 O188 1.973(10) .
Cu19 O54 2.316(12) .
Cu19 Cu20 2.774(3) .
Cu19 P17 2.879(4) .
Cu20 O191 1.918(12) .
Cu20 O190 1.939(10) .
Cu20 O189 1.947(12) .
Cu20 O188 1.949(10) .
Cu21 O193 1.941(9) .
Cu21 O194 1.952(11) .
Cu21 O196 1.974(10) .
Cu21 O195 1.978(9) .
Cu21 Na1 3.296(5) .
Cu22 O198 1.919(10) .
Cu22 O199 1.931(11) .
Cu22 O200 1.975(11) .
Cu22 O201 1.981(10) .
Cu22 Na1 3.220(5) .
Cu23 O205 1.923(10) .
Cu23 O204 1.930(11) .
Cu23 O206 1.939(11) .
Cu23 O207 1.974(10) .
Cu23 O82 2.345(10) 1_656
Cu23 Cu24 2.757(2) .
Cu24 O208 1.929(10) .
Cu24 O209 1.932(9) .
Cu24 O207 1.942(11) .
Cu24 O205 1.983(9) .
Cu24 O210 2.297(10) .
Sb1 O6 1.769(8) .
Sb1 O15 1.785(8) .
Sb1 O11 1.794(9) .
Sb2 O53 1.794(11) .
Sb2 O39 1.801(10) .
Sb2 O44 1.803(9) .
Sb3 O119 1.797(10) .
Sb3 O105 1.804(9) .
Sb3 O110 1.815(8) .
Sb4 O81 1.809(10) .
Sb4 O77 1.814(8) .
Sb4 O72 1.814(9) .
P1 O211 1.492(12) .
P1 O148 1.535(12) .
P1 O139 1.558(9) .
P1 C1 1.872(14) .
P2 O212 1.515(13) .
P2 O142 1.547(14) .
P2 O146 1.567(11) .
P2 C1 1.835(15) .
P3 O213 1.481(12) .
P3 O153 1.520(9) .
P3 O138 1.551(11) .
P3 C6 1.867(13) .
P3 Na3 3.451(7) .
P4 O150 1.531(12) .
P4 O214 1.538(13) .
P4 O143 1.561(13) .
P4 C6 1.856(13) .
P5 O215 1.522(13) .
P5 O147 1.540(11) .
P5 O161 1.563(11) .
P5 C11 1.840(15) .
P6 O216 1.489(11) .
P6 O156 1.509(13) .
P6 O145 1.546(12) .
P6 C11 1.862(15) .
P7 O217 1.516(12) .
P7 O152 1.523(12) .
P7 O160 1.532(9) .
P7 C16 1.828(13) .
P8 O218 1.504(13) .
P8 O157 1.542(14) .
P8 O151 1.548(9) .
P8 C16 1.868(13) .
P9 O219 1.484(9) .
P9 O171 1.524(9) .
P9 O163 1.552(12) .
P9 C21 1.852(12) .
P10 O220 1.538(9) .
P10 O167 1.551(10) .
P10 O170 1.558(10) .
P10 C21 1.865(13) .
P11 O221 1.488(11) .
P11 O162 1.532(9) .
P11 O176 1.549(11) .
P11 C26 1.852(12) .
P12 O222 1.491(10) .
P12 O166 1.538(9) .
P12 O175 1.565(9) .
P12 C26 1.872(14) .
P13 O223 1.499(10) .
P13 O169 1.520(9) .
P13 O180 1.568(10) .
P13 C31 1.849(17) .
P14 O224 1.509(10) .
P14 O184 1.529(9) .
P14 O172 1.532(10) .
P14 C31 1.86(2) .
P15 O225 1.524(10) .
P15 O177 1.543(11) .
P15 O179 1.587(10) .
P15 C36 1.871(12) .
P16 O226 1.499(11) .
P16 O185 1.531(10) .
P16 O178 1.533(9) .
P16 C36 1.846(15) .
P17 O227 1.483(13) .
P17 O186 1.541(10) .
P17 O201 1.565(12) .
P17 C41 1.853(16) .
P18 O228 1.522(12) .
P18 O190 1.533(12) .
P18 O199 1.545(11) .
P18 C41 1.848(15) .
P19 O229 1.485(13) .
P19 O196 1.539(10) .
P19 O187 1.555(12) .
P19 C46 1.816(17) .
P20 O230 1.518(11) .
P20 O191 1.531(11) .
P20 O193 1.542(12) .
P20 C46 1.904(16) .
P21 O231 1.496(11) .
P21 O209 1.536(11) .
P21 O194 1.544(10) .
P21 C51 1.842(13) .
P22 O232 1.495(12) .
P22 O195 1.519(12) .
P22 O204 1.561(10) .
P22 C51 1.892(15) .
P23 O233 1.527(11) .
P23 O198 1.551(12) .
P23 O208 1.563(10) .
P23 C56 1.870(14) .
P24 O234 1.474(13) .
P24 O200 1.513(11) .
P24 O206 1.577(12) .
P24 C56 1.816(15) .
O82 Cu23 2.344(10) 1_454
O133 Cu2 2.391(13) 1_554
O140 C6 1.401(19) .
O141 C1 1.424(17) .
O147 Na3 2.317(11) .
O148 Na3 2.495(13) .
O149 Na3 2.985(16) .
O152 Na3 2.334(13) .
O153 Na3 2.228(10) .
O155 C16 1.468(16) .
O158 C11 1.43(2) .
O164 C21 1.430(15) .
O165 C26 1.435(14) .
O171 Na2 2.425(9) .
O172 Na2 2.269(11) .
O174 Na2 2.618(9) 2_666
O176 Na2 2.323(10) .
O178 Na2 2.425(10) .
O181 C36 1.410(17) .
O182 C31 1.492(19) .
O188 C46 1.44(2) .
O189 C41 1.439(17) .
O195 Na1 2.416(12) .
O196 Na1 2.377(10) .
O200 Na1 2.376(10) .
O201 Na1 2.356(12) .
O203 Na1 2.549(11) 1_454
O205 C56 1.457(19) .
O207 C51 1.424(16) .
O222 Na4 2.92(3) 1_455
O230 Na4 2.54(4) .
C1 C2 1.54(2) .
C2 C3 1.55(2) .
C2 H2A 0.9900 .
C2 H2B 0.9900 .
C3 C4 1.51(2) .
C3 H3A 0.9900 .
C3 H3B 0.9900 .
C4 N5 1.490(19) .
C4 H4A 0.9900 .
C4 H4B 0.9900 .
N5 H5A 0.9100 .
N5 H5B 0.9100 .
N5 H5C 0.9100 .
C6 C7 1.591(19) .
C7 C8 1.53(2) .
C7 H7A 0.9900 .
C7 H7B 0.9900 .
C8 C9 1.487(18) .
C8 H8A 0.9900 .
C8 H8B 0.9900 .
C9 N10 1.541(17) .
C9 H9A 0.9900 .
C9 H9B 0.9900 .
N10 H10A 0.9100 .
N10 H10B 0.9100 .
N10 H10C 0.9100 .
C11 C12 1.57(2) .
C12 C13 1.53(2) .
C12 H12A 0.9900 .
C12 H12B 0.9900 .
C13 C14 1.49(2) .
C13 H13A 0.9900 .
C13 H13B 0.9900 .
C14 N15 1.50(2) .
C14 H14A 0.9900 .
C14 H14B 0.9900 .
N15 H15A 0.9100 .
N15 H15B 0.9100 .
N15 H15C 0.9100 .
C16 C17 1.54(2) .
C17 C18 1.54(2) .
C17 H17A 0.9900 .
C17 H17B 0.9900 .
C18 C19 1.58(2) .
C18 H18A 0.9900 .
C18 H18B 0.9900 .
C19 N20 1.451(18) .
C19 H19A 0.9900 .
C19 H19B 0.9900 .
N20 H20A 0.9100 .
N20 H20B 0.9100 .
N20 H20C 0.9100 .
C21 C22 1.545(16) .
C22 C23 1.526(17) .
C22 H22A 0.9900 .
C22 H22B 0.9900 .
C23 C24 1.499(17) .
C23 H23A 0.9900 .
C23 H23B 0.9900 .
C24 N25 1.501(19) .
C24 H24A 0.9900 .
C24 H24B 0.9900 .
N25 H25A 0.9100 .
N25 H25B 0.9100 .
N25 H25C 0.9100 .
C26 C27 1.52(2) .
C27 C28 1.550(19) .
C27 H27A 0.9900 .
C27 H27B 0.9900 .
C28 C29 1.51(3) .
C28 H28A 0.9900 .
C28 H28B 0.9900 .
C29 N30 1.478(19) .
C29 H29A 0.9900 .
C29 H29B 0.9900 .
N30 H30A 0.9100 .
N30 H30B 0.9100 .
N30 H30C 0.9100 .
C31 C32 1.51(3) .
C32 C33 1.539(19) .
C32 H32A 0.9900 .
C32 H32B 0.9900 .
C33 C34 1.53(3) .
C33 H33A 0.9900 .
C33 H33B 0.9900 .
C34 N35 1.52(2) .
C34 H34A 0.9900 .
C34 H34B 0.9900 .
N35 H35A 0.9100 .
N35 H35B 0.9100 .
N35 H35C 0.9100 .
C36 C37 1.531(16) .
C37 C38 1.528(18) .
C37 H37A 0.9900 .
C37 H37B 0.9900 .
C38 C39 1.535(19) .
C38 H38A 0.9900 .
C38 H38B 0.9900 .
C39 N40 1.47(2) .
C39 H39A 0.9900 .
C39 H39B 0.9900 .
N40 H40A 0.9100 .
N40 H40B 0.9100 .
N40 H40C 0.9100 .
C41 C42 1.57(2) .
C42 C43 1.56(2) .
C42 H42A 0.9900 .
C42 H42B 0.9900 .
C43 C44 1.44(2) .
C43 H43A 0.9900 .
C43 H43B 0.9900 .
C44 N45 1.500(18) .
C44 H44A 0.9900 .
C44 H44B 0.9900 .
N45 H45A 0.9100 .
N45 H45B 0.9100 .
N45 H45C 0.9100 .
C46 C47 1.51(2) .
C47 C48 1.54(2) .
C47 H47A 0.9900 .
C47 H47B 0.9900 .
C48 C49 1.44(3) .
C48 H48A 0.9900 .
C48 H48B 0.9900 .
C49 N50 1.55(3) .
C49 H49A 0.9900 .
C49 H49B 0.9900 .
N50 H50A 0.9100 .
N50 H50B 0.9100 .
N50 H50C 0.9100 .
C51 C52 1.52(2) .
C52 C53 1.60(3) .
C52 H52A 0.9900 .
C52 H52B 0.9900 .
C53 C54 1.39(3) .
C53 H53A 0.9900 .
C53 H53B 0.9900 .
C54 N55 1.491(19) .
C54 H54A 0.9900 .
C54 H54B 0.9900 .
N55 H55A 0.9100 .
N55 H55B 0.9100 .
N55 H55C 0.9100 .
C56 C57 1.570(19) .
C57 C58 1.49(2) .
C57 H57A 0.9900 .
C57 H57B 0.9900 .
C58 C59 1.45(2) .
C58 H58A 0.9900 .
C58 H58B 0.9900 .
C59 N60 1.50(2) .
C59 H59A 0.9900 .
C59 H59B 0.9900 .
N60 H60A 0.9100 .
N60 H60B 0.9100 .
N60 H60C 0.9100 .
Na1 O53W 2.424(15) .
Na1 O35W 2.468(15) .
Na1 O203 2.549(11) 1_656
Na2 O33W 2.354(19) .
Na2 O40W 2.437(8) .
Na2 O174 2.618(9) 2_666
Na3 O59W 1.60(7) .
Na3 O73W 2.63(4) .
Na4 O222 2.92(3) 1_655
